data_7203986
loop_
_publ_author_name
'Zorina, Leokadiya V.'
'Khasanov, Salavat S.'
'Shibaeva, Rimma P.'
'Gener, Marc'
'Rousseau, Roger'
'Canadell, Enric'
'Kushch, Lyudmila A.'
'Yagubskii, Eduard B.'
'Drozdova, Olga O.'
'Yakushi, Kyuya'

_publ_section_title
;
 A new stable organic metal based on the BEDO-TTF donor and the doubly
 charged nitroprusside anion, (BEDO-TTF)4[Fe(CN)5NO]
;
_journal_issue 9
_journal_name_full 'Journal of Materials Chemistry'
_journal_page_first 2017
_journal_paper_doi 10.1039/b003433i
_journal_volume 10
_journal_year 2000
_chemical_formula_sum 'C16.875 H12 Fe0.375 N2.25 O6.375 S6'
_chemical_formula_weight 561.59
_space_group_IT_number 2
_symmetry_space_group_name_Hall '-P 1'
_symmetry_space_group_name_H-M 'P -1'
_atom_sites_solution_hydrogens geom
_atom_sites_solution_primary direct
_atom_sites_solution_secondary difmap
_audit_creation_method SHELXL-97
_cell_angle_alpha 97.020(10)
_cell_angle_beta 93.230(10)
_cell_angle_gamma 96.040(10)
_cell_formula_units_Z 2
_cell_length_a 4.0251(3)
_cell_length_b 15.266(2)
_cell_length_c 19.259(2)
_cell_measurement_temperature 293(2)
_cell_volume 1165.1(2)
_computing_structure_refinement 'SHELXL-97 (Sheldrick, 1997)'
_computing_structure_solution 'SHELXS-97 (Sheldrick, 1990)'
_diffrn_ambient_temperature 293(2)
_diffrn_measured_fraction_theta_full 0.664
_diffrn_measured_fraction_theta_max 0.664
_diffrn_radiation_monochromator graphite
_diffrn_radiation_source 'fine-focus sealed tube'
_diffrn_radiation_type MoK\a
_diffrn_radiation_wavelength 0.71073
_diffrn_reflns_av_R_equivalents 0.0123
_diffrn_reflns_av_sigmaI/netI 0.0213
_diffrn_reflns_limit_h_max 4
_diffrn_reflns_limit_h_min 0
_diffrn_reflns_limit_k_max 17
_diffrn_reflns_limit_k_min -17
_diffrn_reflns_limit_l_max 22
_diffrn_reflns_limit_l_min -22
_diffrn_reflns_number 3143
_diffrn_reflns_theta_full 25.03
_diffrn_reflns_theta_max 25.03
_diffrn_reflns_theta_min 2.14
_exptl_absorpt_coefficient_mu 0.850
_exptl_crystal_density_diffrn 1.601
_exptl_crystal_density_method 'not measured'
_exptl_crystal_F_000 572
_refine_diff_density_max 0.920
_refine_diff_density_min -0.479
_refine_diff_density_rms 0.135
_refine_ls_extinction_method none
_refine_ls_goodness_of_fit_ref 0.999
_refine_ls_hydrogen_treatment mixed
_refine_ls_matrix_type full
_refine_ls_number_parameters 302
_refine_ls_number_reflns 2735
_refine_ls_number_restraints 38
_refine_ls_restrained_S_all 1.146
_refine_ls_R_factor_all 0.0753
_refine_ls_R_factor_gt 0.0707
_refine_ls_shift/su_max 2.220
_refine_ls_shift/su_mean 0.056
_refine_ls_structure_factor_coef Fsqd
_refine_ls_weighting_details 'w=1/[\s^2^(Fo^2^)+(0.1919P)^2^+1.8526P] where P=(Fo^2^+2Fc^2^)/3'
_refine_ls_weighting_scheme calc
_refine_ls_wR_factor_gt 0.2303
_refine_ls_wR_factor_ref 0.2383
_reflns_number_gt 2514
_reflns_number_total 2735
_reflns_threshold_expression >2sigma(I)
_cod_data_source_file b003433i.txt
_cod_data_source_block (BEDO-TTF)4[Fe(CN)5NO]
_cod_depositor_comments
;
The following automatic conversions were performed:

'_refine_ls_weighting_scheme' value 'calc
w=1/[\s^2^(Fo^2^)+(0.1919P)^2^+1.8526P] where P=(Fo^2^+2Fc^2^)/3' was
changed to 'calc'. New tag '_refine_ls_weighting_details' was
created. The value of the new tag was set to
'w=1/[\s^2^(Fo^2^)+(0.1919P)^2^+1.8526P] where P=(Fo^2^+2Fc^2^)/3'.

Automatic conversion script
Id: cif_fix_values 3143 2015-03-26 13:38:13Z robertas 
;
_cod_original_sg_symbol_H-M P-1
_cod_database_code 7203986

loop_
_symmetry_equiv_pos_as_xyz
'x, y, z'
'-x, -y, -z'

loop_
_atom_site_label
_atom_site_type_symbol
_atom_site_fract_x
_atom_site_fract_y
_atom_site_fract_z
_atom_site_U_iso_or_equiv
_atom_site_adp_type
_atom_site_occupancy
_atom_site_calc_flag
_atom_site_refinement_flags
_atom_site_disorder_assembly
_atom_site_disorder_group
S1 S -0.1220(4) 0.10724(11) 0.07583(9) 0.0329(5) Uani 1 d . . .
S2 S 0.1814(4) -0.05822(12) 0.09104(9) 0.0334(5) Uani 1 d . . .
O1 O -0.0827(13) 0.1454(3) 0.2140(3) 0.0423(13) Uani 1 d . . .
O2 O 0.2145(13) -0.0170(4) 0.2287(3) 0.0450(13) Uani 1 d . . .
C1 C 0.0104(15) 0.0104(4) 0.0356(3) 0.0273(14) Uani 1 d . . .
C2 C -0.0216(16) 0.0850(4) 0.1607(4) 0.0310(15) Uani 1 d . . .
C3 C 0.1218(16) 0.0100(5) 0.1667(4) 0.0337(16) Uani 1 d . . .
C4 C 0.098(2) 0.1305(5) 0.2774(4) 0.048(2) Uani 1 d . . .
H4A H 0.0108 0.1632 0.3175 0.058 Uiso 1 calc R . .
H4B H 0.3326 0.1525 0.2762 0.058 Uiso 1 calc R . .
C5 C 0.067(2) 0.0339(6) 0.2854(4) 0.052(2) Uani 1 d . . .
H5A H 0.1788 0.0260 0.3299 0.062 Uiso 1 calc R . .
H5B H -0.1674 0.0118 0.2859 0.062 Uiso 1 calc R . .
S3 S 0.1719(4) 0.40851(11) -0.03631(9) 0.0332(5) Uani 1 d . . .
S4 S 0.4693(4) 0.24152(11) -0.02319(9) 0.0327(5) Uani 1 d . . .
S5 S 0.2309(5) 0.45580(12) 0.13055(10) 0.0358(5) Uani 1 d . . .
S6 S 0.5344(5) 0.28959(12) 0.14378(10) 0.0356(5) Uani 1 d . . .
O3 O 0.1213(13) 0.3661(3) -0.1756(3) 0.0417(13) Uani 1 d . . .
O4 O 0.4108(13) 0.2033(3) -0.1626(3) 0.0424(13) Uani 1 d . . .
O5 O 0.2832(15) 0.4933(4) 0.2692(3) 0.0538(15) Uani 1 d . . .
O6 O 0.5798(15) 0.3310(4) 0.2822(3) 0.0547(15) Uani 1 d . . .
C6 C 0.3389(15) 0.3383(4) 0.0173(4) 0.0287(15) Uani 1 d . . .
C7 C 0.3648(16) 0.3584(4) 0.0891(4) 0.0314(15) Uani 1 d . . .
C8 C 0.2196(16) 0.3396(4) -0.1133(4) 0.0336(16) Uani 1 d . . .
C9 C 0.3603(16) 0.2638(4) -0.1077(4) 0.0324(16) Uani 1 d . . .
C10 C 0.3433(18) 0.4334(5) 0.2145(4) 0.0409(18) Uani 1 d . . .
C11 C 0.4842(18) 0.3574(5) 0.2203(4) 0.0403(18) Uani 1 d . . .
C12 C 0.262(2) 0.3162(5) -0.2328(4) 0.049(2) Uani 1 d . . .
H12A H 0.4974 0.3373 -0.2337 0.059 Uiso 1 calc R . .
H12B H 0.1490 0.3248 -0.2768 0.059 Uiso 1 calc R . .
C13 C 0.2252(19) 0.2194(5) -0.2248(4) 0.0452(19) Uani 1 d . . .
H13A H -0.0097 0.1988 -0.2223 0.054 Uiso 1 calc R . .
H13B H 0.3052 0.1861 -0.2654 0.054 Uiso 1 calc R . .
C14 C 0.470(2) 0.4764(7) 0.3320(4) 0.064(3) Uani 1 d . . .
H14A H 0.3869 0.5087 0.3727 0.077 Uiso 1 calc R . .
H14B H 0.7041 0.4984 0.3300 0.077 Uiso 1 calc R . .
C15 C 0.444(3) 0.3815(7) 0.3398(5) 0.067(3) Uani 1 d . . .
H15A H 0.5630 0.3737 0.3834 0.080 Uiso 1 calc R . .
H15B H 0.2101 0.3594 0.3421 0.080 Uiso 1 calc R . .
Fe Fe 0.1391(12) 0.1810(6) 0.5253(2) 0.151(4) Uani 0.375 d PD . .
C20 C -0.245(8) 0.159(3) 0.4570(19) 0.157(18) Uiso 0.375 d PD . .
N20 N -0.431(7) 0.161(2) 0.4110(15) 0.106(10) Uiso 0.375 d PD . .
C21 C -0.175(13) 0.187(4) 0.602(2) 0.34(5) Uiso 0.375 d PD . .
N21 N -0.357(11) 0.161(3) 0.639(2) 0.197(19) Uiso 0.375 d PD . .
C22 C 0.439(8) 0.180(2) 0.4489(17) 0.113(12) Uiso 0.375 d PD . .
N22 N 0.673(9) 0.201(3) 0.418(2) 0.143(15) Uiso 0.375 d PD . .
C23 C 0.514(11) 0.199(4) 0.594(2) 0.97(14) Uiso 0.375 d PD . .
N23 N 0.698(10) 0.249(3) 0.633(2) 0.195(19) Uiso 0.375 d PD . .
C24 C 0.127(12) 0.2910(16) 0.525(3) 0.28(4) Uiso 0.375 d PD . .
N24 N 0.105(14) 0.3756(19) 0.520(3) 0.30(3) Uiso 0.375 d PD . .
N25 N 0.085(13) 0.0758(16) 0.519(2) 0.28(3) Uiso 0.375 d PD . .
O25 O 0.107(14) -0.0082(18) 0.510(3) 0.29(3) Uiso 0.375 d PD . .

loop_
_atom_site_aniso_label
_atom_site_aniso_U_11
_atom_site_aniso_U_22
_atom_site_aniso_U_33
_atom_site_aniso_U_23
_atom_site_aniso_U_13
_atom_site_aniso_U_12
S1 0.0336(10) 0.0309(10) 0.0357(10) 0.0033(8) 0.0021(7) 0.0112(8)
S2 0.0327(10) 0.0331(10) 0.0357(10) 0.0061(7) -0.0003(7) 0.0098(8)
O1 0.051(3) 0.041(3) 0.035(3) -0.003(2) 0.006(2) 0.015(2)
O2 0.048(3) 0.051(3) 0.039(3) 0.012(2) -0.001(2) 0.011(3)
C1 0.019(3) 0.031(3) 0.033(3) 0.006(3) 0.001(3) 0.006(3)
C2 0.027(3) 0.032(3) 0.035(4) 0.004(3) 0.005(3) 0.003(3)
C3 0.029(4) 0.039(4) 0.032(4) 0.006(3) -0.002(3) 0.000(3)
C4 0.052(5) 0.055(5) 0.036(4) -0.003(4) 0.005(4) 0.006(4)
C5 0.046(5) 0.073(6) 0.037(4) 0.010(4) 0.002(4) 0.005(4)
S3 0.0328(11) 0.0329(10) 0.0353(11) 0.0037(8) 0.0007(8) 0.0116(8)
S4 0.0341(11) 0.0312(10) 0.0353(11) 0.0053(8) 0.0038(8) 0.0128(8)
S5 0.0347(10) 0.0335(10) 0.0398(11) 0.0019(8) 0.0052(8) 0.0082(8)
S6 0.0350(10) 0.0338(10) 0.0392(11) 0.0058(8) 0.0003(8) 0.0088(8)
O3 0.043(3) 0.040(3) 0.043(3) 0.009(2) -0.001(2) 0.009(2)
O4 0.048(3) 0.037(3) 0.044(3) 0.002(2) 0.007(2) 0.015(2)
O5 0.061(4) 0.054(3) 0.045(3) -0.006(3) 0.008(3) 0.013(3)
O6 0.063(4) 0.062(4) 0.041(3) 0.013(3) -0.006(3) 0.015(3)
C6 0.022(3) 0.029(3) 0.036(4) 0.004(3) 0.002(3) 0.007(3)
C7 0.024(3) 0.028(3) 0.042(4) 0.004(3) 0.003(3) 0.006(3)
C8 0.028(4) 0.035(4) 0.038(4) 0.001(3) 0.001(3) 0.005(3)
C9 0.029(4) 0.033(4) 0.034(4) 0.000(3) 0.005(3) 0.005(3)
C10 0.039(4) 0.044(4) 0.039(4) 0.004(4) 0.007(3) 0.001(3)
C11 0.036(4) 0.044(4) 0.042(4) 0.009(3) 0.000(3) 0.001(3)
C12 0.046(5) 0.060(5) 0.043(5) 0.007(4) -0.003(4) 0.006(4)
C13 0.041(4) 0.055(5) 0.039(4) 0.002(4) 0.004(3) 0.006(4)
C14 0.068(6) 0.087(7) 0.033(5) -0.009(4) 0.001(4) 0.005(5)
C15 0.064(6) 0.097(8) 0.041(5) 0.012(5) 0.002(4) 0.015(5)
Fe 0.077(3) 0.337(12) 0.038(2) 0.010(4) 0.007(2) 0.041(5)

loop_
_atom_type_symbol
_atom_type_description
_atom_type_scat_dispersion_real
_atom_type_scat_dispersion_imag
_atom_type_scat_source
Fe Fe 0.3463 0.8444 'International Tables Vol C Tables 4.2.6.8 and 6.1.1.4'
S S 0.1246 0.1234 'International Tables Vol C Tables 4.2.6.8 and 6.1.1.4'
O O 0.0106 0.0060 'International Tables Vol C Tables 4.2.6.8 and 6.1.1.4'
C C 0.0033 0.0016 'International Tables Vol C Tables 4.2.6.8 and 6.1.1.4'
H H 0.0000 0.0000 'International Tables Vol C Tables 4.2.6.8 and 6.1.1.4'
N N 0.0061 0.0033 'International Tables Vol C Tables 4.2.6.8 and 6.1.1.4'

loop_
_geom_angle_atom_site_label_1
_geom_angle_atom_site_label_2
_geom_angle_atom_site_label_3
_geom_angle
_geom_angle_site_symmetry_1
_geom_angle_site_symmetry_3
_geom_angle_publ_flag
C1 S1 C2 94.5(3) . . ?
C1 S1 C3 67.4(3) . . ?
C2 S1 C3 27.2(3) . . ?
C1 S1 O1 121.3(2) . . ?
C2 S1 O1 26.8(2) . . ?
C3 S1 O1 53.98(19) . . ?
C1 S1 C1 25.2(3) . 2 ?
C2 S1 C1 119.7(3) . 2 ?
C3 S1 C1 92.6(2) . 2 ?
O1 S1 C1 146.57(18) . 2 ?
C1 S1 S2 32.0(2) . . ?
C2 S1 S2 62.5(2) . . ?
C3 S1 S2 35.39(16) . . ?
O1 S1 S2 89.38(12) . . ?
C1 S1 S2 57.20(14) 2 . ?
C1 S1 S2 58.3(2) . 2 ?
C2 S1 S2 152.8(2) . 2 ?
C3 S1 S2 125.70(17) . 2 ?
O1 S1 S2 178.88(13) . 2 ?
C1 S1 S2 33.11(14) 2 2 ?
S2 S1 S2 90.31(6) . 2 ?
C1 S1 S6 173.5(2) . 1_455 ?
C2 S1 S6 89.4(2) . 1_455 ?
C3 S1 S6 116.49(17) . 1_455 ?
O1 S1 S6 62.66(12) . 1_455 ?
C1 S1 S6 150.43(15) 2 1_455 ?
S2 S1 S6 151.64(8) . 1_455 ?
S2 S1 S6 117.55(6) 2 1_455 ?
C1 S1 S4 119.8(2) . 1_455 ?
C2 S1 S4 145.0(2) . 1_455 ?
C3 S1 S4 170.86(17) . 1_455 ?
O1 S1 S4 118.47(12) . 1_455 ?
C1 S1 S4 94.72(14) 2 1_455 ?
S2 S1 S4 151.50(8) . 1_455 ?
S2 S1 S4 61.73(5) 2 1_455 ?
S6 S1 S4 55.82(5) 1_455 1_455 ?
C1 S1 S2 77.1(2) . 1_455 ?
C2 S1 S2 81.1(2) . 1_455 ?
C3 S1 S2 76.78(15) . 1_455 ?
O1 S1 S2 88.21(12) . 1_455 ?
C1 S1 S2 82.44(14) 2 1_455 ?
S2 S1 S2 74.69(6) . 1_455 ?
S2 S1 S2 90.67(6) 2 1_455 ?
S6 S1 S2 98.35(6) 1_455 1_455 ?
S4 S1 S2 98.73(6) 1_455 1_455 ?
C1 S1 C1 89.5(2) . 1_455 ?
C2 S1 C1 104.9(2) . 1_455 ?
C3 S1 C1 104.54(18) . 1_455 ?
O1 S1 C1 103.00(16) . 1_455 ?
C1 S1 C1 83.04(17) 2 1_455 ?
S2 S1 C1 98.37(12) . 1_455 ?
S2 S1 C1 75.98(11) 2 1_455 ?
S6 S1 C1 84.42(11) 1_455 1_455 ?
S4 S1 C1 70.99(11) 1_455 1_455 ?
S2 S1 C1 27.82(10) 1_455 1_455 ?
C1 S1 S6 116.9(2) . . ?
C2 S1 S6 76.8(2) . . ?
C3 S1 S6 88.91(15) . . ?
O1 S1 S6 66.41(12) . . ?
C1 S1 S6 119.62(14) 2 . ?
S2 S1 S6 105.44(7) . . ?
S2 S1 S6 114.71(6) 2 . ?
S6 S1 S6 69.14(4) 1_455 . ?
S4 S1 S6 92.24(5) 1_455 . ?
S2 S1 S6 154.56(7) 1_455 . ?
C1 S1 S6 153.53(11) 1_455 . ?
C1 S1 S4 90.1(2) . . ?
C2 S1 S4 122.7(2) . . ?
C3 S1 S4 119.11(16) . . ?
O1 S1 S4 117.46(13) . . ?
C1 S1 S4 76.96(14) 2 . ?
S2 S1 S4 105.93(7) . . ?
S2 S1 S4 63.66(5) 2 . ?
S6 S1 S4 92.19(5) 1_455 . ?
S4 S1 S4 68.08(4) 1_455 . ?
S2 S1 S4 154.22(7) 1_455 . ?
C1 S1 S4 132.26(12) 1_455 . ?
S6 S1 S4 51.05(4) . . ?
C3 S2 C1 93.9(3) . . ?
C3 S2 C2 26.6(3) . . ?
C1 S2 C2 67.4(3) . . ?
C3 S2 O2 27.1(3) . . ?
C1 S2 O2 121.1(2) . . ?
C2 S2 O2 53.7(2) . . ?
C3 S2 C1 119.2(3) . 2 ?
C1 S2 C1 25.2(3) . 2 ?
C2 S2 C1 92.6(2) . 2 ?
O2 S2 C1 146.26(19) . 2 ?
C3 S2 S1 62.3(2) . . ?
C1 S2 S1 31.7(2) . . ?
C2 S2 S1 35.70(16) . . ?
O2 S2 S1 89.38(13) . . ?
C1 S2 S1 56.89(14) 2 . ?
C3 S2 S1 152.0(2) . 2 ?
C1 S2 S1 58.0(2) . 2 ?
C2 S2 S1 125.37(16) . 2 ?
O2 S2 S1 178.56(13) . 2 ?
C1 S2 S1 32.80(14) 2 2 ?
S1 S2 S1 89.69(6) . 2 ?
C3 S2 O4 98.4(3) . 2_655 ?
C1 S2 O4 166.6(2) . 2_655 ?
C2 S2 O4 124.86(19) . 2_655 ?
O2 S2 O4 71.45(15) . 2_655 ?
C1 S2 O4 142.11(18) 2 2_655 ?
S1 S2 O4 159.87(12) . 2_655 ?
S1 S2 O4 109.59(11) 2 2_655 ?
C3 S2 S4 145.3(2) . 2_655 ?
C1 S2 S4 120.4(2) . 2_655 ?
C2 S2 S4 171.06(17) . 2_655 ?
O2 S2 S4 118.37(13) . 2_655 ?
C1 S2 S4 95.31(15) 2 2_655 ?
S1 S2 S4 151.80(8) . 2_655 ?
S1 S2 S4 62.66(5) 2 2_655 ?
O4 S2 S4 46.93(10) 2_655 2_655 ?
C3 S2 O4 81.4(2) . 2 ?
C1 S2 O4 115.0(2) . 2 ?
C2 S2 O4 92.77(17) . 2 ?
O2 S2 O4 70.68(15) . 2 ?
C1 S2 O4 115.77(16) 2 2 ?
S1 S2 O4 107.76(10) . 2 ?
S1 S2 O4 108.57(10) 2 2 ?
O4 S2 O4 72.30(11) 2_655 2 ?
S4 S2 O4 87.60(9) 2_655 2 ?
C3 S2 S1 84.1(2) . 1_655 ?
C1 S2 S1 77.0(2) . 1_655 ?
C2 S2 S1 78.89(14) . 1_655 ?
O2 S2 S1 91.49(13) . 1_655 ?
C1 S2 S1 81.04(14) 2 1_655 ?
S1 S2 S1 74.69(6) . 1_655 ?
S1 S2 S1 89.33(6) 2 1_655 ?
O4 S2 S1 99.09(11) 2_655 1_655 ?
S4 S2 S1 98.18(6) 2_655 1_655 ?
O4 S2 S1 161.80(11) 2 1_655 ?
C3 S2 C1 108.0(3) . 1_655 ?
C1 S2 C1 89.2(2) . 1_655 ?
C2 S2 C1 106.42(18) . 1_655 ?
O2 S2 C1 106.35(16) . 1_655 ?
C1 S2 C1 81.66(17) 2 1_655 ?
S1 S2 C1 98.10(12) . 1_655 ?
S1 S2 C1 74.88(11) 2 1_655 ?
O4 S2 C1 82.05(14) 2_655 1_655 ?
S4 S2 C1 70.70(11) 2_655 1_655 ?
O4 S2 C1 153.82(14) 2 1_655 ?
S1 S2 C1 27.58(10) 1_655 1_655 ?
C3 S2 S4 119.3(2) . 2 ?
C1 S2 S4 90.5(2) . 2 ?
C2 S2 S4 116.93(15) . 2 ?
O2 S2 S4 113.96(13) . 2 ?
C1 S2 S4 78.47(14) 2 2 ?
S1 S2 S4 105.87(7) . 2 ?
S1 S2 S4 65.26(5) 2 2 ?
O4 S2 S4 88.04(10) 2_655 2 ?
S4 S2 S4 68.97(4) 2_655 2 ?
O4 S2 S4 43.32(9) 2 2 ?
S1 S2 S4 154.49(7) 1_655 2 ?
C1 S2 S4 132.68(12) 1_655 2 ?
C3 S2 C9 102.8(3) . 2 ?
C1 S2 C9 114.6(2) . 2 ?
C2 S2 C9 112.94(18) . 2 ?
O2 S2 C9 89.47(16) . 2 ?
C1 S2 C9 105.77(17) 2 2 ?
S1 S2 C9 119.73(12) . 2 ?
S1 S2 C9 90.03(12) 2 2 ?
O4 S2 C9 67.61(14) 2_655 2 ?
S4 S2 C9 68.85(11) 2_655 2 ?
O4 S2 C9 21.49(13) 2 2 ?
S1 S2 C9 165.56(12) 1_655 2 ?
C1 S2 C9 139.35(15) 1_655 2 ?
S4 S2 C9 27.38(11) 2 2 ?
C3 S2 C2 68.7(2) . 1_655 ?
C1 S2 C2 100.4(2) . 1_655 ?
C2 S2 C2 75.43(16) . 1_655 ?
O2 S2 C2 67.46(16) . 1_655 ?
C1 S2 C2 108.11(17) 2 1_655 ?
S1 S2 C2 87.69(11) . 1_655 ?
S1 S2 C2 113.61(12) 2 1_655 ?
O4 S2 C2 79.45(14) 2_655 1_655 ?
S4 S2 C2 98.05(11) 2_655 1_655 ?
O4 S2 C2 135.02(15) 2 1_655 ?
S1 S2 C2 27.21(11) 1_655 1_655 ?
C1 S2 C2 40.23(14) 1_655 1_655 ?
S4 S2 C2 166.27(12) 2 1_655 ?
C9 S2 C2 144.66(16) 2 1_655 ?
C2 O1 C4 109.8(5) . . ?
C2 O1 C3 27.1(4) . . ?
C4 O1 C3 83.4(4) . . ?
C2 O1 C5 83.6(4) . . ?
C4 O1 C5 35.3(4) . . ?
C3 O1 C5 57.0(3) . . ?
C2 O1 S1 35.8(3) . . ?
C4 O1 S1 143.4(4) . . ?
C3 O1 S1 62.9(2) . . ?
C5 O1 S1 119.1(3) . . ?
C2 O1 O2 54.7(4) . . ?
C4 O1 O2 56.9(4) . . ?
C3 O1 O2 27.6(2) . . ?
C5 O1 O2 30.0(2) . . ?
S1 O1 O2 90.54(17) . . ?
C2 O1 S6 105.8(4) . 1_455 ?
C4 O1 S6 143.0(4) . 1_455 ?
C3 O1 S6 132.8(3) . 1_455 ?
C5 O1 S6 163.9(3) . 1_455 ?
S1 O1 S6 70.12(13) . 1_455 ?
O2 O1 S6 160.1(2) . 1_455 ?
C2 O1 O6 152.8(4) . 1_455 ?
C4 O1 O6 97.3(4) . 1_455 ?
C3 O1 O6 176.5(3) . 1_455 ?
C5 O1 O6 122.2(3) . 1_455 ?
S1 O1 O6 117.23(19) . 1_455 ?
O2 O1 O6 151.9(2) . 1_455 ?
S6 O1 O6 47.12(12) 1_455 1_455 ?
C2 O1 C4 118.2(4) . 1_455 ?
C4 O1 C4 97.5(4) . 1_455 ?
C3 O1 C4 117.8(3) . 1_455 ?
C5 O1 C4 90.0(3) . 1_455 ?
S1 O1 C4 110.2(2) . 1_455 ?
O2 O1 C4 109.8(2) . 1_455 ?
S6 O1 C4 74.05(17) 1_455 1_455 ?
O6 O1 C4 58.76(18) 1_455 1_455 ?
C2 O1 S6 84.7(4) . . ?
C4 O1 S6 100.4(4) . . ?
C3 O1 S6 95.5(2) . . ?
C5 O1 S6 122.1(3) . . ?
S1 O1 S6 70.92(13) . . ?
O2 O1 S6 106.41(18) . . ?
S6 O1 S6 72.58(11) 1_455 . ?
O6 O1 S6 87.70(15) 1_455 . ?
C4 O1 S6 143.7(2) 1_455 . ?
C2 O1 O2 82.4(4) . 1_455 ?
C4 O1 O2 95.2(4) . 1_455 ?
C3 O1 O2 78.2(2) . 1_455 ?
C5 O1 O2 68.2(2) . 1_455 ?
S1 O1 O2 91.72(16) . 1_455 ?
O2 O1 O2 75.54(16) . 1_455 ?
S6 O1 O2 99.49(16) 1_455 1_455 ?
O6 O1 O2 98.35(18) 1_455 1_455 ?
C4 O1 O2 39.62(16) 1_455 1_455 ?
S6 O1 O2 162.43(18) . 1_455 ?
C2 O1 C3 75.1(4) . 1_455 ?
C4 O1 C3 116.8(4) . 1_455 ?
C3 O1 C3 81.0(2) . 1_455 ?
C5 O1 C3 87.9(3) . 1_455 ?
S1 O1 C3 73.81(17) . 1_455 ?
O2 O1 C3 88.01(19) . 1_455 ?
S6 O1 C3 82.06(16) 1_455 1_455 ?
O6 O1 C3 95.68(19) 1_455 1_455 ?
C4 O1 C3 43.22(18) 1_455 1_455 ?
S6 O1 C3 141.77(19) . 1_455 ?
O2 O1 C3 21.60(14) 1_455 1_455 ?
C2 O1 O6 119.5(4) . . ?
C4 O1 O6 66.7(4) . . ?
C3 O1 O6 115.1(2) . . ?
C5 O1 O6 100.0(3) . . ?
S1 O1 O6 113.40(18) . . ?
O2 O1 O6 105.81(19) . . ?
S6 O1 O6 87.00(14) 1_455 . ?
O6 O1 O6 68.26(13) 1_455 . ?
C4 O1 O6 122.2(2) 1_455 . ?
S6 O1 O6 42.48(11) . . ?
O2 O1 O6 154.71(19) 1_455 . ?
C3 O1 O6 163.9(2) 1_455 . ?
C2 O1 C11 111.6(4) . . ?
C4 O1 C11 87.4(4) . . ?
C3 O1 C11 117.9(3) . . ?
C5 O1 C11 119.5(3) . . ?
S1 O1 C11 95.62(19) . . ?
O2 O1 C11 118.6(2) . . ?
S6 O1 C11 69.86(15) 1_455 . ?
O6 O1 C11 65.59(18) 1_455 . ?
C4 O1 C11 124.3(2) 1_455 . ?
S6 O1 C11 27.20(13) . . ?
O2 O1 C11 163.9(2) 1_455 . ?
C3 O1 C11 151.9(2) 1_455 . ?
O6 O1 C11 20.83(14) . . ?
C3 O2 C5 109.7(6) . . ?
C3 O2 C2 27.8(4) . . ?
C5 O2 C2 82.6(4) . . ?
C3 O2 C4 83.7(4) . . ?
C5 O2 C4 34.9(4) . . ?
C2 O2 C4 56.4(3) . . ?
C3 O2 S2 35.5(3) . . ?
C5 O2 S2 143.4(4) . . ?
C2 O2 S2 63.4(2) . . ?
C4 O2 S2 118.8(3) . . ?
C3 O2 O1 55.2(4) . . ?
C5 O2 O1 56.3(4) . . ?
C2 O2 O1 27.3(2) . . ?
C4 O2 O1 29.7(2) . . ?
S2 O2 O1 90.70(17) . . ?
C3 O2 C13 104.3(4) . 2 ?
C5 O2 C13 101.2(4) . 2 ?
C2 O2 C13 116.9(3) . 2 ?
C4 O2 C13 131.6(3) . 2 ?
S2 O2 C13 83.91(19) . 2 ?
O1 O2 C13 124.5(2) . 2 ?
C3 O2 O4 98.1(4) . 2_655 ?
C5 O2 O4 150.7(4) . 2_655 ?
C2 O2 O4 125.9(3) . 2_655 ?
C4 O2 O4 165.5(3) . 2_655 ?
S2 O2 O4 62.79(14) . 2_655 ?
O1 O2 O4 152.8(2) . 2_655 ?
C13 O2 O4 62.04(18) 2 2_655 ?
C3 O2 C5 115.7(4) . 1_655 ?
C5 O2 C5 99.6(4) . 1_655 ?
C2 O2 C5 116.4(3) . 1_655 ?
C4 O2 C5 91.0(3) . 1_655 ?
S2 O2 C5 107.2(2) . 1_655 ?
O1 O2 C5 109.8(2) . 1_655 ?
C13 O2 C5 124.5(2) 2 1_655 ?
O4 O2 C5 75.24(19) 2_655 1_655 ?
C3 O2 O1 80.1(4) . 1_655 ?
C5 O2 O1 96.8(4) . 1_655 ?
C2 O2 O1 76.8(2) . 1_655 ?
C4 O2 O1 69.5(2) . 1_655 ?
S2 O2 O1 88.56(16) . 1_655 ?
O1 O2 O1 75.54(16) . 1_655 ?
C13 O2 O1 158.5(2) 2 1_655 ?
O4 O2 O1 96.63(16) 2_655 1_655 ?
C5 O2 O1 39.64(17) 1_655 1_655 ?
C3 O2 N21 160.5(9) . 2_556 ?
C5 O2 N21 82.9(7) . 2_556 ?
C2 O2 N21 163.0(7) . 2_556 ?
C4 O2 N21 113.3(7) . 2_556 ?
S2 O2 N21 127.6(7) . 2_556 ?
O1 O2 N21 139.2(6) . 2_556 ?
C13 O2 N21 57.6(8) 2 2_556 ?
O4 O2 N21 67.9(6) 2_655 2_556 ?
C5 O2 N21 74.9(7) 1_655 2_556 ?
O1 O2 N21 113.9(7) 1_655 2_556 ?
C3 O2 O4 81.4(4) . 2 ?
C5 O2 O4 106.1(4) . 2 ?
C2 O2 O4 94.7(2) . 2 ?
C4 O2 O4 125.8(3) . 2 ?
S2 O2 O4 66.18(14) . 2 ?
O1 O2 O4 107.73(19) . 2 ?
C13 O2 O4 23.18(15) 2 2 ?
O4 O2 O4 68.57(12) 2_655 2 ?
C5 O2 O4 141.9(2) 1_655 2 ?
O1 O2 O4 154.34(19) 1_655 2 ?
N21 O2 O4 80.8(8) 2_556 2 ?
C3 O2 C2 73.0(4) . 1_655 ?
C5 O2 C2 118.0(4) . 1_655 ?
C2 O2 C2 80.0(2) . 1_655 ?
C4 O2 C2 88.9(3) . 1_655 ?
S2 O2 C2 71.01(16) . 1_655 ?
O1 O2 C2 88.07(19) . 1_655 ?
C13 O2 C2 139.4(2) 2 1_655 ?
O4 O2 C2 78.03(17) 2_655 1_655 ?
C5 O2 C2 42.81(18) 1_655 1_655 ?
O1 O2 C2 21.24(13) 1_655 1_655 ?
N21 O2 C2 114.9(7) 2_556 1_655 ?
O4 O2 C2 134.1(2) 2 1_655 ?
C1 C1 S1 122.0(7) 2 . ?
C1 C1 S2 121.7(7) 2 . ?
S1 C1 S2 116.3(4) . . ?
C1 C1 C3 164.4(7) 2 . ?
S1 C1 C3 73.6(3) . . ?
S2 C1 C3 42.7(2) . . ?
C1 C1 C2 164.9(7) 2 . ?
S1 C1 C2 42.9(2) . . ?
S2 C1 C2 73.5(3) . . ?
C3 C1 C2 30.7(2) . . ?
C1 C1 S1 32.8(4) 2 2 ?
S1 C1 S1 154.8(3) . 2 ?
S2 C1 S1 88.9(3) . 2 ?
C3 C1 S1 131.6(3) . 2 ?
C2 C1 S1 162.3(3) . 2 ?
C1 C1 S2 33.1(4) 2 2 ?
S1 C1 S2 88.9(3) . 2 ?
S2 C1 S2 154.8(3) . 2 ?
C3 C1 S2 162.5(3) . 2 ?
C2 C1 S2 131.8(3) . 2 ?
S1 C1 S2 65.91(16) 2 2 ?
C1 C1 S1 103.3(5) 2 1_655 ?
S1 C1 S1 89.5(2) . 1_655 ?
S2 C1 S1 75.2(2) . 1_655 ?
C3 C1 S1 74.5(2) . 1_655 ?
C2 C1 S1 79.5(2) . 1_655 ?
S1 C1 S1 96.96(17) 2 1_655 ?
S2 C1 S1 106.20(19) 2 1_655 ?
C1 C1 S2 105.8(5) 2 1_455 ?
S1 C1 S2 75.3(2) . 1_455 ?
S2 C1 S2 89.2(2) . 1_455 ?
C3 C1 S2 77.4(2) . 1_455 ?
C2 C1 S2 72.4(2) . 1_455 ?
S1 C1 S2 107.40(19) 2 1_455 ?
S2 C1 S2 98.34(17) 2 1_455 ?
S1 C1 S2 150.9(2) 1_655 1_455 ?
C3 C2 O1 125.9(7) . . ?
C3 C2 S1 116.7(6) . . ?
O1 C2 S1 117.3(5) . . ?
C3 C2 C4 90.2(5) . . ?
O1 C2 C4 36.5(4) . . ?
S1 C2 C4 151.1(4) . . ?
C3 C2 O2 28.0(4) . . ?
O1 C2 O2 98.0(4) . . ?
S1 C2 O2 144.7(4) . . ?
C4 C2 O2 62.8(3) . . ?
C3 C2 C1 74.1(4) . . ?
O1 C2 C1 159.9(5) . . ?
S1 C2 C1 42.6(2) . . ?
C4 C2 C1 161.9(4) . . ?
O2 C2 C1 102.1(3) . . ?
C3 C2 C5 60.7(5) . . ?
O1 C2 C5 65.9(4) . . ?
S1 C2 C5 172.5(4) . . ?
C4 C2 C5 34.5(3) . . ?
O2 C2 C5 33.2(2) . . ?
C1 C2 C5 134.0(4) . . ?
C3 C2 S2 35.0(4) . . ?
O1 C2 S2 160.9(5) . . ?
S1 C2 S2 81.8(3) . . ?
C4 C2 S2 124.7(3) . . ?
O2 C2 S2 62.9(2) . . ?
C1 C2 S2 39.18(17) . . ?
C5 C2 S2 95.3(3) . . ?
C3 C2 C3 101.6(5) . 1_455 ?
O1 C2 C3 83.4(4) . 1_455 ?
S1 C2 C3 86.8(3) . 1_455 ?
C4 C2 C3 98.2(3) . 1_455 ?
O2 C2 C3 99.1(3) . 1_455 ?
C1 C2 C3 93.9(3) . 1_455 ?
C5 C2 C3 86.9(3) . 1_455 ?
S2 C2 C3 99.8(2) . 1_455 ?
C3 C2 O2 89.2(4) . 1_455 ?
O1 C2 O2 76.3(4) . 1_455 ?
S1 C2 O2 108.2(3) . 1_455 ?
C4 C2 O2 80.7(3) . 1_455 ?
O2 C2 O2 80.0(2) . 1_455 ?
C1 C2 O2 107.5(3) . 1_455 ?
C5 C2 O2 65.3(2) . 1_455 ?
S2 C2 O2 99.6(2) . 1_455 ?
C3 C2 O2 21.55(14) 1_455 1_455 ?
C3 C2 S6 117.9(4) . . ?
O1 C2 S6 74.1(4) . . ?
S1 C2 S6 75.9(2) . . ?
C4 C2 S6 82.6(3) . . ?
O2 C2 S6 115.6(3) . . ?
C1 C2 S6 96.5(2) . . ?
C5 C2 S6 111.7(3) . . ?
S2 C2 S6 112.2(2) . . ?
C3 C2 S6 140.5(2) 1_455 . ?
O2 C2 S6 148.1(2) 1_455 . ?
C3 C2 S2 88.3(4) . 1_455 ?
O1 C2 S2 110.3(4) . 1_455 ?
S1 C2 S2 71.7(2) . 1_455 ?
C4 C2 S2 122.2(3) . 1_455 ?
O2 C2 S2 98.3(2) . 1_455 ?
C1 C2 S2 67.4(2) . 1_455 ?
C5 C2 S2 100.9(3) . 1_455 ?
S2 C2 S2 75.43(16) . 1_455 ?
C3 C2 S2 27.15(13) 1_455 1_455 ?
O2 C2 S2 41.53(11) 1_455 1_455 ?
S6 C2 S2 145.2(2) . 1_455 ?
C2 C3 O2 124.2(7) . . ?
C2 C3 S2 118.5(6) . . ?
O2 C3 S2 117.4(5) . . ?
C2 C3 C5 88.4(5) . . ?
O2 C3 C5 36.5(4) . . ?
S2 C3 C5 151.5(4) . . ?
C2 C3 O1 27.0(4) . . ?
O2 C3 O1 97.2(5) . . ?
S2 C3 O1 145.4(4) . . ?
C5 C3 O1 61.9(3) . . ?
C2 C3 C1 75.1(5) . . ?
O2 C3 C1 160.6(5) . . ?
S2 C3 C1 43.3(2) . . ?
C5 C3 C1 161.0(4) . . ?
O1 C3 C1 102.1(3) . . ?
C2 C3 S1 36.1(4) . . ?
O2 C3 S1 160.3(5) . . ?
S2 C3 S1 82.3(3) . . ?
C5 C3 S1 124.2(4) . . ?
O1 C3 S1 63.1(2) . . ?
C1 C3 S1 39.02(18) . . ?
C2 C3 C4 59.2(5) . . ?
O2 C3 C4 65.8(4) . . ?
S2 C3 C4 171.9(4) . . ?
C5 C3 C4 34.2(3) . . ?
O1 C3 C4 32.6(2) . . ?
C1 C3 C4 133.5(4) . . ?
S1 C3 C4 94.8(3) . . ?
C2 C3 C2 101.6(5) . 1_655 ?
O2 C3 C2 85.5(4) . 1_655 ?
S2 C3 C2 84.1(3) . 1_655 ?
C5 C3 C2 100.4(3) . 1_655 ?
O1 C3 C2 100.3(3) . 1_655 ?
C1 C3 C2 92.3(3) . 1_655 ?
S1 C3 C2 98.0(2) . 1_655 ?
C4 C3 C2 88.8(3) . 1_655 ?
C2 C3 O1 88.8(4) . 1_655 ?
O2 C3 O1 78.3(4) . 1_655 ?
S2 C3 O1 105.5(3) . 1_655 ?
C5 C3 O1 82.8(3) . 1_655 ?
O1 C3 O1 81.0(2) . 1_655 ?
C1 C3 O1 105.8(3) . 1_655 ?
S1 C3 O1 97.9(2) . 1_655 ?
C4 C3 O1 67.3(2) . 1_655 ?
C2 C3 O1 21.60(14) 1_655 1_655 ?
C2 C3 O4 119.8(5) . 2 ?
O2 C3 O4 77.3(4) . 2 ?
S2 C3 O4 71.0(2) . 2 ?
C5 C3 O4 88.0(3) . 2 ?
O1 C3 O4 119.5(3) . 2 ?
C1 C3 O4 92.0(2) . 2 ?
S1 C3 O4 111.0(2) . 2 ?
C4 C3 O4 117.0(3) . 2 ?
C2 C3 O4 138.1(3) 1_655 2 ?
O1 C3 O4 149.8(2) 1_655 2 ?
O1 C4 C5 110.9(6) . . ?
O1 C4 C2 33.7(3) . . ?
C5 C4 C2 85.8(5) . . ?
O1 C4 O2 93.4(4) . . ?
C5 C4 O2 33.8(4) . . ?
C2 C4 O2 60.8(3) . . ?
O1 C4 C3 64.0(4) . . ?
C5 C4 C3 59.8(4) . . ?
C2 C4 C3 30.6(2) . . ?
O2 C4 C3 30.5(2) . . ?
O1 C4 N20 161.8(8) . 1_655 ?
C5 C4 N20 87.0(8) . 1_655 ?
C2 C4 N20 152.5(7) . 1_655 ?
O2 C4 N20 100.3(7) . 1_655 ?
C3 C4 N20 126.8(7) . 1_655 ?
O1 C4 N22 109.2(8) . 1_455 ?
C5 C4 N22 98.0(8) . 1_455 ?
C2 C4 N22 137.2(8) . 1_455 ?
O2 C4 N22 131.7(7) . 1_455 ?
C3 C4 N22 147.1(7) . 1_455 ?
N20 C4 N22 70.1(10) 1_655 1_455 ?
O1 C4 N22 151.4(8) . . ?
C5 C4 N22 96.9(8) . . ?
C2 C4 N22 150.5(6) . . ?
O2 C4 N22 107.2(7) . . ?
C3 C4 N22 130.6(7) . . ?
N20 C4 N22 10.4(9) 1_655 . ?
N22 C4 N22 71.7(8) 1_455 . ?
O1 C4 O6 90.6(4) . . ?
C5 C4 O6 150.3(6) . . ?
C2 C4 O6 103.8(3) . . ?
O2 C4 O6 129.2(3) . . ?
C3 C4 O6 117.8(3) . . ?
N20 C4 O6 71.4(7) 1_655 . ?
N22 C4 O6 93.6(7) 1_455 . ?
N22 C4 O6 61.0(6) . . ?
O1 C4 C22 156.7(8) . . ?
C5 C4 C22 89.5(8) . . ?
C2 C4 C22 167.7(6) . . ?
O2 C4 C22 109.9(7) . . ?
C3 C4 C22 139.1(7) . . ?
N20 C4 C22 15.4(8) 1_655 . ?
N22 C4 C22 54.7(9) 1_455 . ?
N22 C4 C22 19.6(4) . . ?
O6 C4 C22 75.1(6) . . ?
O1 C4 N20 106.9(6) . . ?
C5 C4 N20 88.3(7) . . ?
C2 C4 N20 130.1(5) . . ?
O2 C4 N20 121.5(7) . . ?
C3 C4 N20 135.4(6) . . ?
N20 C4 N20 76.1(7) 1_655 . ?
N22 C4 N20 11.8(7) 1_455 . ?
N22 C4 N20 79.4(6) . . ?
O6 C4 N20 105.3(6) . . ?
C22 C4 N20 61.0(6) . . ?
O1 C4 O1 97.5(4) . 1_655 ?
C5 C4 O1 97.3(5) . 1_655 ?
C2 C4 O1 78.7(3) . 1_655 ?
O2 C4 O1 70.9(2) . 1_655 ?
C3 C4 O1 69.5(2) . 1_655 ?
N20 C4 O1 76.0(7) 1_655 1_655 ?
N22 C4 O1 141.7(7) 1_455 1_655 ?
N22 C4 O1 71.7(5) . 1_655 ?
O6 C4 O1 58.38(18) . 1_655 ?
C22 C4 O1 90.6(5) . 1_655 ?
N20 C4 O1 151.1(5) . 1_655 ?
O1 C4 C20 123.8(7) . . ?
C5 C4 C20 84.8(8) . . ?
C2 C4 C20 146.0(5) . . ?
O2 C4 C20 118.3(8) . . ?
C3 C4 C20 141.5(7) . . ?
N20 C4 C20 59.1(8) 1_655 . ?
N22 C4 C20 16.7(8) 1_455 . ?
N22 C4 C20 63.3(5) . . ?
O6 C4 C20 100.4(7) . . ?
C22 C4 C20 44.3(4) . . ?
N20 C4 C20 17.2(5) . . ?
O1 C4 C20 134.9(5) 1_655 . ?
O1 C4 H4A 109.5 . . ?
C5 C4 H4A 109.5 . . ?
C2 C4 H4A 141.6 . . ?
O2 C4 H4A 143.1 . . ?
C3 C4 H4A 159.6 . . ?
N20 C4 H4A 65.5 1_655 . ?
N22 C4 H4A 13.1 1_455 . ?
N22 C4 H4A 64.8 . . ?
O6 C4 H4A 80.5 . . ?
C22 C4 H4A 50.7 . . ?
N20 C4 H4A 24.9 . . ?
O1 C4 H4A 130.8 1_655 . ?
C20 C4 H4A 24.9 . . ?
O1 C4 H4B 109.5 . . ?
C5 C4 H4B 109.4 . . ?
C2 C4 H4B 98.9 . . ?
O2 C4 H4B 90.0 . . ?
C3 C4 H4B 92.3 . . ?
N20 C4 H4B 59.0 1_655 . ?
N22 C4 H4B 119.2 1_455 . ?
N22 C4 H4B 52.4 . . ?
O6 C4 H4B 41.8 . . ?
C22 C4 H4B 72.0 . . ?
N20 C4 H4B 129.5 . . ?
O1 C4 H4B 22.8 1_655 . ?
C20 C4 H4B 115.1 . . ?
H4A C4 H4B 108.0 . . ?
O2 C5 C4 111.4(6) . . ?
O2 C5 C3 33.7(3) . . ?
C4 C5 C3 86.0(5) . . ?
O2 C5 O1 93.7(4) . . ?
C4 C5 O1 33.8(4) . . ?
C3 C5 O1 61.1(3) . . ?
O2 C5 C2 64.2(4) . . ?
C4 C5 C2 59.7(4) . . ?
C3 C5 C2 30.8(2) . . ?
O1 C5 C2 30.5(2) . . ?
O2 C5 N20 119.3(7) . 1_655 ?
C4 C5 N20 66.5(7) . 1_655 ?
C3 C5 N20 129.5(7) . 1_655 ?
O1 C5 N20 100.2(6) . 1_655 ?
C2 C5 N20 120.5(7) . 1_655 ?
O2 C5 O2 99.6(4) . 1_455 ?
C4 C5 O2 97.7(5) . 1_455 ?
C3 C5 O2 81.3(3) . 1_455 ?
O1 C5 O2 72.1(2) . 1_455 ?
C2 C5 O2 71.8(2) . 1_455 ?
N20 C5 O2 141.0(6) 1_655 1_455 ?
O2 C5 N20 170.8(6) . . ?
C4 C5 N20 68.0(7) . . ?
C3 C5 N20 138.9(5) . . ?
O1 C5 N20 81.0(5) . . ?
C2 C5 N20 109.3(5) . . ?
N20 C5 N20 69.3(6) 1_655 . ?
O2 C5 N20 71.7(4) 1_455 . ?
O2 C5 N21 74.4(7) . 2_556 ?
C4 C5 N21 152.1(9) . 2_556 ?
C3 C5 N21 107.0(7) . 2_556 ?
O1 C5 N21 168.0(6) . 2_556 ?
C2 C5 N21 137.7(7) . 2_556 ?
N20 C5 N21 86.7(10) 1_655 2_556 ?
O2 C5 N21 108.5(7) 1_455 2_556 ?
N20 C5 N21 110.7(7) . 2_556 ?
O2 C5 C22 132.8(6) . . ?
C4 C5 C22 67.1(7) . . ?
C3 C5 C22 141.4(5) . . ?
O1 C5 C22 100.3(6) . . ?
C2 C5 C22 125.7(6) . . ?
N20 C5 C22 13.9(7) 1_655 . ?
O2 C5 C22 127.6(5) 1_455 . ?
N20 C5 C22 55.9(6) . . ?
N21 C5 C22 88.8(10) 2_556 . ?
O2 C5 H5A 109.4 . . ?
C4 C5 H5A 109.3 . . ?
C3 C5 H5A 141.4 . . ?
O1 C5 H5A 143.0 . . ?
C2 C5 H5A 159.4 . . ?
N20 C5 H5A 43.4 1_655 . ?
O2 C5 H5A 128.6 1_455 . ?
N20 C5 H5A 79.0 . . ?
N21 C5 H5A 45.9 2_556 . ?
C22 C5 H5A 42.9 . . ?
O2 C5 H5B 109.4 . . ?
C4 C5 H5B 109.4 . . ?
C3 C5 H5B 99.0 . . ?
O1 C5 H5B 90.0 . . ?
C2 C5 H5B 92.5 . . ?
N20 C5 H5B 129.2 1_655 . ?
O2 C5 H5B 20.6 1_455 . ?
N20 C5 H5B 63.4 . . ?
N21 C5 H5B 93.2 2_556 . ?
C22 C5 H5B 115.4 . . ?
H5A C5 H5B 108.0 . . ?
C6 S3 C8 93.7(3) . . ?
C6 S3 C9 67.0(3) . . ?
C8 S3 C9 26.7(3) . . ?
C6 S3 O3 120.4(2) . . ?
C8 S3 O3 26.7(3) . . ?
C9 S3 O3 53.43(19) . . ?
C6 S3 C7 25.6(3) . . ?
C8 S3 C7 119.3(3) . . ?
C9 S3 C7 92.5(2) . . ?
O3 S3 C7 145.96(19) . . ?
C6 S3 S4 31.3(2) . . ?
C8 S3 S4 62.4(2) . . ?
C9 S3 S4 35.67(16) . . ?
O3 S3 S4 89.10(12) . . ?
C7 S3 S4 56.87(15) . . ?
C6 S3 S5 58.8(2) . . ?
C8 S3 S5 152.5(2) . . ?
C9 S3 S5 125.74(17) . . ?
O3 S3 S5 179.04(12) . . ?
C7 S3 S5 33.20(15) . . ?
S4 S3 S5 90.07(6) . . ?
C6 S3 S5 173.6(2) . 2_565 ?
C8 S3 S5 89.9(2) . 2_565 ?
C9 S3 S5 116.62(17) . 2_565 ?
O3 S3 S5 63.40(12) . 2_565 ?
C7 S3 S5 150.29(16) . 2_565 ?
S4 S3 S5 151.93(8) . 2_565 ?
S5 S3 S5 117.38(6) . 2_565 ?
C6 S3 S3 120.0(2) . 2_565 ?
C8 S3 S3 145.7(3) . 2_565 ?
C9 S3 S3 171.13(18) . 2_565 ?
O3 S3 S3 119.29(13) . 2_565 ?
C7 S3 S3 94.55(16) . 2_565 ?
S4 S3 S3 150.97(9) . 2_565 ?
S5 S3 S3 61.49(6) . 2_565 ?
S5 S3 S3 55.89(6) 2_565 2_565 ?
C6 S3 S4 76.6(2) . 1_455 ?
C8 S3 S4 82.5(2) . 1_455 ?
C9 S3 S4 77.51(15) . 1_455 ?
O3 S3 S4 89.64(12) . 1_455 ?
C7 S3 S4 81.31(14) . 1_455 ?
S4 S3 S4 74.29(5) . 1_455 ?
S5 S3 S4 89.67(6) . 1_455 ?
S5 S3 S4 98.70(6) 2_565 1_455 ?
S3 S3 S4 98.29(7) 2_565 1_455 ?
C6 S3 C6 89.2(2) . 1_455 ?
C8 S3 C6 106.0(3) . 1_455 ?
C9 S3 C6 104.86(18) . 1_455 ?
O3 S3 C6 104.29(16) . 1_455 ?
C7 S3 C6 82.16(17) . 1_455 ?
S4 S3 C6 97.70(11) . 1_455 ?
S5 S3 C6 75.35(11) . 1_455 ?
S5 S3 C6 84.73(11) 2_565 1_455 ?
S3 S3 C6 70.93(11) 2_565 1_455 ?
S4 S3 C6 27.42(10) 1_455 1_455 ?
C6 S3 S5 117.1(2) . 2_665 ?
C8 S3 S5 76.0(2) . 2_665 ?
C9 S3 S5 88.50(15) . 2_665 ?
O3 S3 S5 65.39(12) . 2_665 ?
C7 S3 S5 120.48(15) . 2_665 ?
S4 S3 S5 105.98(7) . 2_665 ?
S5 S3 S5 115.32(6) . 2_665 ?
S5 S3 S5 68.94(5) 2_565 2_665 ?
S3 S3 S5 92.48(7) 2_565 2_665 ?
S4 S3 S5 154.93(7) 1_455 2_665 ?
C6 S3 S5 153.65(11) 1_455 2_665 ?
C6 S3 S3 90.4(2) . 2_665 ?
C8 S3 S3 121.4(2) . 2_665 ?
C9 S3 S3 118.44(16) . 2_665 ?
O3 S3 S3 116.41(13) . 2_665 ?
C7 S3 S3 77.64(15) . 2_665 ?
S4 S3 S3 105.99(8) . 2_665 ?
S5 S3 S3 64.30(6) . 2_665 ?
S5 S3 S3 92.14(7) 2_565 2_665 ?
S3 S3 S3 68.45(6) 2_565 2_665 ?
S4 S3 S3 153.90(8) 1_455 2_665 ?
C6 S3 S3 132.52(12) 1_455 2_665 ?
S5 S3 S3 51.02(5) 2_665 2_665 ?
C6 S4 C9 94.1(3) . . ?
C6 S4 C8 67.1(3) . . ?
C9 S4 C8 27.1(3) . . ?
C6 S4 O4 120.7(3) . . ?
C9 S4 O4 26.6(2) . . ?
C8 S4 O4 53.63(18) . . ?
C6 S4 C7 25.7(3) . . ?
C9 S4 C7 119.8(3) . . ?
C8 S4 C7 92.7(2) . . ?
O4 S4 C7 146.36(19) . . ?
C6 S4 S3 31.4(2) . . ?
C9 S4 S3 62.7(2) . . ?
C8 S4 S3 35.65(15) . . ?
O4 S4 S3 89.28(12) . . ?
C7 S4 S3 57.08(15) . . ?
C6 S4 S6 58.5(2) . . ?
C9 S4 S6 152.7(2) . . ?
C8 S4 S6 125.60(16) . . ?
O4 S4 S6 179.23(12) . . ?
C7 S4 S6 32.87(15) . . ?
S3 S4 S6 89.95(6) . . ?
C6 S4 S2 172.9(2) . 2_655 ?
C9 S4 S2 90.3(2) . 2_655 ?
C8 S4 S2 117.26(16) . 2_655 ?
O4 S4 S2 63.89(11) . 2_655 ?
C7 S4 S2 149.47(16) . 2_655 ?
S3 S4 S2 152.50(7) . 2_655 ?
S6 S4 S2 116.87(6) . 2_655 ?
C6 S4 S1 119.5(2) . 1_655 ?
C9 S4 S1 145.8(2) . 1_655 ?
C8 S4 S1 171.52(16) . 1_655 ?
O4 S4 S1 119.50(12) . 1_655 ?
C7 S4 S1 94.01(15) . 1_655 ?
S3 S4 S1 150.63(7) . 1_655 ?
S6 S4 S1 61.26(5) . 1_655 ?
S2 S4 S1 55.61(5) 2_655 1_655 ?
C6 S4 S3 76.7(2) . 1_655 ?
C9 S4 S3 82.5(2) . 1_655 ?
C8 S4 S3 77.52(15) . 1_655 ?
O4 S4 S3 89.96(12) . 1_655 ?
C7 S4 S3 81.72(14) . 1_655 ?
S3 S4 S3 74.29(5) . 1_655 ?
S6 S4 S3 89.89(6) . 1_655 ?
S2 S4 S3 98.42(6) 2_655 1_655 ?
S1 S4 S3 98.36(6) 1_655 1_655 ?
C6 S4 C6 89.3(2) . 1_655 ?
C9 S4 C6 106.0(2) . 1_655 ?
C8 S4 C6 104.95(18) . 1_655 ?
O4 S4 C6 104.54(16) . 1_655 ?
C7 S4 C6 82.52(17) . 1_655 ?
S3 S4 C6 97.81(11) . 1_655 ?
S6 S4 C6 75.63(11) . 1_655 ?
S2 S4 C6 84.12(11) 2_655 1_655 ?
S1 S4 C6 70.89(11) 1_655 1_655 ?
S3 S4 C6 27.51(10) 1_655 1_655 ?
C6 S4 S2 117.5(2) . 2 ?
C9 S4 S2 76.4(2) . 2 ?
C8 S4 S2 89.16(15) . 2 ?
O4 S4 S2 65.35(12) . 2 ?
C7 S4 S2 120.26(15) . 2 ?
S3 S4 S2 106.64(6) . 2 ?
S6 S4 S2 114.84(6) . 2 ?
S2 S4 S2 68.97(4) 2_655 2 ?
S1 S4 S2 91.89(5) 1_655 2 ?
S3 S4 S2 155.14(6) 1_655 2 ?
C6 S4 S2 153.05(11) 1_655 2 ?
C6 S4 S1 90.2(2) . . ?
C9 S4 S1 121.7(2) . . ?
C8 S4 S1 118.61(16) . . ?
O4 S4 S1 116.42(12) . . ?
C7 S4 S1 76.95(15) . . ?
S3 S4 S1 105.97(6) . . ?
S6 S4 S1 63.76(5) . . ?
S2 S4 S1 92.25(5) 2_655 . ?
S1 S4 S1 68.08(4) 1_655 . ?
S3 S4 S1 153.57(6) 1_655 . ?
C6 S4 S1 132.18(12) 1_655 . ?
S2 S4 S1 51.08(4) 2 . ?
C10 S5 C7 94.1(3) . . ?
C10 S5 C11 27.0(3) . . ?
C7 S5 C11 67.1(3) . . ?
C10 S5 O5 27.0(3) . . ?
C7 S5 O5 121.1(3) . . ?
C11 S5 O5 54.0(2) . . ?
C10 S5 C6 119.4(3) . . ?
C7 S5 C6 25.4(3) . . ?
C11 S5 C6 92.4(2) . . ?
O5 S5 C6 146.4(2) . . ?
C10 S5 S6 62.3(3) . . ?
C7 S5 S6 31.7(2) . . ?
C11 S5 S6 35.33(17) . . ?
O5 S5 S6 89.34(14) . . ?
C6 S5 S6 57.10(14) . . ?
C10 S5 S3 152.3(3) . . ?
C7 S5 S3 58.2(2) . . ?
C11 S5 S3 125.31(18) . . ?
O5 S5 S3 179.32(14) . . ?
C6 S5 S3 32.88(14) . . ?
S6 S5 S3 89.98(6) . . ?
C10 S5 O3 97.5(3) . 2_565 ?
C7 S5 O3 167.4(3) . 2_565 ?
C11 S5 O3 124.5(2) . 2_565 ?
O5 S5 O3 70.62(16) . 2_565 ?
C6 S5 O3 142.72(17) . 2_565 ?
S6 S5 O3 159.35(12) . 2_565 ?
S3 S5 O3 110.06(11) . 2_565 ?
C10 S5 S3 144.9(3) . 2_565 ?
C7 S5 S3 120.6(2) . 2_565 ?
C11 S5 S3 170.90(19) . 2_565 ?
O5 S5 S3 118.06(14) . 2_565 ?
C6 S5 S3 95.36(15) . 2_565 ?
S6 S5 S3 152.08(8) . 2_565 ?
S3 S5 S3 62.62(6) . 2_565 ?
O3 S5 S3 47.44(10) 2_565 2_565 ?
C10 S5 O3 82.0(3) . 2_665 ?
C7 S5 O3 114.3(2) . 2_665 ?
C11 S5 O3 93.19(18) . 2_665 ?
O5 S5 O3 72.36(15) . 2_665 ?
C6 S5 O3 114.68(16) . 2_665 ?
S6 S5 O3 106.90(10) . 2_665 ?
S3 S5 O3 107.83(10) . 2_665 ?
O3 S5 O3 72.45(11) 2_565 2_665 ?
S3 S5 O3 87.84(9) 2_565 2_665 ?
C10 S5 S6 82.8(2) . 1_455 ?
C7 S5 S6 77.0(2) . 1_455 ?
C11 S5 S6 77.59(16) . 1_455 ?
O5 S5 S6 89.45(14) . 1_455 ?
C6 S5 S6 81.91(14) . 1_455 ?
S6 S5 S6 74.66(5) . 1_455 ?
S3 S5 S6 90.38(6) . 1_455 ?
O3 S5 S6 99.50(11) 2_565 1_455 ?
S3 S5 S6 98.84(6) 2_565 1_455 ?
O3 S5 S6 161.63(11) 2_665 1_455 ?
C10 S5 C7 106.6(3) . 1_455 ?
C7 S5 C7 89.2(2) . 1_455 ?
C11 S5 C7 105.2(2) . 1_455 ?
O5 S5 C7 104.34(17) . 1_455 ?
C6 S5 C7 82.39(17) . 1_455 ?
S6 S5 C7 98.11(12) . 1_455 ?
S3 S5 C7 75.77(12) . 1_455 ?
O3 S5 C7 82.67(14) 2_565 1_455 ?
S3 S5 C7 71.30(12) 2_565 1_455 ?
O3 S5 C7 154.63(14) 2_665 1_455 ?
S6 S5 C7 27.65(11) 1_455 1_455 ?
C10 S5 C8 103.5(3) . 2_665 ?
C7 S5 C8 114.3(2) . 2_665 ?
C11 S5 C8 113.5(2) . 2_665 ?
O5 S5 C8 90.93(17) . 2_665 ?
C6 S5 C8 104.95(17) . 2_665 ?
S6 S5 C8 119.15(12) . 2_665 ?
S3 S5 C8 89.39(12) . 2_665 ?
O3 S5 C8 67.70(14) 2_565 2_665 ?
S3 S5 C8 68.90(12) 2_565 2_665 ?
O3 S5 C8 21.58(13) 2_665 2_665 ?
S6 S5 C8 166.19(12) 1_455 2_665 ?
C7 S5 C8 140.00(16) 1_455 2_665 ?
C10 S5 S3 120.0(3) . 2_665 ?
C7 S5 S3 90.4(2) . 2_665 ?
C11 S5 S3 117.51(17) . 2_665 ?
O5 S5 S3 115.51(14) . 2_665 ?
C6 S5 S3 77.81(14) . 2_665 ?
S6 S5 S3 105.56(7) . 2_665 ?
S3 S5 S3 64.68(6) . 2_665 ?
O3 S5 S3 88.14(10) 2_565 2_665 ?
S3 S5 S3 68.94(5) 2_565 2_665 ?
O3 S5 S3 43.16(9) 2_665 2_665 ?
S6 S5 S3 154.99(7) 1_455 2_665 ?
C7 S5 S3 133.22(12) 1_455 2_665 ?
C8 S5 S3 27.24(11) 2_665 2_665 ?
C11 S6 C7 94.6(3) . . ?
C11 S6 C10 27.1(3) . . ?
C7 S6 C10 67.6(3) . . ?
C11 S6 O6 26.6(3) . . ?
C7 S6 O6 121.2(3) . . ?
C10 S6 O6 53.6(2) . . ?
C11 S6 C6 119.8(3) . . ?
C7 S6 C6 25.2(3) . . ?
C10 S6 C6 92.8(2) . . ?
O6 S6 C6 146.44(19) . . ?
C11 S6 S5 62.6(3) . . ?
C7 S6 S5 32.0(2) . . ?
C10 S6 S5 35.54(17) . . ?
O6 S6 S5 89.18(13) . . ?
C6 S6 S5 57.25(14) . . ?
C11 S6 S4 152.6(3) . . ?
C7 S6 S4 58.0(2) . . ?
C10 S6 S4 125.52(18) . . ?
O6 S6 S4 179.06(14) . . ?
C6 S6 S4 32.73(14) . . ?
S5 S6 S4 89.99(6) . . ?
C11 S6 O1 97.2(3) . 1_655 ?
C7 S6 O1 167.4(3) . 1_655 ?
C10 S6 O1 124.2(2) . 1_655 ?
O6 S6 O1 70.75(15) . 1_655 ?
C6 S6 O1 142.68(17) . 1_655 ?
S5 S6 O1 159.43(12) . 1_655 ?
S4 S6 O1 110.12(11) . 1_655 ?
C11 S6 S1 144.3(3) . 1_655 ?
C7 S6 S1 120.6(2) . 1_655 ?
C10 S6 S1 170.38(19) . 1_655 ?
O6 S6 S1 117.95(14) . 1_655 ?
C6 S6 S1 95.50(14) . 1_655 ?
S5 S6 S1 152.37(7) . 1_655 ?
S4 S6 S1 62.92(5) . 1_655 ?
O1 S6 S1 47.21(10) 1_655 1_655 ?
C11 S6 O1 81.7(3) . . ?
C7 S6 O1 113.5(2) . . ?
C10 S6 O1 92.62(18) . . ?
O6 S6 O1 71.97(16) . . ?
C6 S6 O1 114.33(16) . . ?
S5 S6 O1 106.15(10) . . ?
S4 S6 O1 107.86(10) . . ?
O1 S6 O1 72.58(11) 1_655 . ?
S1 S6 O1 88.42(9) 1_655 . ?
C11 S6 S5 82.9(2) . 1_655 ?
C7 S6 S5 77.1(2) . 1_655 ?
C10 S6 S5 77.67(16) . 1_655 ?
O6 S6 S5 90.14(14) . 1_655 ?
C6 S6 S5 81.60(14) . 1_655 ?
S5 S6 S5 74.66(5) . 1_655 ?
S4 S6 S5 90.06(6) . 1_655 ?
O1 S6 S5 100.19(11) 1_655 1_655 ?
S1 S6 S5 98.69(6) 1_655 1_655 ?
O1 S6 S5 162.01(11) . 1_655 ?
C11 S6 C7 106.8(3) . 1_655 ?
C7 S6 C7 89.4(2) . 1_655 ?
C10 S6 C7 105.5(2) . 1_655 ?
O6 S6 C7 105.11(18) . 1_655 ?
C6 S6 C7 82.16(17) . 1_655 ?
S5 S6 C7 98.37(12) . 1_655 ?
S4 S6 C7 75.44(12) . 1_655 ?
O1 S6 C7 83.12(15) 1_655 1_655 ?
S1 S6 C7 70.93(12) 1_655 1_655 ?
O1 S6 C7 155.18(14) . 1_655 ?
S5 S6 C7 27.88(11) 1_655 1_655 ?
C11 S6 S1 119.9(3) . . ?
C7 S6 S1 90.4(2) . . ?
C10 S6 S1 117.54(17) . . ?
O6 S6 S1 114.64(14) . . ?
C6 S6 S1 78.30(14) . . ?
S5 S6 S1 105.74(7) . . ?
S4 S6 S1 65.19(5) . . ?
O1 S6 S1 87.34(10) 1_655 . ?
S1 S6 S1 69.14(4) 1_655 . ?
O1 S6 S1 42.67(9) . . ?
S5 S6 S1 155.17(6) 1_655 . ?
C7 S6 S1 133.15(12) 1_655 . ?
C11 S6 C2 102.7(3) . . ?
C7 S6 C2 114.2(3) . . ?
C10 S6 C2 112.9(2) . . ?
O6 S6 C2 89.89(17) . . ?
C6 S6 C2 105.42(18) . . ?
S5 S6 C2 118.80(12) . . ?
S4 S6 C2 90.13(12) . . ?
O1 S6 C2 67.18(14) 1_655 . ?
S1 S6 C2 69.54(11) 1_655 . ?
O1 S6 C2 21.19(13) . . ?
S5 S6 C2 166.54(12) 1_655 . ?
C7 S6 C2 140.26(15) 1_655 . ?
S1 S6 C2 27.28(11) . . ?
C8 O3 C12 110.6(5) . . ?
C8 O3 C9 28.0(3) . . ?
C12 O3 C9 83.4(4) . . ?
C8 O3 C13 84.4(4) . . ?
C12 O3 C13 35.6(4) . . ?
C9 O3 C13 56.9(3) . . ?
C8 O3 S3 35.0(3) . . ?
C12 O3 S3 143.5(4) . . ?
C9 O3 S3 63.0(2) . . ?
C13 O3 S3 119.0(3) . . ?
C8 O3 O4 55.8(3) . . ?
C12 O3 O4 56.8(4) . . ?
C9 O3 O4 27.8(2) . . ?
C13 O3 O4 29.8(2) . . ?
S3 O3 O4 90.81(17) . . ?
C8 O3 S5 104.0(4) . 2_565 ?
C12 O3 S5 144.0(4) . 2_565 ?
C9 O3 S5 131.9(3) . 2_565 ?
C13 O3 S5 163.6(3) . 2_565 ?
S3 O3 S5 69.17(13) . 2_565 ?
O4 O3 S5 159.2(2) . 2_565 ?
C8 O3 O5 150.5(4) . 2_565 ?
C12 O3 O5 98.8(4) . 2_565 ?
C9 O3 O5 175.4(3) . 2_565 ?
C13 O3 O5 123.3(3) . 2_565 ?
S3 O3 O5 115.79(18) . 2_565 ?
O4 O3 O5 152.9(2) . 2_565 ?
S5 O3 O5 46.62(11) 2_565 2_565 ?
C8 O3 S5 85.0(4) . 2_665 ?
C12 O3 S5 100.4(4) . 2_665 ?
C9 O3 S5 96.4(2) . 2_665 ?
C13 O3 S5 122.9(3) . 2_665 ?
S3 O3 S5 71.45(12) . 2_665 ?
O4 O3 S5 107.40(18) . 2_665 ?
S5 O3 S5 72.45(11) 2_565 2_665 ?
O5 O3 S5 87.09(14) 2_565 2_665 ?
C8 O3 C12 116.8(4) . 1_455 ?
C12 O3 C12 98.9(4) . 1_455 ?
C9 O3 C12 116.9(3) . 1_455 ?
C13 O3 C12 90.2(3) . 1_455 ?
S3 O3 C12 108.6(2) . 1_455 ?
O4 O3 C12 109.5(2) . 1_455 ?
S5 O3 C12 73.44(16) 2_565 1_455 ?
O5 O3 C12 58.94(18) 2_565 1_455 ?
S5 O3 C12 143.1(2) 2_665 1_455 ?
C8 O3 O4 81.6(4) . 1_455 ?
C12 O3 O4 96.4(4) . 1_455 ?
C9 O3 O4 77.5(2) . 1_455 ?
C13 O3 O4 68.6(2) . 1_455 ?
S3 O3 O4 90.26(16) . 1_455 ?
O4 O3 O4 75.41(15) . 1_455 ?
S5 O3 O4 98.28(15) 2_565 1_455 ?
O5 O3 O4 98.24(17) 2_565 1_455 ?
S5 O3 O4 161.39(18) 2_665 1_455 ?
C12 O3 O4 39.38(16) 1_455 1_455 ?
C8 O3 C9 73.8(4) . 1_455 ?
C12 O3 C9 117.7(4) . 1_455 ?
C9 O3 C9 80.1(2) . 1_455 ?
C13 O3 C9 88.0(3) . 1_455 ?
S3 O3 C9 72.36(16) . 1_455 ?
O4 O3 C9 87.67(19) . 1_455 ?
S5 O3 C9 81.01(16) 2_565 1_455 ?
O5 O3 C9 95.33(18) 2_565 1_455 ?
S5 O3 C9 140.77(19) 2_665 1_455 ?
C12 O3 C9 43.05(18) 1_455 1_455 ?
O4 O3 C9 21.39(13) 1_455 1_455 ?
C8 O3 C10 112.3(4) . 2_665 ?
C12 O3 C10 87.8(4) . 2_665 ?
C9 O3 C10 119.4(3) . 2_665 ?
C13 O3 C10 120.7(3) . 2_665 ?
S3 O3 C10 96.10(18) . 2_665 ?
O4 O3 C10 120.1(2) . 2_665 ?
S5 O3 C10 69.62(15) 2_565 2_665 ?
O5 O3 C10 64.81(18) 2_565 2_665 ?
S5 O3 C10 27.46(13) 2_665 2_665 ?
C12 O3 C10 123.7(2) 1_455 2_665 ?
O4 O3 C10 163.0(2) 1_455 2_665 ?
C9 O3 C10 150.6(2) 1_455 2_665 ?
C8 O3 O5 120.6(4) . 2_665 ?
C12 O3 O5 67.0(4) . 2_665 ?
C9 O3 O5 116.5(2) . 2_665 ?
C13 O3 O5 100.9(2) . 2_665 ?
S3 O3 O5 114.04(18) . 2_665 ?
O4 O3 O5 107.05(19) . 2_665 ?
S5 O3 O5 87.07(14) 2_565 2_665 ?
O5 O3 O5 68.07(13) 2_565 2_665 ?
S5 O3 O5 42.61(11) 2_665 2_665 ?
C12 O3 O5 122.2(2) 1_455 2_665 ?
O4 O3 O5 155.30(19) 1_455 2_665 ?
C9 O3 O5 163.4(2) 1_455 2_665 ?
C10 O3 O5 20.95(14) 2_665 2_665 ?
C9 O4 C13 110.3(5) . . ?
C9 O4 C8 27.6(4) . . ?
C13 O4 C8 83.4(4) . . ?
C9 O4 C12 84.3(4) . . ?
C13 O4 C12 35.3(4) . . ?
C8 O4 C12 57.1(3) . . ?
C9 O4 S4 35.2(3) . . ?
C13 O4 S4 143.4(4) . . ?
C8 O4 S4 62.8(2) . . ?
C12 O4 S4 119.0(3) . . ?
C9 O4 O3 55.7(4) . . ?
C13 O4 O3 56.5(4) . . ?
C8 O4 O3 28.0(2) . . ?
C12 O4 O3 29.8(2) . . ?
S4 O4 O3 90.81(17) . . ?
C9 O4 S2 104.1(4) . 2_655 ?
C13 O4 S2 144.4(4) . 2_655 ?
C8 O4 S2 131.6(3) . 2_655 ?
C12 O4 S2 163.0(3) . 2_655 ?
S4 O4 S2 69.18(13) . 2_655 ?
O3 O4 S2 159.1(2) . 2_655 ?
C9 O4 O2 149.5(4) . 2_655 ?
C13 O4 O2 100.2(4) . 2_655 ?
C8 O4 O2 173.2(3) . 2_655 ?
C12 O4 O2 123.5(3) . 2_655 ?
S4 O4 O2 114.93(18) . 2_655 ?
O3 O4 O2 153.3(2) . 2_655 ?
S2 O4 O2 45.76(11) 2_655 2_655 ?
C9 O4 C13 116.2(4) . 1_655 ?
C13 O4 C13 98.8(4) . 1_655 ?
C8 O4 C13 116.5(3) . 1_655 ?
C12 O4 C13 90.0(3) . 1_655 ?
S4 O4 C13 108.4(2) . 1_655 ?
O3 O4 C13 109.4(2) . 1_655 ?
S2 O4 C13 73.00(16) 2_655 1_655 ?
O2 O4 C13 57.44(17) 2_655 1_655 ?
C9 O4 S2 85.6(4) . 2 ?
C13 O4 S2 101.3(4) . 2 ?
C8 O4 S2 97.0(2) . 2 ?
C12 O4 S2 123.8(3) . 2 ?
S4 O4 S2 71.33(12) . 2 ?
O3 O4 S2 108.00(18) . 2 ?
S2 O4 S2 72.30(11) 2_655 2 ?
O2 O4 S2 87.98(13) 2_655 2 ?
C13 O4 S2 142.60(19) 1_655 2 ?
C9 O4 O3 81.2(4) . 1_655 ?
C13 O4 O3 96.1(4) . 1_655 ?
C8 O4 O3 77.3(2) . 1_655 ?
C12 O4 O3 68.5(2) . 1_655 ?
S4 O4 O3 90.10(16) . 1_655 ?
O3 O4 O3 75.41(15) . 1_655 ?
S2 O4 O3 97.74(15) 2_655 1_655 ?
O2 O4 O3 96.54(16) 2_655 1_655 ?
C13 O4 O3 39.24(16) 1_655 1_655 ?
S2 O4 O3 160.99(18) 2 1_655 ?
C9 O4 O2 122.2(4) . 2 ?
C13 O4 O2 68.1(4) . 2 ?
C8 O4 O2 118.2(2) . 2 ?
C12 O4 O2 102.0(3) . 2 ?
S4 O4 O2 114.43(17) . 2 ?
O3 O4 O2 108.43(19) . 2 ?
S2 O4 O2 86.32(13) 2_655 2 ?
O2 O4 O2 68.57(12) 2_655 2 ?
C13 O4 O2 121.1(2) 1_655 2 ?
S2 O4 O2 43.14(10) 2 2 ?
O3 O4 O2 154.76(18) 1_655 2 ?
C9 O4 C8 73.3(4) . 1_655 ?
C13 O4 C8 117.5(4) . 1_655 ?
C8 O4 C8 79.8(2) . 1_655 ?
C12 O4 C8 88.0(3) . 1_655 ?
S4 O4 C8 72.11(16) . 1_655 ?
O3 O4 C8 87.72(19) . 1_655 ?
S2 O4 C8 80.43(16) 2_655 1_655 ?
O2 O4 C8 93.40(17) 2_655 1_655 ?
C13 O4 C8 42.96(17) 1_655 1_655 ?
S2 O4 C8 140.17(19) 2 1_655 ?
O3 O4 C8 21.48(13) 1_655 1_655 ?
O2 O4 C8 161.96(19) 2 1_655 ?
C9 O4 C3 113.0(4) . 2 ?
C13 O4 C3 89.2(4) . 2 ?
C8 O4 C3 120.4(3) . 2 ?
C12 O4 C3 121.9(3) . 2 ?
S4 O4 C3 95.85(18) . 2 ?
O3 O4 C3 121.2(2) . 2 ?
S2 O4 C3 68.96(14) 2_655 2 ?
O2 O4 C3 65.65(16) 2_655 2 ?
C13 O4 C3 123.1(2) 1_655 2 ?
S2 O4 C3 27.55(12) 2 2 ?
O3 O4 C3 162.1(2) 1_655 2 ?
O2 O4 C3 21.27(13) 2 2 ?
C8 O4 C3 149.4(2) 1_655 2 ?
C10 O5 C14 109.1(6) . . ?
C10 O5 C11 27.5(4) . . ?
C14 O5 C11 82.5(5) . . ?
C10 O5 C15 84.1(5) . . ?
C14 O5 C15 34.1(4) . . ?
C11 O5 C15 56.9(3) . . ?
C10 O5 S5 35.5(4) . . ?
C14 O5 S5 142.8(5) . . ?
C11 O5 S5 63.0(2) . . ?
C15 O5 S5 119.2(3) . . ?
C10 O5 O6 55.2(4) . . ?
C14 O5 O6 56.0(4) . . ?
C11 O5 O6 27.7(2) . . ?
C15 O5 O6 29.8(2) . . ?
S5 O5 O6 90.69(19) . . ?
C10 O5 O3 98.2(4) . 2_565 ?
C14 O5 O3 150.7(5) . 2_565 ?
C11 O5 O3 125.6(3) . 2_565 ?
C15 O5 O3 167.3(3) . 2_565 ?
S5 O5 O3 62.76(15) . 2_565 ?
O6 O5 O3 153.0(2) . 2_565 ?
C10 O5 C12 101.9(4) . 2_665 ?
C14 O5 C12 101.0(5) . 2_665 ?
C11 O5 C12 114.7(3) . 2_665 ?
C15 O5 C12 129.9(4) . 2_665 ?
S5 O5 C12 82.7(2) . 2_665 ?
O6 O5 C12 122.6(3) . 2_665 ?
O3 O5 C12 62.00(19) 2_565 2_665 ?
C10 O5 C14 117.8(5) . 1_455 ?
C14 O5 C14 98.4(5) . 1_455 ?
C11 O5 C14 117.1(3) . 1_455 ?
C15 O5 C14 90.6(3) . 1_455 ?
S5 O5 C14 109.1(2) . 1_455 ?
O6 O5 C14 109.6(3) . 1_455 ?
O3 O5 C14 77.3(2) 2_565 1_455 ?
C12 O5 C14 126.4(3) 2_665 1_455 ?
C10 O5 O6 82.4(4) . 1_455 ?
C14 O5 O6 95.6(5) . 1_455 ?
C11 O5 O6 77.9(2) . 1_455 ?
C15 O5 O6 69.4(3) . 1_455 ?
S5 O5 O6 90.56(18) . 1_455 ?
O6 O5 O6 75.72(18) . 1_455 ?
O3 O5 O6 98.45(18) 2_565 1_455 ?
C12 O5 O6 160.3(3) 2_665 1_455 ?
C14 O5 O6 39.27(19) 1_455 1_455 ?
C10 O5 C11 74.7(4) . 1_455 ?
C14 O5 C11 117.1(5) . 1_455 ?
C11 O5 C11 80.4(2) . 1_455 ?
C15 O5 C11 88.9(3) . 1_455 ?
S5 O5 C11 72.57(18) . 1_455 ?
O6 O5 C11 88.0(2) . 1_455 ?
O3 O5 C11 79.80(19) 2_565 1_455 ?
C12 O5 C11 141.0(3) 2_665 1_455 ?
C14 O5 C11 43.1(2) 1_455 1_455 ?
O6 O5 C11 21.49(14) 1_455 1_455 ?
C10 O5 O3 79.4(4) . 2_665 ?
C14 O5 O3 106.0(5) . 2_665 ?
C11 O5 O3 93.1(2) . 2_665 ?
C15 O5 O3 124.5(3) . 2_665 ?
S5 O5 O3 65.03(14) . 2_665 ?
O6 O5 O3 106.5(2) . 2_665 ?
O3 O5 O3 68.07(13) 2_565 2_665 ?
C12 O5 O3 22.65(15) 2_665 2_665 ?
C14 O5 O3 143.5(2) 1_455 2_665 ?
O6 O5 O3 155.3(2) 1_455 2_665 ?
C11 O5 O3 135.0(2) 1_455 2_665 ?
C11 O6 C15 111.1(6) . . ?
C11 O6 C10 28.1(4) . . ?
C15 O6 C10 83.7(5) . . ?
C11 O6 C14 84.7(5) . . ?
C15 O6 C14 34.6(5) . . ?
C10 O6 C14 57.1(3) . . ?
C11 O6 S6 34.9(4) . . ?
C15 O6 S6 144.2(5) . . ?
C10 O6 S6 63.0(2) . . ?
C14 O6 S6 119.3(3) . . ?
C11 O6 O5 55.9(4) . . ?
C15 O6 O5 56.8(4) . . ?
C10 O6 O5 27.8(2) . . ?
C14 O6 O5 30.1(2) . . ?
S6 O6 O5 90.78(19) . . ?
C11 O6 C4 102.3(4) . . ?
C15 O6 C4 100.2(5) . . ?
C10 O6 C4 114.6(3) . . ?
C14 O6 C4 129.3(4) . . ?
S6 O6 C4 83.4(2) . . ?
O5 O6 C4 121.7(3) . . ?
C11 O6 O1 96.9(4) . 1_655 ?
C15 O6 O1 150.3(5) . 1_655 ?
C10 O6 O1 125.0(3) . 1_655 ?
C14 O6 O1 167.2(4) . 1_655 ?
S6 O6 O1 62.14(15) . 1_655 ?
O5 O6 O1 152.6(2) . 1_655 ?
C4 O6 O1 62.85(19) . 1_655 ?
C11 O6 N22 161.9(9) . . ?
C15 O6 N22 77.3(7) . . ?
C10 O6 N22 158.3(6) . . ?
C14 O6 N22 108.4(7) . . ?
S6 O6 N22 131.7(7) . . ?
O5 O6 N22 133.9(6) . . ?
C4 O6 N22 59.8(7) . . ?
O1 O6 N22 73.1(6) 1_655 . ?
C11 O6 C15 116.5(5) . 1_655 ?
C15 O6 C15 97.9(5) . 1_655 ?
C10 O6 C15 116.6(3) . 1_655 ?
C14 O6 C15 90.6(3) . 1_655 ?
S6 O6 C15 108.3(2) . 1_655 ?
O5 O6 C15 109.9(3) . 1_655 ?
C4 O6 C15 127.0(3) . 1_655 ?
O1 O6 C15 77.3(2) 1_655 1_655 ?
N22 O6 C15 76.7(6) . 1_655 ?
C11 O6 O5 81.2(4) . 1_655 ?
C15 O6 O5 95.6(5) . 1_655 ?
C10 O6 O5 77.1(2) . 1_655 ?
C14 O6 O5 69.1(3) . 1_655 ?
S6 O6 O5 89.82(18) . 1_655 ?
O5 O6 O5 75.72(18) . 1_655 ?
C4 O6 O5 161.2(2) . 1_655 ?
O1 O6 O5 98.49(19) 1_655 1_655 ?
N22 O6 O5 114.7(6) . 1_655 ?
C15 O6 O5 39.5(2) 1_655 1_655 ?
C11 O6 C10 73.6(4) . 1_655 ?
C15 O6 C10 117.0(5) . 1_655 ?
C10 O6 C10 80.0(2) . 1_655 ?
C14 O6 C10 88.7(3) . 1_655 ?
S6 O6 C10 72.00(18) . 1_655 ?
O5 O6 C10 88.2(2) . 1_655 ?
C4 O6 C10 141.7(3) . 1_655 ?
O1 O6 C10 79.59(19) 1_655 1_655 ?
N22 O6 C10 117.9(6) . 1_655 ?
C15 O6 C10 43.0(2) 1_655 1_655 ?
O5 O6 C10 21.47(14) 1_655 1_655 ?
C11 O6 O1 79.8(4) . . ?
C15 O6 O1 106.1(5) . . ?
C10 O6 O1 93.2(3) . . ?
C14 O6 O1 124.5(3) . . ?
S6 O6 O1 65.54(14) . . ?
O5 O6 O1 106.0(2) . . ?
C4 O6 O1 22.67(15) . . ?
O1 O6 O1 68.26(13) 1_655 . ?
N22 O6 O1 82.4(7) . . ?
C15 O6 O1 143.6(2) 1_655 . ?
O5 O6 O1 155.2(2) 1_655 . ?
C10 O6 O1 135.0(2) 1_655 . ?
C7 C6 S4 121.3(5) . . ?
C7 C6 S3 121.4(5) . . ?
S4 C6 S3 117.3(4) . . ?
C7 C6 C8 164.6(5) . . ?
S4 C6 C8 74.0(3) . . ?
S3 C6 C8 43.2(2) . . ?
C7 C6 C9 164.5(5) . . ?
S4 C6 C9 43.1(2) . . ?
S3 C6 C9 74.1(3) . . ?
C8 C6 C9 30.9(2) . . ?
C7 C6 S6 32.6(3) . . ?
S4 C6 S6 88.7(3) . . ?
S3 C6 S6 154.0(3) . . ?
C8 C6 S6 162.8(3) . . ?
C9 C6 S6 131.9(3) . . ?
C7 C6 S5 33.1(3) . . ?
S4 C6 S5 154.4(4) . . ?
S3 C6 S5 88.3(3) . . ?
C8 C6 S5 131.6(3) . . ?
C9 C6 S5 162.5(3) . . ?
S6 C6 S5 65.64(16) . . ?
C7 C6 S3 104.6(4) . 1_655 ?
S4 C6 S3 75.9(2) . 1_655 ?
S3 C6 S3 89.2(2) . 1_655 ?
C8 C6 S3 78.6(2) . 1_655 ?
C9 C6 S3 73.9(2) . 1_655 ?
S6 C6 S3 97.65(18) . 1_655 ?
S5 C6 S3 106.67(19) . 1_655 ?
C7 C6 S4 104.0(4) . 1_455 ?
S4 C6 S4 89.3(2) . 1_455 ?
S3 C6 S4 75.9(2) . 1_455 ?
C8 C6 S4 73.9(2) . 1_455 ?
C9 C6 S4 78.6(2) . 1_455 ?
S6 C6 S4 106.44(19) . 1_455 ?
S5 C6 S4 97.25(17) . 1_455 ?
S3 C6 S4 151.4(2) 1_655 1_455 ?
C6 C7 S5 121.6(5) . . ?
C6 C7 S6 122.2(5) . . ?
S5 C7 S6 116.2(4) . . ?
C6 C7 C10 164.3(6) . . ?
S5 C7 C10 42.8(2) . . ?
S6 C7 C10 73.5(3) . . ?
C6 C7 C11 164.8(6) . . ?
S5 C7 C11 73.7(3) . . ?
S6 C7 C11 42.6(2) . . ?
C10 C7 C11 30.9(3) . . ?
C6 C7 S3 33.0(3) . . ?
S5 C7 S3 88.5(3) . . ?
S6 C7 S3 155.2(4) . . ?
C10 C7 S3 131.3(3) . . ?
C11 C7 S3 162.2(4) . . ?
C6 C7 S4 33.0(3) . . ?
S5 C7 S4 154.6(4) . . ?
S6 C7 S4 89.2(3) . . ?
C10 C7 S4 162.6(4) . . ?
C11 C7 S4 131.7(3) . . ?
S3 C7 S4 66.05(17) . . ?
C6 C7 S5 104.3(4) . 1_655 ?
S5 C7 S5 89.2(2) . 1_655 ?
S6 C7 S5 75.3(2) . 1_655 ?
C10 C7 S5 78.2(2) . 1_655 ?
C11 C7 S5 73.6(2) . 1_655 ?
S3 C7 S5 106.3(2) . 1_655 ?
S4 C7 S5 97.84(19) . 1_655 ?
C6 C7 S6 105.0(4) . 1_455 ?
S5 C7 S6 75.2(2) . 1_455 ?
S6 C7 S6 89.4(2) . 1_455 ?
C10 C7 S6 73.5(2) . 1_455 ?
C11 C7 S6 78.3(2) . 1_455 ?
S3 C7 S6 98.03(18) . 1_455 ?
S4 C7 S6 106.9(2) . 1_455 ?
S5 C7 S6 150.8(2) 1_655 1_455 ?
C9 C8 O3 123.8(6) . . ?
C9 C8 S3 117.9(5) . . ?
O3 C8 S3 118.3(5) . . ?
C9 C8 C12 89.0(5) . . ?
O3 C8 C12 35.8(3) . . ?
S3 C8 C12 151.5(4) . . ?
C9 C8 O4 27.7(4) . . ?
O3 C8 O4 96.2(4) . . ?
S3 C8 O4 145.5(4) . . ?
C12 C8 O4 61.8(3) . . ?
C9 C8 C6 74.8(4) . . ?
O3 C8 C6 161.3(5) . . ?
S3 C8 C6 43.0(2) . . ?
C12 C8 C6 161.3(4) . . ?
O4 C8 C6 102.5(3) . . ?
C9 C8 C13 59.8(4) . . ?
O3 C8 C13 64.8(4) . . ?
S3 C8 C13 172.0(4) . . ?
C12 C8 C13 34.3(3) . . ?
O4 C8 C13 32.6(2) . . ?
C6 C8 C13 133.7(4) . . ?
C9 C8 S4 35.9(4) . . ?
O3 C8 S4 159.8(5) . . ?
S3 C8 S4 81.9(3) . . ?
C12 C8 S4 124.4(3) . . ?
O4 C8 S4 63.6(2) . . ?
C6 C8 S4 38.90(17) . . ?
C13 C8 S4 95.2(3) . . ?
C9 C8 C9 101.0(5) . 1_455 ?
O3 C8 C9 84.5(4) . 1_455 ?
S3 C8 C9 85.8(3) . 1_455 ?
C12 C8 C9 99.2(3) . 1_455 ?
O4 C8 C9 98.9(3) . 1_455 ?
C6 C8 C9 93.0(3) . 1_455 ?
C13 C8 C9 87.3(3) . 1_455 ?
S4 C8 C9 98.5(2) . 1_455 ?
C9 C8 O4 88.5(4) . 1_455 ?
O3 C8 O4 76.9(4) . 1_455 ?
S3 C8 O4 107.1(3) . 1_455 ?
C12 C8 O4 81.6(3) . 1_455 ?
O4 C8 O4 79.8(2) . 1_455 ?
C6 C8 O4 106.7(3) . 1_455 ?
C13 C8 O4 65.8(2) . 1_455 ?
S4 C8 O4 98.6(2) . 1_455 ?
C9 C8 O4 21.50(14) 1_455 1_455 ?
C9 C8 S5 118.8(4) . 2_665 ?
O3 C8 S5 73.4(3) . 2_665 ?
S3 C8 S5 76.7(2) . 2_665 ?
C12 C8 S5 81.9(3) . 2_665 ?
O4 C8 S5 115.7(3) . 2_665 ?
C6 C8 S5 97.7(2) . 2_665 ?
C13 C8 S5 111.2(3) . 2_665 ?
S4 C8 S5 113.7(2) . 2_665 ?
C9 C8 S5 140.3(2) 1_455 2_665 ?
O4 C8 S5 147.6(2) 1_455 2_665 ?
C8 C9 O4 124.7(6) . . ?
C8 C9 S4 117.0(5) . . ?
O4 C9 S4 118.3(5) . . ?
C8 C9 C13 89.5(5) . . ?
O4 C9 C13 36.0(3) . . ?
S4 C9 C13 151.7(4) . . ?
C8 C9 O3 28.2(4) . . ?
O4 C9 O3 96.5(4) . . ?
S4 C9 O3 145.2(4) . . ?
C13 C9 O3 61.8(3) . . ?
C8 C9 C6 74.3(4) . . ?
O4 C9 C6 161.0(5) . . ?
S4 C9 C6 42.7(2) . . ?
C13 C9 C6 161.2(4) . . ?
O3 C9 C6 102.5(3) . . ?
C8 C9 C12 60.3(4) . . ?
O4 C9 C12 65.2(4) . . ?
S4 C9 C12 172.1(4) . . ?
C13 C9 C12 34.3(3) . . ?
O3 C9 C12 32.6(2) . . ?
C6 C9 C12 133.7(4) . . ?
C8 C9 S3 35.4(4) . . ?
O4 C9 S3 160.1(5) . . ?
S4 C9 S3 81.6(3) . . ?
C13 C9 S3 124.4(3) . . ?
O3 C9 S3 63.6(2) . . ?
C6 C9 S3 38.89(17) . . ?
C12 C9 S3 95.3(3) . . ?
C8 C9 C8 101.0(5) . 1_655 ?
O4 C9 C8 85.2(4) . 1_655 ?
S4 C9 C8 85.6(3) . 1_655 ?
C13 C9 C8 99.7(3) . 1_655 ?
O3 C9 C8 99.3(3) . 1_655 ?
C6 C9 C8 92.8(3) . 1_655 ?
C12 C9 C8 87.6(3) . 1_655 ?
S3 C9 C8 98.3(2) . 1_655 ?
C8 C9 O3 88.7(4) . 1_655 ?
O4 C9 O3 77.5(4) . 1_655 ?
S4 C9 O3 107.2(3) . 1_655 ?
C13 C9 O3 81.8(3) . 1_655 ?
O3 C9 O3 80.1(2) . 1_655 ?
C6 C9 O3 106.7(3) . 1_655 ?
C12 C9 O3 65.9(2) . 1_655 ?
S3 C9 O3 98.6(2) . 1_655 ?
C8 C9 O3 21.70(14) 1_655 1_655 ?
C8 C9 S2 119.3(4) . 2 ?
O4 C9 S2 72.9(3) . 2 ?
S4 C9 S2 76.2(2) . 2 ?
C13 C9 S2 82.2(3) . 2 ?
O3 C9 S2 116.1(3) . 2 ?
C6 C9 S2 97.3(2) . 2 ?
C12 C9 S2 111.7(3) . 2 ?
S3 C9 S2 113.8(2) . 2 ?
C8 C9 S2 139.7(2) 1_655 2 ?
O3 C9 S2 147.4(2) 1_655 2 ?
C11 C10 O5 125.0(7) . . ?
C11 C10 S5 117.5(6) . . ?
O5 C10 S5 117.5(6) . . ?
C11 C10 C14 89.2(6) . . ?
O5 C10 C14 36.8(4) . . ?
S5 C10 C14 152.0(5) . . ?
C11 C10 O6 28.0(4) . . ?
O5 C10 O6 97.1(5) . . ?
S5 C10 O6 145.5(4) . . ?
C14 C10 O6 61.7(4) . . ?
C11 C10 C7 74.3(5) . . ?
O5 C10 C7 160.6(6) . . ?
S5 C10 C7 43.2(2) . . ?
C14 C10 C7 161.5(5) . . ?
O6 C10 C7 102.3(3) . . ?
C11 C10 S6 35.4(4) . . ?
O5 C10 S6 160.4(6) . . ?
S5 C10 S6 82.1(3) . . ?
C14 C10 S6 124.2(4) . . ?
O6 C10 S6 63.3(2) . . ?
C7 C10 S6 38.96(19) . . ?
C11 C10 C15 60.2(5) . . ?
O5 C10 C15 65.3(4) . . ?
S5 C10 C15 172.0(5) . . ?
C14 C10 C15 33.5(3) . . ?
O6 C10 C15 32.7(3) . . ?
C7 C10 C15 133.7(4) . . ?
S6 C10 C15 95.2(3) . . ?
C11 C10 C11 100.8(5) . 1_455 ?
O5 C10 C11 83.5(4) . 1_455 ?
S5 C10 C11 85.3(3) . 1_455 ?
C14 C10 C11 98.7(4) . 1_455 ?
O6 C10 C11 99.0(3) . 1_455 ?
C7 C10 C11 92.8(3) . 1_455 ?
S6 C10 C11 98.6(2) . 1_455 ?
C15 C10 C11 87.7(3) . 1_455 ?
C11 C10 O6 88.6(4) . 1_455 ?
O5 C10 O6 76.1(4) . 1_455 ?
S5 C10 O6 106.6(3) . 1_455 ?
C14 C10 O6 80.9(3) . 1_455 ?
O6 C10 O6 80.0(2) . 1_455 ?
C7 C10 O6 106.6(3) . 1_455 ?
S6 C10 O6 98.8(2) . 1_455 ?
C15 C10 O6 66.2(3) . 1_455 ?
C11 C10 O6 21.48(15) 1_455 1_455 ?
C11 C10 O3 119.2(5) . 2_665 ?
O5 C10 O3 79.7(4) . 2_665 ?
S5 C10 O3 70.5(2) . 2_665 ?
C14 C10 O3 89.6(3) . 2_665 ?
O6 C10 O3 119.6(3) . 2_665 ?
C7 C10 O3 91.1(3) . 2_665 ?
S6 C10 O3 109.4(2) . 2_665 ?
C15 C10 O3 117.4(3) . 2_665 ?
C11 C10 O3 139.3(3) 1_455 2_665 ?
O6 C10 O3 150.6(3) 1_455 2_665 ?
C10 C11 O6 123.9(7) . . ?
C10 C11 S6 117.6(6) . . ?
O6 C11 S6 118.5(6) . . ?
C10 C11 C15 89.0(6) . . ?
O6 C11 C15 35.7(4) . . ?
S6 C11 C15 152.0(5) . . ?
C10 C11 O5 27.5(4) . . ?
O6 C11 O5 96.5(5) . . ?
S6 C11 O5 145.0(4) . . ?
C15 C11 O5 61.9(4) . . ?
C10 C11 C7 74.8(5) . . ?
O6 C11 C7 161.3(6) . . ?
S6 C11 C7 42.8(2) . . ?
C15 C11 C7 161.4(5) . . ?
O5 C11 C7 102.2(3) . . ?
C10 C11 S5 35.5(4) . . ?
O6 C11 S5 159.4(6) . . ?
S6 C11 S5 82.1(3) . . ?
C15 C11 S5 124.0(4) . . ?
O5 C11 S5 63.0(2) . . ?
C7 C11 S5 39.27(19) . . ?
C10 C11 C14 59.9(5) . . ?
O6 C11 C14 64.7(4) . . ?
S6 C11 C14 172.3(5) . . ?
C15 C11 C14 33.6(3) . . ?
O5 C11 C14 33.0(3) . . ?
C7 C11 C14 133.9(4) . . ?
S5 C11 C14 95.1(3) . . ?
C10 C11 C10 100.8(5) . 1_655 ?
O6 C11 C10 84.9(4) . 1_655 ?
S6 C11 C10 85.3(3) . 1_655 ?
C15 C11 C10 99.0(4) . 1_655 ?
O5 C11 C10 99.7(3) . 1_655 ?
C7 C11 C10 92.9(3) . 1_655 ?
S5 C11 C10 98.6(2) . 1_655 ?
C14 C11 C10 88.0(3) . 1_655 ?
C10 C11 O5 88.2(4) . 1_655 ?
O6 C11 O5 77.3(4) . 1_655 ?
S6 C11 O5 106.9(3) . 1_655 ?
C15 C11 O5 81.2(3) . 1_655 ?
O5 C11 O5 80.4(2) . 1_655 ?
C7 C11 O5 106.7(3) . 1_655 ?
S5 C11 O5 98.6(2) . 1_655 ?
C14 C11 O5 66.4(3) . 1_655 ?
C10 C11 O5 21.70(15) 1_655 1_655 ?
C10 C11 O1 118.3(5) . . ?
O6 C11 O1 79.3(4) . . ?
S6 C11 O1 71.1(3) . . ?
C15 C11 O1 89.1(3) . . ?
O5 C11 O1 118.1(3) . . ?
C7 C11 O1 90.8(3) . . ?
S5 C11 O1 108.8(2) . . ?
C14 C11 O1 116.6(3) . . ?
C10 C11 O1 140.3(3) 1_655 . ?
O5 C11 O1 151.7(3) 1_655 . ?
O3 C12 C13 110.4(6) . . ?
O3 C12 C8 33.7(3) . . ?
C13 C12 C8 85.7(5) . . ?
O3 C12 O4 93.4(4) . . ?
C13 C12 O4 33.7(4) . . ?
C8 C12 O4 61.0(3) . . ?
O3 C12 C9 64.0(4) . . ?
C13 C12 C9 59.6(4) . . ?
C8 C12 C9 30.7(2) . . ?
O4 C12 C9 30.6(2) . . ?
O3 C12 N23 111.8(10) . 1_454 ?
C13 C12 N23 82.8(9) . 1_454 ?
C8 C12 N23 132.6(10) . 1_454 ?
O4 C12 N23 116.3(8) . 1_454 ?
C9 C12 N23 133.3(9) . 1_454 ?
O3 C12 N23 165.6(8) . 1_554 ?
C13 C12 N23 82.9(9) . 1_554 ?
C8 C12 N23 148.9(7) . 1_554 ?
O4 C12 N23 95.2(8) . 1_554 ?
C9 C12 N23 122.0(8) . 1_554 ?
N23 C12 N23 74.4(9) 1_454 1_554 ?
O3 C12 O5 90.3(4) . 2_665 ?
C13 C12 O5 152.1(5) . 2_665 ?
C8 C12 O5 104.1(3) . 2_665 ?
O4 C12 O5 131.0(3) . 2_665 ?
C9 C12 O5 119.0(3) . 2_665 ?
N23 C12 O5 107.3(8) 1_454 2_665 ?
N23 C12 O5 75.4(7) 1_554 2_665 ?
O3 C12 O3 98.9(4) . 1_655 ?
C13 C12 O3 98.2(5) . 1_655 ?
C8 C12 O3 80.2(3) . 1_655 ?
O4 C12 O3 72.1(2) . 1_655 ?
C9 C12 O3 71.0(2) . 1_655 ?
N23 C12 O3 146.9(9) 1_454 1_655 ?
N23 C12 O3 73.0(5) 1_554 1_655 ?
O5 C12 O3 59.06(18) 2_665 1_655 ?
O3 C12 N21 171.0(9) . 1_654 ?
C13 C12 N21 61.5(7) . 1_654 ?
C8 C12 N21 137.8(9) . 1_654 ?
O4 C12 N21 77.6(8) . 1_654 ?
C9 C12 N21 107.2(8) . 1_654 ?
N23 C12 N21 72.2(12) 1_454 1_654 ?
N23 C12 N21 21.4(8) 1_554 1_654 ?
O5 C12 N21 96.2(6) 2_665 1_654 ?
O3 C12 N21 79.3(8) 1_655 1_654 ?
O3 C12 C21 128.9(8) . 1_554 ?
C13 C12 C21 71.1(10) . 1_554 ?
C8 C12 C21 141.5(6) . 1_554 ?
O4 C12 C21 104.3(9) . 1_554 ?
C9 C12 C21 128.8(8) . 1_554 ?
N23 C12 C21 18.6(11) 1_454 1_554 ?
N23 C12 C21 59.5(7) 1_554 1_554 ?
O5 C12 C21 110.7(7) 2_665 1_554 ?
O3 C12 C21 132.1(7) 1_655 1_554 ?
N21 C12 C21 54.1(11) 1_654 1_554 ?
O3 C12 N21 116.2(7) . 1_554 ?
C13 C12 N21 62.2(9) . 1_554 ?
C8 C12 N21 124.5(5) . 1_554 ?
O4 C12 N21 95.7(8) . 1_554 ?
C9 C12 N21 115.2(7) . 1_554 ?
N23 C12 N21 20.6(9) 1_454 1_554 ?
N23 C12 N21 74.4(7) 1_554 1_554 ?
O5 C12 N21 125.8(6) 2_665 1_554 ?
O3 C12 N21 143.7(7) 1_655 1_554 ?
N21 C12 N21 64.6(8) 1_654 1_554 ?
C21 C12 N21 17.0(5) 1_554 1_554 ?
O3 C12 H12A 109.6 . . ?
C13 C12 H12A 109.6 . . ?
C8 C12 H12A 98.5 . . ?
O4 C12 H12A 89.8 . . ?
C9 C12 H12A 91.9 . . ?
N23 C12 H12A 128.7 1_454 . ?
N23 C12 H12A 59.1 1_554 . ?
O5 C12 H12A 43.8 2_665 . ?
O3 C12 H12A 20.9 1_655 . ?
N21 C12 H12A 71.6 1_654 . ?
C21 C12 H12A 117.8 1_554 . ?
N21 C12 H12A 133.4 1_554 . ?
O3 C12 H12B 109.6 . . ?
C13 C12 H12B 109.6 . . ?
C8 C12 H12B 141.8 . . ?
O4 C12 H12B 143.1 . . ?
C9 C12 H12B 159.9 . . ?
N23 C12 H12B 28.6 1_454 . ?
N23 C12 H12B 69.2 1_554 . ?
O5 C12 H12B 78.8 2_665 . ?
O3 C12 H12B 129.0 1_655 . ?
N21 C12 H12B 78.0 1_654 . ?
C21 C12 H12B 38.8 1_554 . ?
N21 C12 H12B 48.6 1_554 . ?
H12A C12 H12B 108.1 . . ?
O4 C13 C12 111.0(6) . . ?
O4 C13 C9 33.7(3) . . ?
C12 C13 C9 86.1(5) . . ?
O4 C13 O3 93.7(4) . . ?
C12 C13 O3 34.0(4) . . ?
C9 C13 O3 61.3(3) . . ?
O4 C13 C8 64.0(4) . . ?
C12 C13 C8 60.0(4) . . ?
C9 C13 C8 30.7(2) . . ?
O3 C13 C8 30.8(2) . . ?
O4 C13 N21 108.7(11) . 1_654 ?
C12 C13 N21 94.9(9) . 1_654 ?
C9 C13 N21 135.4(10) . 1_654 ?
O3 C13 N21 128.7(8) . 1_654 ?
C8 C13 N21 143.8(8) . 1_654 ?
O4 C13 N21 153.3(9) . 1_554 ?
C12 C13 N21 94.8(9) . 1_554 ?
C9 C13 N21 150.2(6) . 1_554 ?
O3 C13 N21 104.9(9) . 1_554 ?
C8 C13 N21 129.0(8) . 1_554 ?
N21 C13 N21 74.4(9) 1_654 1_554 ?
O4 C13 O2 88.7(4) . 2 ?
C12 C13 O2 153.9(5) . 2 ?
C9 C13 O2 103.7(3) . 2 ?
O3 C13 O2 132.4(3) . 2 ?
C8 C13 O2 119.5(3) . 2 ?
N21 C13 O2 94.7(8) 1_654 2 ?
N21 C13 O2 64.7(7) 1_554 2 ?
O4 C13 N23 173.8(9) . 1_454 ?
C12 C13 N23 71.9(8) . 1_454 ?
C9 C13 N23 144.0(9) . 1_454 ?
O3 C13 N23 86.0(8) . 1_454 ?
C8 C13 N23 114.6(8) . 1_454 ?
N21 C13 N23 76.1(13) 1_654 1_454 ?
N21 C13 N23 22.9(9) 1_554 1_454 ?
O2 C13 N23 86.9(7) 2 1_454 ?
O4 C13 N23 115.2(7) . 1_554 ?
C12 C13 N23 71.8(8) . 1_554 ?
C9 C13 N23 129.5(6) . 1_554 ?
O3 C13 N23 105.7(8) . 1_554 ?
C8 C13 N23 124.3(7) . 1_554 ?
N21 C13 N23 23.1(9) 1_654 1_554 ?
N21 C13 N23 78.3(7) 1_554 1_554 ?
O2 C13 N23 116.1(7) 2 1_554 ?
N23 C13 N23 70.7(8) 1_454 1_554 ?
O4 C13 O4 98.8(4) . 1_455 ?
C12 C13 O4 98.4(5) . 1_455 ?
C9 C13 O4 80.5(3) . 1_455 ?
O3 C13 O4 72.1(2) . 1_455 ?
C8 C13 O4 71.3(2) . 1_455 ?
N21 C13 O4 142.7(9) 1_654 1_455 ?
N21 C13 O4 69.9(5) 1_554 1_455 ?
O2 C13 O4 60.52(18) 2 1_455 ?
N23 C13 O4 75.2(9) 1_454 1_455 ?
N23 C13 O4 146.0(6) 1_554 1_455 ?
O4 C13 C21 161.2(10) . 1_554 ?
C12 C13 C21 85.6(10) . 1_554 ?
C9 C13 C21 163.7(9) . 1_554 ?
O3 C13 C21 105.1(10) . 1_554 ?
C8 C13 C21 134.5(9) . 1_554 ?
N21 C13 C21 59.4(12) 1_654 1_554 ?
N21 C13 C21 18.3(6) 1_554 1_554 ?
O2 C13 C21 78.5(8) 2 1_554 ?
N23 C13 C21 20.0(11) 1_454 1_554 ?
N23 C13 C21 60.3(7) 1_554 1_554 ?
O4 C13 C21 86.9(6) 1_455 1_554 ?
O4 C13 C23 126.4(8) . 1_554 ?
C12 C13 C23 82.4(10) . 1_554 ?
C9 C13 C23 147.2(6) . 1_554 ?
O3 C13 C23 115.9(10) . 1_554 ?
C8 C13 C23 140.2(9) . 1_554 ?
N21 C13 C23 18.7(12) 1_654 1_554 ?
N21 C13 C23 61.8(7) 1_554 1_554 ?
O2 C13 C23 99.9(8) 2 1_554 ?
N23 C13 C23 58.9(11) 1_454 1_554 ?
N23 C13 C23 18.3(6) 1_554 1_554 ?
O4 C13 C23 131.5(6) 1_455 1_554 ?
C21 C13 C23 44.6(5) 1_554 1_554 ?
O4 C13 H13A 109.4 . . ?
C12 C13 H13A 109.4 . . ?
C9 C13 H13A 98.6 . . ?
O3 C13 H13A 89.5 . . ?
C8 C13 H13A 91.9 . . ?
N21 C13 H13A 122.5 1_654 . ?
N21 C13 H13A 53.0 1_554 . ?
O2 C13 H13A 45.8 2 . ?
N23 C13 H13A 64.4 1_454 . ?
N23 C13 H13A 131.3 1_554 . ?
O4 C13 H13A 20.7 1_455 . ?
C21 C13 H13A 71.1 1_554 . ?
C23 C13 H13A 114.1 1_554 . ?
O4 C13 H13B 109.4 . . ?
C12 C13 H13B 109.4 . . ?
C9 C13 H13B 141.6 . . ?
O3 C13 H13B 143.3 . . ?
C8 C13 H13B 159.9 . . ?
N21 C13 H13B 16.9 1_654 . ?
N21 C13 H13B 65.7 1_554 . ?
O2 C13 H13B 77.8 2 . ?
N23 C13 H13B 73.9 1_454 . ?
N23 C13 H13B 38.9 1_554 . ?
O4 C13 H13B 128.7 1_455 . ?
C21 C13 H13B 54.6 1_554 . ?
C23 C13 H13B 27.5 1_554 . ?
H13A C13 H13B 108.0 . . ?
O5 C14 C15 112.3(7) . . ?
O5 C14 C10 34.1(3) . . ?
C15 C14 C10 86.9(6) . . ?
O5 C14 O6 94.0(5) . . ?
C15 C14 O6 33.9(4) . . ?
C10 C14 O6 61.2(3) . . ?
O5 C14 C11 64.5(4) . . ?
C15 C14 C11 60.3(5) . . ?
C10 C14 C11 30.9(3) . . ?
O6 C14 C11 30.6(2) . . ?
O5 C14 O5 98.4(5) . 1_655 ?
C15 C14 O5 97.3(6) . 1_655 ?
C10 C14 O5 79.4(3) . 1_655 ?
O6 C14 O5 71.6(3) . 1_655 ?
C11 C14 O5 70.5(3) . 1_655 ?
O5 C14 N24 132.0(8) . 2_666 ?
C15 C14 N24 115.3(8) . 2_666 ?
C10 C14 N24 152.8(9) . 2_666 ?
O6 C14 N24 130.2(8) . 2_666 ?
C11 C14 N24 150.8(10) . 2_666 ?
O5 C14 N24 82.2(10) 1_655 2_666 ?
O5 C14 H14A 109.2 . . ?
C15 C14 H14A 109.2 . . ?
C10 C14 H14A 141.7 . . ?
O6 C14 H14A 143.0 . . ?
C11 C14 H14A 159.7 . . ?
O5 C14 H14A 129.7 1_655 . ?
N24 C14 H14A 48.1 2_666 . ?
O5 C14 H14B 109.1 . . ?
C15 C14 H14B 109.1 . . ?
C10 C14 H14B 98.4 . . ?
O6 C14 H14B 90.2 . . ?
C11 C14 H14B 92.3 . . ?
O5 C14 H14B 21.9 1_655 . ?
N24 C14 H14B 60.7 2_666 . ?
H14A C14 H14B 107.9 . . ?
O6 C15 C14 111.4(7) . . ?
O6 C15 C11 33.2(3) . . ?
C14 C15 C11 86.2(5) . . ?
O6 C15 O5 93.4(5) . . ?
C14 C15 O5 33.7(4) . . ?
C11 C15 O5 61.2(3) . . ?
O6 C15 C10 63.7(4) . . ?
C14 C15 C10 59.5(5) . . ?
C11 C15 C10 30.8(3) . . ?
O5 C15 C10 30.6(2) . . ?
O6 C15 N22 78.9(7) . . ?
C14 C15 N22 152.8(10) . . ?
C11 C15 N22 110.7(7) . . ?
O5 C15 N22 171.7(8) . . ?
C10 C15 N22 141.2(7) . . ?
O6 C15 O6 97.9(5) . 1_455 ?
C14 C15 O6 96.9(6) . 1_455 ?
C11 C15 O6 79.9(3) . 1_455 ?
O5 C15 O6 71.1(3) . 1_455 ?
C10 C15 O6 70.8(3) . 1_455 ?
N22 C15 O6 106.8(7) . 1_455 ?
O6 C15 H15A 109.4 . . ?
C14 C15 H15A 109.4 . . ?
C11 C15 H15A 140.8 . . ?
O5 C15 H15A 143.0 . . ?
C10 C15 H15A 158.4 . . ?
N22 C15 H15A 44.4 . . ?
O6 C15 H15A 130.7 1_455 . ?
O6 C15 H15B 109.3 . . ?
C14 C15 H15B 109.3 . . ?
C11 C15 H15B 99.7 . . ?
O5 C15 H15B 90.4 . . ?
C10 C15 H15B 93.5 . . ?
N22 C15 H15B 89.3 . . ?
O6 C15 H15B 22.7 1_455 . ?
H15A C15 H15B 108.0 . . ?
N25 Fe C24 170(2) . . ?
N25 Fe C23 97.0(19) . . ?
C24 Fe C23 92.8(15) . . ?
N25 Fe C20 81(2) . . ?
C24 Fe C20 89.0(16) . . ?
C23 Fe C20 177.9(18) . . ?
N25 Fe C22 93.1(15) . . ?
C24 Fe C22 89.8(14) . . ?
C23 Fe C22 91.2(15) . . ?
C20 Fe C22 89.8(11) . . ?
N25 Fe C21 89.1(14) . . ?
C24 Fe C21 87.9(15) . . ?
C23 Fe C21 89.9(14) . . ?
C20 Fe C21 89.3(15) . . ?
C22 Fe C21 177.5(16) . . ?
N25 Fe O25 17(2) . 2_556 ?
C24 Fe O25 153(2) . 2_556 ?
C23 Fe O25 114(2) . 2_556 ?
C20 Fe O25 64.5(18) . 2_556 ?
C22 Fe O25 93.6(17) . 2_556 ?
C21 Fe O25 88(2) . 2_556 ?
N25 Fe N22 98(2) . 1_455 ?
C24 Fe N22 73(2) . 1_455 ?
C23 Fe N22 163.9(19) . 1_455 ?
C20 Fe N22 18.1(15) . 1_455 ?
C22 Fe N22 82.0(12) . 1_455 ?
C21 Fe N22 96.4(19) . 1_455 ?
O25 Fe N22 81.5(14) 2_556 1_455 ?
N25 Fe N20 87.5(18) . 1_655 ?
C24 Fe N20 95.2(18) . 1_655 ?
C23 Fe N20 92.1(19) . 1_655 ?
C20 Fe N20 88.6(14) . 1_655 ?
C22 Fe N20 5.6(14) . 1_655 ?
C21 Fe N20 176.2(17) . 1_655 ?
O25 Fe N20 88.2(15) 2_556 1_655 ?
N22 Fe N20 82.5(7) 1_455 1_655 ?
N25 Fe O25 6(2) . . ?
C24 Fe O25 173(2) . . ?
C23 Fe O25 94(2) . . ?
C20 Fe O25 83.9(18) . . ?
C22 Fe O25 88.0(16) . . ?
C21 Fe O25 94(2) . . ?
O25 Fe O25 20(2) 2_556 . ?
N22 Fe O25 100.0(14) 1_455 . ?
N20 Fe O25 82.4(14) 1_655 . ?
N25 Fe N23 106.8(18) . 1_455 ?
C24 Fe N23 70.0(18) . 1_455 ?
C23 Fe N23 90(2) . 1_455 ?
C20 Fe N23 89.3(14) . 1_455 ?
C22 Fe N23 159.7(14) . 1_455 ?
C21 Fe N23 17.9(19) . 1_455 ?
O25 Fe N23 104.2(15) 2_556 1_455 ?
N22 Fe N23 91.0(9) 1_455 1_455 ?
N20 Fe N23 165.1(12) 1_655 1_455 ?
O25 Fe N23 112.0(14) . 1_455 ?
N25 Fe C20 86(2) . 1_655 ?
C24 Fe C20 100(2) . 1_655 ?
C23 Fe C20 70(2) . 1_655 ?
C20 Fe C20 110.7(17) . 1_655 ?
C22 Fe C20 23.3(14) . 1_655 ?
C21 Fe C20 159(2) . 1_655 ?
O25 Fe C20 93.3(15) 2_556 1_655 ?
N22 Fe C20 105.0(8) 1_455 1_655 ?
N20 Fe C20 22.6(6) 1_655 1_655 ?
O25 Fe C20 80.5(15) . 1_655 ?
N23 Fe C20 157.9(8) 1_455 1_655 ?
N25 Fe N24 168(2) . . ?
C24 Fe N24 2(2) . . ?
C23 Fe N24 94(2) . . ?
C20 Fe N24 87.5(18) . . ?
C22 Fe N24 89.4(17) . . ?
C21 Fe N24 88(2) . . ?
O25 Fe N24 151.8(16) 2_556 . ?
N22 Fe N24 71.2(14) 1_455 . ?
N20 Fe N24 94.8(13) 1_655 . ?
O25 Fe N24 171.1(15) . . ?
N23 Fe N24 70.4(14) 1_455 . ?
C20 Fe N24 100.1(14) 1_655 . ?
N25 Fe C23 92(2) . 1_455 ?
C24 Fe C23 81(2) . 1_455 ?
C23 Fe C23 110(2) . 1_455 ?
C20 Fe C23 69.1(15) . 1_455 ?
C22 Fe C23 157.0(16) . 1_455 ?
C21 Fe C23 21(2) . 1_455 ?
O25 Fe C23 85.4(16) 2_556 1_455 ?
N22 Fe C23 75.1(9) 1_455 1_455 ?
N20 Fe C23 157.5(7) 1_655 1_455 ?
O25 Fe C23 98.1(16) . 1_455 ?
N23 Fe C23 22.9(7) 1_455 1_455 ?
C20 Fe C23 178.7(12) 1_655 1_455 ?
N24 Fe C23 81.2(16) . 1_455 ?
N25 Fe N21 83(2) . 1_655 ?
C24 Fe N21 107(2) . 1_655 ?
C23 Fe N21 15.3(19) . 1_655 ?
C20 Fe N21 162.6(16) . 1_655 ?
C22 Fe N21 97.6(13) . 1_655 ?
C21 Fe N21 84.0(19) . 1_655 ?
O25 Fe N21 99.2(15) 2_556 1_655 ?
N22 Fe N21 179.3(10) 1_455 1_655 ?
N20 Fe N21 97.1(7) 1_655 1_655 ?
O25 Fe N21 80.6(14) . 1_655 ?
N23 Fe N21 89.2(8) 1_455 1_655 ?
C20 Fe N21 74.6(8) 1_655 1_655 ?
N24 Fe N21 108.2(14) . 1_655 ?
C23 Fe N21 105.2(9) 1_455 1_655 ?
N22 C20 N20 37(2) 1_455 . ?
N22 C20 C22 56(2) 1_455 1_455 ?
N20 C20 C22 44(2) . 1_455 ?
N22 C20 Fe 129(4) 1_455 . ?
N20 C20 Fe 165(4) . . ?
C22 C20 Fe 140(4) 1_455 . ?
N22 C20 N25 162(4) 1_455 . ?
N20 C20 N25 148(4) . . ?
C22 C20 N25 142(4) 1_455 . ?
Fe C20 N25 42.7(10) . . ?
N22 C20 C24 90(4) 1_455 . ?
N20 C20 C24 126(4) . . ?
C22 C20 C24 109(4) 1_455 . ?
Fe C20 C24 41.4(8) . . ?
N25 C20 C24 84.0(11) . . ?
N22 C20 O25 152(4) 1_455 2_556 ?
N20 C20 O25 119(4) . 2_556 ?
C22 C20 O25 123(3) 1_455 2_556 ?
Fe C20 O25 72.4(17) . 2_556 ?
N25 C20 O25 29.7(16) . 2_556 ?
C24 C20 O25 113.6(18) . 2_556 ?
N22 C20 C22 102(3) 1_455 . ?
N20 C20 C22 124(4) . . ?
C22 C20 C22 156(4) 1_455 . ?
Fe C20 C22 45.3(8) . . ?
N25 C20 C22 60.6(11) . . ?
C24 C20 C22 58.0(9) . . ?
O25 C20 C22 80.5(18) 2_556 . ?
N22 C20 C21 131(4) 1_455 . ?
N20 C20 C21 142(4) . . ?
C22 C20 C21 98(4) 1_455 . ?
Fe C20 C21 46.3(9) . . ?
N25 C20 C21 59.0(11) . . ?
C24 C20 C21 57.6(9) . . ?
O25 C20 C21 77(2) 2_556 . ?
C22 C20 C21 91.5(10) . . ?
N22 C20 Fe 88(2) 1_455 1_455 ?
N20 C20 Fe 78(3) . 1_455 ?
C22 C20 Fe 35(2) 1_455 1_455 ?
Fe C20 Fe 110.7(17) . 1_455 ?
N25 C20 Fe 109.9(18) . 1_455 ?
C24 C20 Fe 98.9(18) . 1_455 ?
O25 C20 Fe 101.9(19) 2_556 1_455 ?
C22 C20 Fe 154.4(16) . 1_455 ?
C21 C20 Fe 64.8(17) . 1_455 ?
N22 C20 C23 114(4) 1_455 1_455 ?
N20 C20 C23 116(4) . 1_455 ?
C22 C20 C23 72(3) 1_455 1_455 ?
Fe C20 C23 71.8(10) . 1_455 ?
N25 C20 C23 80.7(16) . 1_455 ?
C24 C20 C23 70.7(15) . 1_455 ?
O25 C20 C23 89(2) 2_556 1_455 ?
C22 C20 C23 116.6(11) . 1_455 ?
C21 C20 C23 26.2(10) . 1_455 ?
Fe C20 C23 38.8(10) 1_455 1_455 ?
N22 C20 N25 106(3) 1_455 1_455 ?
N20 C20 N25 80(3) . 1_455 ?
C22 C20 N25 51(2) 1_455 1_455 ?
Fe C20 N25 113.2(18) . 1_455 ?
N25 C20 N25 91.9(16) . 1_455 ?
C24 C20 N25 121.2(18) . 1_455 ?
O25 C20 N25 75.2(17) 2_556 1_455 ?
C22 C20 N25 152.4(18) . 1_455 ?
C21 C20 N25 70.3(17) . 1_455 ?
Fe C20 N25 29.5(7) 1_455 1_455 ?
C23 C20 N25 50.9(12) 1_455 1_455 ?
N22 C20 O25 156(4) 1_455 . ?
N20 C20 O25 130(4) . . ?
C22 C20 O25 136(3) 1_455 . ?
Fe C20 O25 59.9(13) . . ?
N25 C20 O25 17.7(14) . . ?
C24 C20 O25 101.3(14) . . ?
O25 C20 O25 14(2) 2_556 . ?
C22 C20 O25 68.0(14) . . ?
C21 C20 O25 72.6(17) . . ?
Fe C20 O25 110.6(17) 1_455 . ?
C23 C20 O25 90.1(19) 1_455 . ?
N25 C20 O25 86.3(16) 1_455 . ?
N22 C20 N20 97(3) 1_455 1_655 ?
N20 C20 N20 113(3) . 1_655 ?
C22 C20 N20 153(3) 1_455 1_655 ?
Fe C20 N20 56.9(10) . 1_655 ?
N25 C20 N20 64.9(14) . 1_655 ?
C24 C20 N20 69.0(13) . 1_655 ?
O25 C20 N20 79.4(18) 2_556 1_655 ?
C22 C20 N20 12.4(9) . 1_655 ?
C21 C20 N20 103.2(12) . 1_655 ?
Fe C20 N20 166.8(12) 1_455 1_655 ?
C23 C20 N20 128.7(9) 1_455 1_655 ?
N25 C20 N20 154.6(17) 1_455 1_655 ?
O25 C20 N20 68.4(13) . 1_655 ?
N22 C20 N24 74(3) 1_455 . ?
N20 C20 N24 109(4) . . ?
C22 C20 N24 95(3) 1_455 . ?
Fe C20 N24 58.8(14) . . ?
N25 C20 N24 101.5(15) . . ?
C24 C20 N24 17.5(14) . . ?
O25 C20 N24 131.1(17) 2_556 . ?
C22 C20 N24 68.2(15) . . ?
C21 C20 N24 67.9(16) . . ?
Fe C20 N24 92.6(15) 1_455 . ?
C23 C20 N24 73.7(18) 1_455 . ?
N25 C20 N24 119.8(18) 1_455 . ?
O25 C20 N24 118.7(13) . . ?
N20 C20 N24 77.2(14) 1_655 . ?
N22 N20 C22 89(4) 1_455 1_455 ?
N22 N20 C20 70(4) 1_455 . ?
C22 N20 C20 80(3) 1_455 . ?
N22 N20 Fe 99(4) 1_455 1_455 ?
C22 N20 Fe 11(3) 1_455 1_455 ?
C20 N20 Fe 80(3) . 1_455 ?
N22 N20 C4 118(5) 1_455 1_455 ?
C22 N20 C4 107(3) 1_455 1_455 ?
C20 N20 C4 169(4) . 1_455 ?
Fe N20 C4 105.3(9) 1_455 1_455 ?
N22 N20 Fe 61(4) 1_455 . ?
C22 N20 Fe 84(3) 1_455 . ?
C20 N20 Fe 10(3) . . ?
Fe N20 Fe 85.4(7) 1_455 . ?
C4 N20 Fe 169.2(13) 1_455 . ?
N22 N20 N25 125(4) 1_455 1_455 ?
C22 N20 N25 41(3) 1_455 1_455 ?
C20 N20 N25 79(3) . 1_455 ?
Fe N20 N25 29.4(6) 1_455 1_455 ?
C4 N20 N25 100.4(13) 1_455 1_455 ?
Fe N20 N25 88.1(12) . 1_455 ?
N22 N20 O25 110(5) 1_455 2_556 ?
C22 N20 O25 95(3) 1_455 2_556 ?
C20 N20 O25 43(3) . 2_556 ?
Fe N20 O25 87.2(13) 1_455 2_556 ?
C4 N20 O25 126.9(13) 1_455 2_556 ?
Fe N20 O25 50.6(10) . 2_556 ?
N25 N20 O25 66.6(15) 1_455 2_556 ?
N22 N20 N25 88(4) 1_455 . ?
C22 N20 N25 91(3) 1_455 . ?
C20 N20 N25 22(3) . . ?
Fe N20 N25 86.9(11) 1_455 . ?
C4 N20 N25 147.8(12) 1_455 . ?
Fe N20 N25 28.4(5) . . ?
N25 N20 N25 75.7(12) 1_455 . ?
O25 N20 N25 22.2(10) 2_556 . ?
N22 N20 C5 143(5) 1_455 1_455 ?
C22 N20 C5 109(3) 1_455 1_455 ?
C20 N20 C5 144(4) . 1_455 ?
Fe N20 C5 102.5(9) 1_455 1_455 ?
C4 N20 C5 26.6(3) 1_455 1_455 ?
Fe N20 C5 150.3(11) . 1_455 ?
N25 N20 C5 85.7(11) 1_455 1_455 ?
O25 N20 C5 100.7(12) 2_556 1_455 ?
N25 N20 C5 122.5(11) . 1_455 ?
N22 N20 C24 33(4) 1_455 . ?
C22 N20 C24 76(3) 1_455 . ?
C20 N20 C24 38(3) . . ?
Fe N20 C24 83.1(10) 1_455 . ?
C4 N20 C24 150.9(13) 1_455 . ?
Fe N20 C24 30.1(6) . . ?
N25 N20 C24 99.9(12) 1_455 . ?
O25 N20 C24 80.6(12) 2_556 . ?
N25 N20 C24 58.4(7) . . ?
C5 N20 C24 174.2(13) 1_455 . ?
N22 N20 C20 117(5) 1_455 1_455 ?
C22 N20 C20 38(3) 1_455 1_455 ?
C20 N20 C20 113(3) . 1_455 ?
Fe N20 C20 34.4(7) 1_455 1_455 ?
C4 N20 C20 70.9(7) 1_455 1_455 ?
Fe N20 C20 119.7(11) . 1_455 ?
N25 N20 C20 40.4(11) 1_455 1_455 ?
O25 N20 C20 106.4(16) 2_556 1_455 ?
N25 N20 C20 115.4(14) . 1_455 ?
C5 N20 C20 71.1(8) 1_455 1_455 ?
C24 N20 C20 114.0(13) . 1_455 ?
N22 N20 C24 76(4) 1_455 1_455 ?
C22 N20 C24 18(3) 1_455 1_455 ?
C20 N20 C24 87(3) . 1_455 ?
Fe N20 C24 29.0(6) 1_455 1_455 ?
C4 N20 C24 101.5(11) 1_455 1_455 ?
Fe N20 C24 88.6(11) . 1_455 ?
N25 N20 C24 58.1(8) 1_455 1_455 ?
O25 N20 C24 111.0(15) 2_556 1_455 ?
N25 N20 C24 102.9(12) . 1_455 ?
C5 N20 C24 112.2(12) 1_455 1_455 ?
C24 N20 C24 72.3(10) . 1_455 ?
C20 N20 C24 43.4(8) 1_455 1_455 ?
N22 N20 C4 81(4) 1_455 . ?
C22 N20 C4 170(4) 1_455 . ?
C20 N20 C4 99(3) . . ?
Fe N20 C4 177.9(11) 1_455 . ?
C4 N20 C4 76.1(7) 1_455 . ?
Fe N20 C4 93.2(8) . . ?
N25 N20 C4 149.2(12) 1_455 . ?
O25 N20 C4 90.7(13) 2_556 . ?
N25 N20 C4 91.1(11) . . ?
C5 N20 C4 78.0(6) 1_455 . ?
C24 N20 C4 96.4(11) . . ?
C20 N20 C4 146.8(8) 1_455 . ?
C24 N20 C4 152.7(12) 1_455 . ?
N22 N20 C23 81(4) 1_455 1_455 ?
C22 N20 C23 33(3) 1_455 1_455 ?
C20 N20 C23 47(3) . 1_455 ?
Fe N20 C23 33.1(8) 1_455 1_455 ?
C4 N20 C23 138.4(12) 1_455 1_455 ?
Fe N20 C23 52.3(8) . 1_455 ?
N25 N20 C23 45.7(9) 1_455 1_455 ?
O25 N20 C23 68.5(15) 2_556 1_455 ?
N25 N20 C23 59.2(11) . 1_455 ?
C5 N20 C23 131.2(13) 1_455 1_455 ?
C24 N20 C23 54.5(11) . 1_455 ?
C20 N20 C23 67.5(9) 1_455 1_455 ?
C24 N20 C23 44.0(8) 1_455 1_455 ?
C4 N20 C23 145.6(10) . 1_455 ?
N23 C21 N21 71(3) 1_455 . ?
N23 C21 C23 56(2) 1_455 1_455 ?
N21 C21 C23 61(4) . 1_455 ?
N23 C21 Fe 132(4) 1_455 . ?
N21 C21 Fe 157(5) . . ?
C23 C21 Fe 124(5) 1_455 . ?
N23 C21 N25 169(4) 1_455 . ?
N21 C21 N25 118(5) . . ?
C23 C21 N25 121(5) 1_455 . ?
Fe C21 N25 38.7(8) . . ?
N23 C21 C24 91(4) 1_455 . ?
N21 C21 C24 161(5) . . ?
C23 C21 C24 105(5) 1_455 . ?
Fe C21 C24 41.0(8) . . ?
N25 C21 C24 79.3(9) . . ?
N23 C21 C23 120(4) 1_455 . ?
N21 C21 C23 136(6) . . ?
C23 C21 C23 163(5) 1_455 . ?
Fe C21 C23 43.9(9) . . ?
N25 C21 C23 59.3(10) . . ?
C24 C21 C23 58.5(10) . . ?
N23 C21 C20 118(4) 1_455 . ?
N21 C21 C20 126(5) . . ?
C23 C21 C20 82(4) 1_455 . ?
Fe C21 C20 44.5(9) . . ?
N25 C21 C20 51.4(14) . . ?
C24 C21 C20 56.9(9) . . ?
C23 C21 C20 88.3(10) . . ?
N23 C21 Fe 75(3) 1_455 1_455 ?
N21 C21 Fe 75(4) . 1_455 ?
C23 C21 Fe 23(3) 1_455 1_455 ?
Fe C21 Fe 104(2) . 1_455 ?
N25 C21 Fe 100(2) . 1_455 ?
C24 C21 Fe 95(2) . 1_455 ?
C23 C21 Fe 147.3(18) . 1_455 ?
C20 C21 Fe 59.6(16) . 1_455 ?
N23 C21 C22 98(4) 1_455 1_455 ?
N21 C21 C22 109(5) . 1_455 ?
C23 C21 C22 57(4) 1_455 1_455 ?
Fe C21 C22 67.8(13) . 1_455 ?
N25 C21 C22 72.9(16) . 1_455 ?
C24 C21 C22 67.1(15) . 1_455 ?
C23 C21 C22 111.3(12) . 1_455 ?
C20 C21 C22 24.4(10) . 1_455 ?
Fe C21 C22 36.0(9) 1_455 1_455 ?
N23 C21 O25 159(4) 1_455 2_556 ?
N21 C21 O25 103(4) . 2_556 ?
C23 C21 O25 104(4) 1_455 2_556 ?
Fe C21 O25 54.7(14) . 2_556 ?
N25 C21 O25 20.0(14) . 2_556 ?
C24 C21 O25 92.5(14) . 2_556 ?
C23 C21 O25 79.1(16) . 2_556 ?
C20 C21 O25 48.8(14) . 2_556 ?
Fe C21 O25 83.8(16) 1_455 2_556 ?
C22 C21 O25 64.2(14) 1_455 2_556 ?
N23 C21 N21 121(4) 1_455 1_655 ?
N21 C21 N21 116(5) . 1_655 ?
C23 C21 N21 175(4) 1_455 1_655 ?
Fe C21 N21 60.1(15) . 1_655 ?
N25 C21 N21 62.8(17) . 1_655 ?
C24 C21 N21 77.9(14) . 1_655 ?
C23 C21 N21 19.7(13) . 1_655 ?
C20 C21 N21 103.2(14) . 1_655 ?
Fe C21 N21 162.0(15) 1_455 1_655 ?
C22 C21 N21 127.4(10) 1_455 1_655 ?
O25 C21 N21 80.1(17) 2_556 1_655 ?
N23 C21 N24 74(3) 1_455 . ?
N21 C21 N24 145(5) . . ?
C23 C21 N24 94(4) 1_455 . ?
Fe C21 N24 57.5(15) . . ?
N25 C21 N24 95.6(14) . . ?
C24 C21 N24 16.5(13) . . ?
C23 C21 N24 69.9(17) . . ?
C20 C21 N24 65.8(16) . . ?
Fe C21 N24 89.2(17) 1_455 . ?
C22 C21 N24 69.0(15) 1_455 . ?
O25 C21 N24 107.3(16) 2_556 . ?
N21 C21 N24 88.0(14) 1_655 . ?
N23 C21 N25 96(3) 1_455 1_455 ?
N21 C21 N25 66(4) . 1_455 ?
C23 C21 N25 41(3) 1_455 1_455 ?
Fe C21 N25 102.5(18) . 1_455 ?
N25 C21 N25 82.5(16) . 1_455 ?
C24 C21 N25 112(2) . 1_455 ?
C23 C21 N25 141.4(16) . 1_455 ?
C20 C21 N25 60.8(16) . 1_455 ?
Fe C21 N25 27.2(8) 1_455 1_455 ?
C22 C21 N25 45.1(11) 1_455 1_455 ?
O25 C21 N25 63.4(13) 2_556 1_455 ?
N21 C21 N25 142.0(17) 1_655 1_455 ?
N24 C21 N25 112(2) . 1_455 ?
N23 C21 N22 105(4) 1_455 1_455 ?
N21 C21 N22 128(5) . 1_455 ?
C23 C21 N22 74(4) 1_455 1_455 ?
Fe C21 N22 50.0(13) . 1_455 ?
N25 C21 N22 64.2(15) . 1_455 ?
C24 C21 N22 50.4(14) . 1_455 ?
C23 C21 N22 92.9(12) . 1_455 ?
C20 C21 N22 13.4(13) . 1_455 ?
Fe C21 N22 54.4(10) 1_455 1_455 ?
C22 C21 N22 18.9(6) 1_455 1_455 ?
O25 C21 N22 62.2(14) 2_556 1_455 ?
N21 C21 N22 110.1(10) 1_655 1_455 ?
N24 C21 N22 56.1(12) . 1_455 ?
N25 C21 N22 62.7(13) 1_455 1_455 ?
C21 N21 C23 66(3) . 1_455 ?
C21 N21 N23 58(4) . 1_455 ?
C23 N21 N23 54(3) 1_455 1_455 ?
C21 N21 Fe 83(4) . 1_455 ?
C23 N21 Fe 25(3) 1_455 1_455 ?
N23 N21 Fe 77(3) 1_455 1_455 ?
C21 N21 Fe 15(3) . . ?
C23 N21 Fe 72(3) 1_455 . ?
N23 N21 Fe 73(3) 1_455 . ?
Fe N21 Fe 83.6(10) 1_455 . ?
C21 N21 N25 44(4) . . ?
C23 N21 N25 87(3) 1_455 . ?
N23 N21 N25 102(3) 1_455 . ?
Fe N21 N25 87.5(15) 1_455 . ?
Fe N21 N25 29.1(5) . . ?
C21 N21 N25 95(4) . 1_455 ?
C23 N21 N25 53(3) 1_455 1_455 ?
N23 N21 N25 107(3) 1_455 1_455 ?
Fe N21 N25 29.6(7) 1_455 1_455 ?
Fe N21 N25 88.6(13) . 1_455 ?
N25 N21 N25 77.9(14) . 1_455 ?
C21 N21 C13 143(4) . 1_456 ?
C23 N21 C13 102(4) 1_455 1_456 ?
N23 N21 C13 87(3) 1_455 1_456 ?
Fe N21 C13 99.4(13) 1_455 1_456 ?
Fe N21 C13 158.2(16) . 1_456 ?
N25 N21 C13 170.1(19) . 1_456 ?
N25 N21 C13 104.8(15) 1_455 1_456 ?
C21 N21 C13 90(4) . 1_556 ?
C23 N21 C13 136(3) 1_455 1_556 ?
N23 N21 C13 82(3) 1_455 1_556 ?
Fe N21 C13 159.2(17) 1_455 1_556 ?
Fe N21 C13 95.1(12) . 1_556 ?
N25 N21 C13 101.4(16) . 1_556 ?
N25 N21 C13 170.8(17) 1_455 1_556 ?
C13 N21 C13 74.4(9) 1_456 1_556 ?
C21 N21 C21 116(5) . 1_455 ?
C23 N21 C21 50(3) 1_455 1_455 ?
N23 N21 C21 84(3) 1_455 1_455 ?
Fe N21 C21 35.9(9) 1_455 1_455 ?
Fe N21 C21 119.1(16) . 1_455 ?
N25 N21 C21 121(2) . 1_455 ?
N25 N21 C21 45.2(11) 1_455 1_455 ?
C13 N21 C21 64.6(9) 1_456 1_455 ?
C13 N21 C21 137.4(14) 1_556 1_455 ?
C21 N21 C20 39(4) . . ?
C23 N21 C20 48(3) 1_455 . ?
N23 N21 C20 78(3) 1_455 . ?
Fe N21 C20 51.9(8) 1_455 . ?
Fe N21 C20 33.1(6) . . ?
N25 N21 C20 39.5(11) . . ?
N25 N21 C20 56.7(11) 1_455 . ?
C13 N21 C20 149.5(19) 1_456 . ?
C13 N21 C20 128.0(11) 1_556 . ?
C21 N21 C20 87.7(14) 1_455 . ?
C21 N21 C23 32(4) . . ?
C23 N21 C23 98(3) 1_455 . ?
N23 N21 C23 74(3) 1_455 . ?
Fe N21 C23 114.4(11) 1_455 . ?
Fe N21 C23 31.7(7) . . ?
N25 N21 C23 44.5(9) . . ?
N25 N21 C23 118.9(14) 1_455 . ?
C13 N21 C23 135.6(17) 1_456 . ?
C13 N21 C23 63.7(10) 1_556 . ?
C21 N21 C23 148.0(15) 1_455 . ?
C20 N21 C23 64.7(7) . . ?
C21 N21 O2 128(5) . 2_556 ?
C23 N21 O2 164(3) 1_455 2_556 ?
N23 N21 O2 138(3) 1_455 2_556 ?
Fe N21 O2 139.9(13) 1_455 2_556 ?
Fe N21 O2 120.0(15) . 2_556 ?
N25 N21 O2 99.3(15) . 2_556 ?
N25 N21 O2 113.2(13) 1_455 2_556 ?
C13 N21 O2 70.9(7) 1_456 2_556 ?
C13 N21 O2 57.7(8) 1_556 2_556 ?
C21 N21 O2 114.8(9) 1_455 2_556 ?
C20 N21 O2 136.6(15) . 2_556 ?
C23 N21 O2 96.8(15) . 2_556 ?
C21 N21 C24 13(4) . . ?
C23 N21 C24 57(3) 1_455 . ?
N23 N21 C24 46(3) 1_455 . ?
Fe N21 C24 76.9(12) 1_455 . ?
Fe N21 C24 27.4(5) . . ?
N25 N21 C24 56.2(6) . . ?
N25 N21 C24 94.8(14) 1_455 . ?
C13 N21 C24 132.1(15) 1_456 . ?
C13 N21 C24 92.4(13) 1_556 . ?
C21 N21 C24 106.4(17) 1_455 . ?
C20 N21 C24 41.4(7) . . ?
C23 N21 C24 42.0(7) . . ?
O2 N21 C24 138.7(16) 2_556 . ?
C21 N21 C12 121(4) . 1_456 ?
C23 N21 C12 86(4) 1_455 1_456 ?
N23 N21 C12 63(3) 1_455 1_456 ?
Fe N21 C12 92.1(13) 1_455 1_456 ?
Fe N21 C12 135.5(14) . 1_456 ?
N25 N21 C12 164.5(13) . 1_456 ?
N25 N21 C12 108.8(15) 1_455 1_456 ?
C13 N21 C12 23.7(3) 1_456 1_456 ?
C13 N21 C12 74.3(9) 1_556 1_456 ?
C21 N21 C12 63.7(11) 1_455 1_456 ?
C20 N21 C12 132.3(16) . 1_456 ?
C23 N21 C12 123.0(16) . 1_456 ?
O2 N21 C12 91.0(8) 2_556 1_456 ?
C24 N21 C12 108.6(13) . 1_456 ?
N20 C22 N22 37(3) 1_655 . ?
N20 C22 C20 55.6(19) 1_655 1_655 ?
N22 C22 C20 51(2) . 1_655 ?
N20 C22 Fe 163(4) 1_655 . ?
N22 C22 Fe 158(4) . . ?
C20 C22 Fe 122(3) 1_655 . ?
N20 C22 N25 125(4) 1_655 . ?
N22 C22 N25 155(4) . . ?
C20 C22 N25 106(3) 1_655 . ?
Fe C22 N25 37.9(7) . . ?
N20 C22 C24 155(4) 1_655 . ?
N22 C22 C24 123(4) . . ?
C20 C22 C24 130(4) 1_655 . ?
Fe C22 C24 40.9(8) . . ?
N25 C22 C24 78.4(9) . . ?
N20 C22 C20 129(4) 1_655 . ?
N22 C22 C20 149(4) . . ?
C20 C22 C20 156(4) 1_655 . ?
Fe C22 C20 45.0(7) . . ?
N25 C22 C20 51.3(14) . . ?
C24 C22 C20 57.2(9) . . ?
N20 C22 C23 136(4) 1_655 . ?
N22 C22 C23 118(4) . . ?
C20 C22 C23 81(3) 1_655 . ?
Fe C22 C23 44.0(9) . . ?
N25 C22 C23 58.9(10) . . ?
C24 C22 C23 58.6(10) . . ?
C20 C22 C23 88.9(10) . . ?
N20 C22 Fe 78(3) 1_655 1_655 ?
N22 C22 Fe 63(3) . 1_655 ?
C20 C22 Fe 24(2) 1_655 1_655 ?
Fe C22 Fe 103.2(14) . 1_655 ?
N25 C22 Fe 100.0(17) . 1_655 ?
C24 C22 Fe 106.7(17) . 1_655 ?
C20 C22 Fe 147.1(15) . 1_655 ?
C23 C22 Fe 59.6(16) . 1_655 ?
N20 C22 C21 113(3) 1_655 1_655 ?
N22 C22 C21 98(3) . 1_655 ?
C20 C22 C21 58(3) 1_655 1_655 ?
Fe C22 C21 66.4(9) . 1_655 ?
N25 C22 C21 72.1(15) . 1_655 ?
C24 C22 C21 78.0(14) . 1_655 ?
C20 C22 C21 111.0(10) . 1_655 ?
C23 C22 C21 23.0(9) . 1_655 ?
Fe C22 C21 36.7(9) 1_655 1_655 ?
N20 C22 N22 120(3) 1_655 1_455 ?
N22 C22 N22 130(4) . 1_455 ?
C20 C22 N22 172(3) 1_655 1_455 ?
Fe C22 N22 60.3(9) . 1_455 ?
N25 C22 N22 71.3(14) . 1_455 ?
C24 C22 N22 57.0(16) . 1_455 ?
C20 C22 N22 20.0(10) . 1_455 ?
C23 C22 N22 103.1(14) . 1_455 ?
Fe C22 N22 162.2(13) 1_655 1_455 ?
C21 C22 N22 126.1(11) 1_655 1_455 ?
N20 C22 C24 87(3) 1_655 1_655 ?
N22 C22 C24 56(3) . 1_655 ?
C20 C22 C24 48(2) 1_655 1_655 ?
Fe C22 C24 102.6(14) . 1_655 ?
N25 C22 C24 118.7(18) . 1_655 ?
C24 C22 C24 86.3(14) . 1_655 ?
C20 C22 C24 142.6(14) . 1_655 ?
C23 C22 C24 62.4(16) . 1_655 ?
Fe C22 C24 30.6(6) 1_655 1_655 ?
C21 C22 C24 46.6(11) 1_655 1_655 ?
N22 C22 C24 140.5(14) 1_455 1_655 ?
N20 C22 O25 106(4) 1_655 . ?
N22 C22 O25 137(3) . . ?
C20 C22 O25 93(3) 1_655 . ?
Fe C22 O25 57.0(12) . . ?
N25 C22 O25 19.3(12) . . ?
C24 C22 O25 97.7(13) . . ?
C20 C22 O25 63.4(14) . . ?
C23 C22 O25 69.6(15) . . ?
Fe C22 O25 94.3(13) 1_655 . ?
C21 C22 O25 75.9(15) 1_655 . ?
N22 C22 O25 82.0(13) 1_455 . ?
C24 C22 O25 120.2(16) 1_655 . ?
N20 C22 N25 73(3) 1_655 1_655 ?
N22 C22 N25 75(3) . 1_655 ?
C20 C22 N25 24(2) 1_655 1_655 ?
Fe C22 N25 100.3(13) . 1_655 ?
N25 C22 N25 81.7(14) . 1_655 ?
C24 C22 N25 122.1(16) . 1_655 ?
C20 C22 N25 133.0(13) . 1_655 ?
C23 C22 N25 64.5(16) . 1_655 ?
Fe C22 N25 27.1(6) 1_655 1_655 ?
C21 C22 N25 44.1(10) 1_655 1_655 ?
N22 C22 N25 152.7(10) 1_455 1_655 ?
C24 C22 N25 57.7(8) 1_655 1_655 ?
O25 C22 N25 70.9(12) . 1_655 ?
N20 C22 O25 112(4) 1_655 2_556 ?
N22 C22 O25 147(3) . 2_556 ?
C20 C22 O25 109(3) 1_655 2_556 ?
Fe C22 O25 51.9(11) . 2_556 ?
N25 C22 O25 18.2(14) . 2_556 ?
C24 C22 O25 89.6(13) . 2_556 ?
C20 C22 O25 47.4(13) . 2_556 ?
C23 C22 O25 77.0(15) . 2_556 ?
Fe C22 O25 110.7(14) 1_655 2_556 ?
C21 C22 O25 88.3(15) 1_655 2_556 ?
N22 C22 O25 65.5(11) 1_455 2_556 ?
C24 C22 O25 134.6(17) 1_655 2_556 ?
O25 C22 O25 16.7(17) . 2_556 ?
N25 C22 O25 87.6(11) 1_655 2_556 ?
N20 N22 C20 74(4) 1_655 1_655 ?
N20 N22 C22 54(3) 1_655 . ?
C20 N22 C22 72(3) 1_655 . ?
N20 N22 Fe 106(5) 1_655 1_655 ?
C20 N22 Fe 33(3) 1_655 1_655 ?
C22 N22 Fe 95(3) . 1_655 ?
N20 N22 C24 139(5) 1_655 1_655 ?
C20 N22 C24 66(3) 1_655 1_655 ?
C22 N22 C24 103(3) . 1_655 ?
Fe N22 C24 35.3(8) 1_655 1_655 ?
N20 N22 Fe 68(4) 1_655 . ?
C20 N22 Fe 71(2) 1_655 . ?
C22 N22 Fe 14(2) . . ?
Fe N22 Fe 86.8(10) 1_655 . ?
C24 N22 Fe 90.0(14) 1_655 . ?
N20 N22 C22 114(5) 1_655 1_655 ?
C20 N22 C22 58(3) 1_655 1_655 ?
C22 N22 C22 130(4) . 1_655 ?
Fe N22 C22 37.7(8) 1_655 1_655 ?
C24 N22 C22 50.8(11) 1_655 1_655 ?
Fe N22 C22 124.2(15) . 1_655 ?
N20 N22 N25 80(4) 1_655 1_655 ?
C20 N22 N25 13(2) 1_655 1_655 ?
C22 N22 N25 85(3) . 1_655 ?
Fe N22 N25 27.7(7) 1_655 1_655 ?
C24 N22 N25 63.0(11) 1_655 1_655 ?
Fe N22 N25 83.0(11) . 1_655 ?
C22 N22 N25 46.3(9) 1_655 1_655 ?
N20 N22 C24 92(4) 1_655 . ?
C20 N22 C24 93(3) 1_655 . ?
C22 N22 C24 40(3) . . ?
Fe N22 C24 95.6(15) 1_655 . ?
C24 N22 C24 81.1(15) 1_655 . ?
Fe N22 C24 29.9(6) . . ?
C22 N22 C24 130.0(19) 1_655 . ?
N25 N22 C24 104.0(13) 1_655 . ?
N20 N22 C4 87(5) 1_655 1_655 ?
C20 N22 C4 101(3) 1_655 1_655 ?
C22 N22 C4 141(3) . 1_655 ?
Fe N22 C4 99.2(10) 1_655 1_655 ?
C24 N22 C4 109.3(14) 1_655 1_655 ?
Fe N22 C4 154.4(14) . 1_655 ?
C22 N22 C4 63.4(8) 1_655 1_655 ?
N25 N22 C4 90.8(11) 1_655 1_655 ?
C24 N22 C4 164.8(18) . 1_655 ?
N20 N22 C4 52(4) 1_655 . ?
C20 N22 C4 125(3) 1_655 . ?
C22 N22 C4 81(3) . . ?
Fe N22 C4 155.6(15) 1_655 . ?
C24 N22 C4 169.0(16) 1_655 . ?
Fe N22 C4 92.6(9) . . ?
C22 N22 C4 133.9(13) 1_655 . ?
N25 N22 C4 128.0(14) 1_655 . ?
C24 N22 C4 96.0(14) . . ?
C4 N22 C4 71.7(8) 1_655 . ?
N20 N22 N24 156(5) 1_655 1_655 ?
C20 N22 N24 88(3) 1_655 1_655 ?
C22 N22 N24 106(3) . 1_655 ?
Fe N22 N24 57.6(11) 1_655 1_655 ?
C24 N22 N24 22.2(9) 1_655 1_655 ?
Fe N22 N24 92.3(13) . 1_655 ?
C22 N22 N24 66.1(14) 1_655 1_655 ?
N25 N22 N24 85.2(13) 1_655 1_655 ?
C24 N22 N24 73.3(14) . 1_655 ?
C4 N22 N24 112.0(13) 1_655 1_655 ?
C4 N22 N24 146.8(15) . 1_655 ?
N20 N22 C23 88(4) 1_655 . ?
C20 N22 C23 49(3) 1_655 . ?
C22 N22 C23 45(3) . . ?
Fe N22 C23 54.5(10) 1_655 . ?
C24 N22 C23 59.2(13) 1_655 . ?
Fe N22 C23 33.4(7) . . ?
C22 N22 C23 92.2(14) 1_655 . ?
N25 N22 C23 59.2(13) 1_655 . ?
C24 N22 C23 44.9(9) . . ?
C4 N22 C23 150.0(16) 1_655 . ?
C4 N22 C23 125.4(11) . . ?
N24 N22 C23 68.6(13) 1_655 . ?
N20 N22 C15 118(5) 1_655 . ?
C20 N22 C15 163(4) 1_655 . ?
C22 N22 C15 104(3) . . ?
Fe N22 C15 134.5(14) 1_655 . ?
C24 N22 C15 99.4(13) 1_655 . ?
Fe N22 C15 102.0(10) . . ?
C22 N22 C15 120.2(11) 1_655 . ?
N25 N22 C15 162.0(15) 1_655 . ?
C24 N22 C15 75.4(10) . . ?
C4 N22 C15 91.6(8) 1_655 . ?
C4 N22 C15 69.5(8) . . ?
N24 N22 C15 77.3(11) 1_655 . ?
C23 N22 C15 116.8(14) . . ?
N20 N22 O6 111(5) 1_655 . ?
C20 N22 O6 168(3) 1_655 . ?
C22 N22 O6 120(3) . . ?
Fe N22 O6 139.7(11) 1_655 . ?
C24 N22 O6 110.5(13) 1_655 . ?
Fe N22 O6 121.6(12) . . ?
C22 N22 O6 110.0(8) 1_655 . ?
N25 N22 O6 155.2(10) 1_655 . ?
C24 N22 O6 98.1(12) . . ?
C4 N22 O6 68.2(6) 1_655 . ?
C4 N22 O6 59.2(7) . . ?
N24 N22 O6 90.6(12) 1_655 . ?
C23 N22 O6 140.7(16) . . ?
C15 N22 O6 23.8(3) . . ?
N23 C23 N21 69(3) . 1_655 ?
N23 C23 C21 60(3) . 1_655 ?
N21 C23 C21 53(2) 1_655 1_655 ?
N23 C23 Fe 148(5) . . ?
N21 C23 Fe 140(4) 1_655 . ?
C21 C23 Fe 142(5) 1_655 . ?
N23 C23 C24 108(5) . . ?
N21 C23 C24 164(5) 1_655 . ?
C21 C23 C24 140(5) 1_655 . ?
Fe C23 C24 40.0(8) . . ?
N23 C23 N25 173(5) . . ?
N21 C23 N25 105(4) 1_655 . ?
C21 C23 N25 120(5) 1_655 . ?
Fe C23 N25 36.7(9) . . ?
C24 C23 N25 76.7(10) . . ?
N23 C23 C21 122(5) . . ?
N21 C23 C21 111(4) 1_655 . ?
C21 C23 C21 163(5) 1_655 . ?
Fe C23 C21 46.3(9) . . ?
C24 C23 C21 56.9(9) . . ?
N25 C23 C21 55.8(9) . . ?
N23 C23 C22 130(5) . . ?
N21 C23 C22 137(4) 1_655 . ?
C21 C23 C22 100(4) 1_655 . ?
Fe C23 C22 44.8(9) . . ?
C24 C23 C22 57.0(9) . . ?
N25 C23 C22 57.0(9) . . ?
C21 C23 C22 91.1(10) . . ?
N23 C23 C20 114(5) . 1_655 ?
N21 C23 C20 114(4) 1_655 1_655 ?
C21 C23 C20 72(4) 1_655 1_655 ?
Fe C23 C20 71.2(14) . 1_655 ?
C24 C23 C20 81.7(16) . 1_655 ?
N25 C23 C20 71.2(15) . 1_655 ?
C21 C23 C20 117.1(13) . 1_655 ?
C22 C23 C20 27.6(10) . 1_655 ?
N23 C23 Fe 80(4) . 1_655 ?
N21 C23 Fe 85(3) 1_655 1_655 ?
C21 C23 Fe 34(3) 1_655 1_655 ?
Fe C23 Fe 110(2) . 1_655 ?
C24 C23 Fe 111(2) . 1_655 ?
N25 C23 Fe 103(2) . 1_655 ?
C21 C23 Fe 156.0(19) . 1_655 ?
C22 C23 Fe 65.9(17) . 1_655 ?
C20 C23 Fe 39.1(10) 1_655 1_655 ?
N23 C23 C24 65(4) . 1_655 ?
N21 C23 C24 104(3) 1_655 1_655 ?
C21 C23 C24 52(3) 1_655 1_655 ?
Fe C23 C24 107(2) . 1_655 ?
C24 C23 C24 87.9(17) . 1_655 ?
N25 C23 C24 121(2) . 1_655 ?
C21 C23 C24 144.7(19) . 1_655 ?
C22 C23 C24 66.4(17) . 1_655 ?
C20 C23 C24 49.8(13) 1_655 1_655 ?
Fe C23 C24 31.9(8) 1_655 1_655 ?
N23 C23 N25 98(4) . 1_655 ?
N21 C23 N25 72(3) 1_655 1_655 ?
C21 C23 N25 40(3) 1_655 1_655 ?
Fe C23 N25 104.0(19) . 1_655 ?
C24 C23 N25 124(2) . 1_655 ?
N25 C23 N25 82.8(15) . 1_655 ?
C21 C23 N25 138.2(16) . 1_655 ?
C22 C23 N25 68.0(17) . 1_655 ?
C20 C23 N25 42.3(13) 1_655 1_655 ?
Fe C23 N25 27.9(7) 1_655 1_655 ?
C24 C23 N25 59.6(11) 1_655 1_655 ?
N23 C23 N23 106(4) . 1_455 ?
N21 C23 N23 112(4) 1_655 1_455 ?
C21 C23 N23 161(4) 1_655 1_455 ?
Fe C23 N23 56.7(15) . 1_455 ?
C24 C23 N23 52.8(16) . 1_455 ?
N25 C23 N23 72.9(13) . 1_455 ?
C21 C23 N23 17.4(13) . 1_455 ?
C22 C23 N23 99.4(14) . 1_455 ?
C20 C23 N23 127.0(12) 1_655 1_455 ?
Fe C23 N23 163.3(18) 1_655 1_455 ?
C24 C23 N23 136.3(17) 1_655 1_455 ?
N25 C23 N23 155.5(10) 1_655 1_455 ?
N23 C23 N22 114(4) . . ?
N21 C23 N22 131(4) 1_655 . ?
C21 C23 N22 85(4) 1_655 . ?
Fe C23 N22 61.7(15) . . ?
C24 C23 N22 65.2(15) . . ?
N25 C23 N22 72.5(14) . . ?
C21 C23 N22 107.6(14) . . ?
C22 C23 N22 17.4(11) . . ?
C20 C23 N22 16.9(11) 1_655 . ?
Fe C23 N22 50.4(11) 1_655 . ?
C24 C23 N22 49.4(14) 1_655 . ?
N25 C23 N22 58.9(13) 1_655 . ?
N23 C23 N22 113.8(14) 1_455 . ?
N23 C23 N20 125(4) . 1_655 ?
N21 C23 N20 128(4) 1_655 1_655 ?
C21 C23 N20 89(4) 1_655 1_655 ?
Fe C23 N20 54.8(14) . 1_655 ?
C24 C23 N20 66.9(14) . 1_655 ?
N25 C23 N20 61.2(13) . 1_655 ?
C21 C23 N20 101.0(13) . 1_655 ?
C22 C23 N20 10.8(10) . 1_655 ?
C20 C23 N20 16.8(7) 1_655 1_655 ?
Fe C23 N20 55.5(10) 1_655 1_655 ?
C24 C23 N20 59.9(14) 1_655 1_655 ?
N25 C23 N20 57.5(12) 1_655 1_655 ?
N23 C23 N20 110.2(11) 1_455 1_655 ?
N22 C23 N20 11.6(7) . 1_655 ?
C21 N23 C23 65(3) 1_655 . ?
C21 N23 N21 51(2) 1_655 1_655 ?
C23 N23 N21 57(4) . 1_655 ?
C21 N23 Fe 30(3) 1_655 1_655 ?
C23 N23 Fe 77(4) . 1_655 ?
N21 N23 Fe 81(3) 1_655 1_655 ?
C21 N23 C24 64(3) 1_655 1_655 ?
C23 N23 C24 93(4) . 1_655 ?
N21 N23 C24 115(3) 1_655 1_655 ?
Fe N23 C24 33.6(7) 1_655 1_655 ?
C21 N23 Fe 81(3) 1_655 . ?
C23 N23 Fe 20(3) . . ?
N21 N23 Fe 76(3) 1_655 . ?
Fe N23 Fe 85.2(10) 1_655 . ?
C24 N23 Fe 90.4(16) 1_655 . ?
C21 N23 C24 105(4) 1_655 . ?
C23 N23 C24 52(3) . . ?
N21 N23 C24 107(3) 1_655 . ?
Fe N23 C24 95.9(14) 1_655 . ?
C24 N23 C24 83.3(17) 1_655 . ?
Fe N23 C24 31.6(6) . . ?
C21 N23 C12 101(3) 1_655 1_656 ?
C23 N23 C12 157(4) . 1_656 ?
N21 N23 C12 100(3) 1_655 1_656 ?
Fe N23 C12 100.2(12) 1_655 1_656 ?
C24 N23 C12 96.6(15) 1_655 1_656 ?
Fe N23 C12 172.9(19) . 1_656 ?
C24 N23 C12 150.3(16) . 1_656 ?
C21 N23 C12 146(4) 1_655 1_556 ?
C23 N23 C12 106(4) . 1_556 ?
N21 N23 C12 95(3) 1_655 1_556 ?
Fe N23 C12 173.1(14) 1_655 1_556 ?
C24 N23 C12 149.8(16) 1_655 1_556 ?
Fe N23 C12 100.0(13) . 1_556 ?
C24 N23 C12 90.9(15) . 1_556 ?
C12 N23 C12 74.4(9) 1_656 1_556 ?
C21 N23 C13 84(3) 1_655 1_656 ?
C23 N23 C13 132(4) . 1_656 ?
N21 N23 C13 75(3) 1_655 1_656 ?
Fe N23 C13 95.1(12) 1_655 1_656 ?
C24 N23 C13 106.0(16) 1_655 1_656 ?
Fe N23 C13 150.4(15) . 1_656 ?
C24 N23 C13 169(2) . 1_656 ?
C12 N23 C13 25.3(3) 1_656 1_656 ?
C12 N23 C13 78.2(9) 1_556 1_656 ?
C21 N23 C23 43(3) 1_655 1_655 ?
C23 N23 C23 106(4) . 1_655 ?
N21 N23 C23 84(3) 1_655 1_655 ?
Fe N23 C23 32.8(8) 1_655 1_655 ?
C24 N23 C23 46.7(12) 1_655 1_655 ?
Fe N23 C23 117.4(14) . 1_655 ?
C24 N23 C23 126.6(19) . 1_655 ?
C12 N23 C23 67.5(8) 1_656 1_655 ?
C12 N23 C23 141.1(11) 1_556 1_655 ?
C13 N23 C23 64.1(10) 1_656 1_655 ?
C21 N23 N24 85(3) 1_655 1_655 ?
C23 N23 N24 102(4) . 1_655 ?
N21 N23 N24 136(3) 1_655 1_655 ?
Fe N23 N24 55.3(11) 1_655 1_655 ?
C24 N23 N24 21.7(8) 1_655 1_655 ?
Fe N23 N24 92.6(13) . 1_655 ?
C24 N23 N24 74.7(15) . 1_655 ?
C12 N23 N24 94.3(14) 1_656 1_655 ?
C12 N23 N24 128.5(15) 1_556 1_655 ?
C13 N23 N24 111.9(14) 1_656 1_655 ?
C23 N23 N24 63.6(15) 1_655 1_655 ?
C21 N23 C20 44(3) 1_655 1_655 ?
C23 N23 C20 48(4) . 1_655 ?
N21 N23 C20 80(3) 1_655 1_655 ?
Fe N23 C20 33.5(7) 1_655 1_655 ?
C24 N23 C20 45.6(11) 1_655 1_655 ?
Fe N23 C20 52.2(8) . 1_655 ?
C24 N23 C20 64.7(11) . 1_655 ?
C12 N23 C20 133.5(16) 1_656 1_655 ?
C12 N23 C20 152.1(12) 1_556 1_655 ?
C13 N23 C20 125.9(16) 1_656 1_655 ?
C23 N23 C20 66.3(11) 1_655 1_655 ?
N24 N23 C20 60.4(13) 1_655 1_655 ?
C21 N23 C13 120(3) 1_655 1_556 ?
C23 N23 C13 93(4) . 1_556 ?
N21 N23 C13 70(3) 1_655 1_556 ?
Fe N23 C13 150.4(16) 1_655 1_556 ?
C24 N23 C13 173.7(15) 1_655 1_556 ?
Fe N23 C13 94.8(12) . 1_556 ?
C24 N23 C13 99.4(16) . 1_556 ?
C12 N23 C13 78.2(9) 1_656 1_556 ?
C12 N23 C13 25.3(4) 1_556 1_556 ?
C13 N23 C13 70.7(8) 1_656 1_556 ?
C23 N23 C13 132.4(15) 1_655 1_556 ?
N24 N23 C13 153.8(16) 1_655 1_556 ?
C20 N23 C13 140.7(13) 1_655 1_556 ?
C21 N23 C21 104(3) 1_655 . ?
C23 N23 C21 42(4) . . ?
N21 N23 C21 73(3) 1_655 . ?
Fe N23 C21 117.9(11) 1_655 . ?
C24 N23 C21 123.5(18) 1_655 . ?
Fe N23 C21 34.5(7) . . ?
C24 N23 C21 44.6(9) . . ?
C12 N23 C21 138.9(17) 1_656 . ?
C12 N23 C21 66.4(10) 1_556 . ?
C13 N23 C21 128.6(17) 1_656 . ?
C23 N23 C21 146.8(13) 1_655 . ?
N24 N23 C21 119.2(15) 1_655 . ?
C20 N23 C21 86.2(9) 1_655 . ?
C13 N23 C21 61.2(10) 1_556 . ?
N24 C24 Fe 176(5) . . ?
N24 C24 C20 127(4) . . ?
Fe C24 C20 49.6(11) . . ?
N24 C24 C21 130(4) . . ?
Fe C24 C21 51.2(10) . . ?
C20 C24 C21 65.6(10) . . ?
N24 C24 C22 130(4) . . ?
Fe C24 C22 49.3(9) . . ?
C20 C24 C22 64.8(9) . . ?
C21 C24 C22 100.5(11) . . ?
N24 C24 C23 136(5) . . ?
Fe C24 C23 47.2(10) . . ?
C20 C24 C23 96.8(12) . . ?
C21 C24 C23 64.6(10) . . ?
C22 C24 C23 64.4(10) . . ?
N24 C24 N22 104(4) . 1_455 ?
Fe C24 N22 72.0(16) . 1_455 ?
C20 C24 N22 23.4(12) . 1_455 ?
C21 C24 N22 84.3(16) . 1_455 ?
C22 C24 N22 72.2(15) . 1_455 ?
C23 C24 N22 118.8(15) . 1_455 ?
N24 C24 N23 104(4) . 1_455 ?
Fe C24 N23 76.5(17) . 1_455 ?
C20 C24 N23 81.0(16) . 1_455 ?
C21 C24 N23 25.3(15) . 1_455 ?
C22 C24 N23 125.8(14) . 1_455 ?
C23 C24 N23 80.5(19) . 1_455 ?
N22 C24 N23 92.9(16) 1_455 1_455 ?
N24 C24 C23 113(4) . 1_455 ?
Fe C24 C23 66.7(18) . 1_455 ?
C20 C24 C23 59.6(17) . 1_455 ?
C21 C24 C23 23.2(16) . 1_455 ?
C22 C24 C23 113.1(17) . 1_455 ?
C23 C24 C23 87.9(17) . 1_455 ?
N22 C24 C23 71.4(13) 1_455 1_455 ?
N23 C24 C23 21.8(7) 1_455 1_455 ?
N24 C24 N25 172(5) . . ?
Fe C24 N25 5.0(11) . . ?
C20 C24 N25 44.9(12) . . ?
C21 C24 N25 49.9(8) . . ?
C22 C24 N25 50.9(7) . . ?
C23 C24 N25 51.9(8) . . ?
N22 C24 N25 67.5(15) 1_455 . ?
N23 C24 N25 75.1(14) 1_455 . ?
C23 C24 N25 63.8(16) 1_455 . ?
N24 C24 C22 107(4) . 1_455 ?
Fe C24 C22 69.5(16) . 1_455 ?
C20 C24 C22 23.0(13) . 1_455 ?
C21 C24 C22 66.4(18) . 1_455 ?
C22 C24 C22 86.3(14) . 1_455 ?
C23 C24 C22 115.2(16) . 1_455 ?
N22 C24 C22 20.6(7) 1_455 1_455 ?
N23 C24 C22 72.4(12) 1_455 1_455 ?
C23 C24 C22 51.1(9) 1_455 1_455 ?
N25 C24 C22 64.5(15) . 1_455 ?
N24 C24 N23 116(4) . . ?
Fe C24 N23 67.7(16) . . ?
C20 C24 N23 117.3(14) . . ?
C21 C24 N23 75.1(17) . . ?
C22 C24 N23 77.4(16) . . ?
C23 C24 N23 20.6(13) . . ?
N22 C24 N23 139.3(13) 1_455 . ?
N23 C24 N23 83.3(17) 1_455 . ?
C23 C24 N23 97.1(14) 1_455 . ?
N25 C24 N23 72.4(14) . . ?
C22 C24 N23 134.5(14) 1_455 . ?
N24 C24 N22 114(4) . . ?
Fe C24 N22 65.5(14) . . ?
C20 C24 N22 78.9(14) . . ?
C21 C24 N22 116.4(15) . . ?
C22 C24 N22 17.1(10) . . ?
C23 C24 N22 69.8(17) . . ?
N22 C24 N22 81.1(15) 1_455 . ?
N23 C24 N22 141.5(13) 1_455 . ?
C23 C24 N22 130.1(15) 1_455 . ?
N25 C24 N22 67.5(12) . . ?
C22 C24 N22 98.3(13) 1_455 . ?
N23 C24 N22 77.4(16) . . ?
N24 C24 N20 111(4) . . ?
Fe C24 N20 65.1(16) . . ?
C20 C24 N20 15.8(12) . . ?
C21 C24 N20 76.9(16) . . ?
C22 C24 N20 71.2(14) . . ?
C23 C24 N20 112.2(14) . . ?
N22 C24 N20 8.0(10) 1_455 . ?
N23 C24 N20 87.3(14) 1_455 . ?
C23 C24 N20 65.5(13) 1_455 . ?
N25 C24 N20 60.4(14) . . ?
C22 C24 N20 16.6(7) 1_455 . ?
N23 C24 N20 132.7(11) . . ?
N22 C24 N20 82.1(13) . . ?
N24 C24 N20 123(4) . 1_655 ?
Fe C24 N20 55.8(14) . 1_655 ?
C20 C24 N20 67.7(13) . 1_655 ?
C21 C24 N20 107.0(14) . 1_655 ?
C22 C24 N20 6.6(11) . 1_655 ?
C23 C24 N20 69.1(14) . 1_655 ?
N22 C24 N20 72.3(13) 1_455 1_655 ?
N23 C24 N20 132.3(13) 1_455 1_655 ?
C23 C24 N20 118.7(16) 1_455 1_655 ?
N25 C24 N20 57.3(12) . 1_655 ?
C22 C24 N20 88.1(10) 1_455 1_655 ?
N23 C24 N20 80.5(13) . 1_655 ?
N22 C24 N20 11.8(7) . 1_655 ?
N20 C24 N20 72.3(10) . 1_655 ?
C24 N24 Fe 2(3) . . ?
C24 N24 N22 53(3) . 1_455 ?
Fe N24 N22 51.3(9) . 1_455 ?
C24 N24 N23 54(3) . 1_455 ?
Fe N24 N23 54.3(10) . 1_455 ?
N22 N24 N23 74.0(11) 1_455 1_455 ?
C24 N24 C21 34(3) . . ?
Fe N24 C21 34.3(8) . . ?
N22 N24 C21 62.6(12) 1_455 . ?
N23 N24 C21 20.1(10) 1_455 . ?
C24 N24 C20 36(3) . . ?
Fe N24 C20 33.7(7) . . ?
N22 N24 C20 18.4(8) 1_455 . ?
N23 N24 C20 61.0(11) 1_455 . ?
C21 N24 C20 46.3(8) . . ?
C24 N24 C22 34(3) . . ?
Fe N24 C22 33.2(6) . . ?
N22 N24 C22 54.2(10) 1_455 . ?
N23 N24 C22 87.6(10) 1_455 . ?
C21 N24 C22 67.5(7) . . ?
C20 N24 C22 45.8(7) . . ?
C24 N24 C14 114(4) . 2_666 ?
Fe N24 C14 115.8(15) . 2_666 ?
N22 N24 C14 164.0(17) 1_455 2_666 ?
N23 N24 C14 90.7(14) 1_455 2_666 ?
C21 N24 C14 101.5(16) . 2_666 ?
C20 N24 C14 146.5(15) . 2_666 ?
C22 N24 C14 121.9(16) . 2_666 ?
C24 N24 C23 29(3) . . ?
Fe N24 C23 31.4(7) . . ?
N22 N24 C23 82.5(10) 1_455 . ?
N23 N24 C23 59.6(13) 1_455 . ?
C21 N24 C23 45.0(8) . . ?
C20 N24 C23 65.0(8) . . ?
C22 N24 C23 44.9(8) . . ?
C14 N24 C23 85.8(13) 2_666 . ?
O25 N25 O25 46(4) 2_556 . ?
O25 N25 Fe 142(5) 2_556 . ?
O25 N25 Fe 167(5) . . ?
O25 N25 C20 86(4) 2_556 . ?
O25 N25 C20 129(4) . . ?
Fe N25 C20 56.2(15) . . ?
O25 N25 N25 23(2) 2_556 2_556 ?
O25 N25 N25 23(2) . 2_556 ?
Fe N25 N25 163(4) . 2_556 ?
C20 N25 N25 108(4) . 2_556 ?
O25 N25 C21 117(4) 2_556 . ?
O25 N25 C21 139(4) . . ?
Fe N25 C21 52.2(10) . . ?
C20 N25 C21 69.6(13) . . ?
N25 N25 C21 131(3) 2_556 . ?
O25 N25 C22 122(4) 2_556 . ?
O25 N25 C22 119(4) . . ?
Fe N25 C22 49.1(10) . . ?
C20 N25 C22 68.1(12) . . ?
N25 N25 C22 124(3) 2_556 . ?
C21 N25 C22 101.3(11) . . ?
O25 N25 C23 171(4) 2_556 . ?
O25 N25 C23 127(5) . . ?
Fe N25 C23 46.4(12) . . ?
C20 N25 C23 102.5(13) . . ?
N25 N25 C23 149(4) 2_556 . ?
C21 N25 C23 64.8(10) . . ?
C22 N25 C23 64.1(10) . . ?
O25 N25 N21 103(4) 2_556 . ?
O25 N25 N21 121(3) . . ?
Fe N25 N21 70.1(16) . . ?
C20 N25 N21 78.1(19) . . ?
N25 N25 N21 114(3) 2_556 . ?
C21 N25 N21 17.9(13) . . ?
C22 N25 N21 119.1(14) . . ?
C23 N25 N21 76.7(17) . . ?
O25 N25 N20 112(4) 2_556 1_655 ?
O25 N25 N20 105(3) . 1_655 ?
Fe N25 N20 63.1(14) . 1_655 ?
C20 N25 N20 74.7(15) . 1_655 ?
N25 N25 N20 110(2) 2_556 1_655 ?
C21 N25 N20 115.3(14) . 1_655 ?
C22 N25 N20 14.0(11) . 1_655 ?
C23 N25 N20 73.0(15) . 1_655 ?
N21 N25 N20 133.1(12) . 1_655 ?
O25 N25 C24 137(4) 2_556 . ?
O25 N25 C24 170(4) . . ?
Fe N25 C24 5.3(12) . . ?
C20 N25 C24 51.1(9) . . ?
N25 N25 C24 159(4) 2_556 . ?
C21 N25 C24 50.8(8) . . ?
C22 N25 C24 50.7(8) . . ?
C23 N25 C24 51.4(8) . . ?
N21 N25 C24 68.6(14) . . ?
N20 N25 C24 64.6(12) 1_655 . ?
O25 N25 N21 149(4) 2_556 1_655 ?
O25 N25 N21 107(4) . 1_655 ?
Fe N25 N21 67.7(18) . 1_655 ?
C20 N25 N21 123.5(16) . 1_655 ?
N25 N25 N21 129(3) 2_556 1_655 ?
C21 N25 N21 72.1(19) . 1_655 ?
C22 N25 N21 80.7(15) . 1_655 ?
C23 N25 N21 21.8(16) . 1_655 ?
N21 N25 N21 77.9(14) . 1_655 ?
N20 N25 N21 86.3(12) 1_655 1_655 ?
C24 N25 N21 72.5(16) . 1_655 ?
O25 N25 C20 125(4) 2_556 1_655 ?
O25 N25 C20 103(4) . 1_655 ?
Fe N25 C20 64.2(16) . 1_655 ?
C20 N25 C20 91.9(17) . 1_655 ?
N25 N25 C20 115(3) 2_556 1_655 ?
C21 N25 C20 113.5(17) . 1_655 ?
C22 N25 C20 23.9(12) . 1_655 ?
C23 N25 C20 57.9(17) . 1_655 ?
N21 N25 C20 130.2(15) . 1_655 ?
N20 N25 C20 20.2(6) 1_655 1_655 ?
C24 N25 C20 67.6(15) . 1_655 ?
N21 N25 C20 67.6(12) 1_655 1_655 ?
O25 N25 N20 76(3) 2_556 . ?
O25 N25 N20 119(4) . . ?
Fe N25 N20 66.1(18) . . ?
C20 N25 N20 10.4(13) . . ?
N25 N25 N20 98(3) 2_556 . ?
C21 N25 N20 77.8(17) . . ?
C22 N25 N20 71.6(15) . . ?
C23 N25 N20 112.4(16) . . ?
N21 N25 N20 84.1(16) . . ?
N20 N25 N20 75.7(12) 1_655 . ?
C24 N25 N20 61.1(14) . . ?
N21 N25 N20 133.6(13) 1_655 . ?
C20 N25 N20 94.5(13) 1_655 . ?
O25 N25 N22 88(3) 2_556 1_455 ?
O25 N25 N22 129(4) . 1_455 ?
Fe N25 N22 54.4(17) . 1_455 ?
C20 N25 N22 5.9(11) . 1_455 ?
N25 N25 N22 109(3) 2_556 1_455 ?
C21 N25 N22 73.4(16) . 1_455 ?
C22 N25 N22 62.4(12) . 1_455 ?
C23 N25 N22 100.6(16) . 1_455 ?
N21 N25 N22 83.0(15) . 1_455 ?
N20 N25 N22 68.7(10) 1_655 1_455 ?
C24 N25 N22 49.6(14) . 1_455 ?
N21 N25 N22 122.0(13) 1_655 1_455 ?
C20 N25 N22 86.1(10) 1_655 1_455 ?
N20 N25 N22 12.1(8) . 1_455 ?
O25 O25 N25 68(5) 2_556 2_556 ?
O25 O25 N25 66(3) 2_556 . ?
N25 O25 N25 134(4) 2_556 . ?
O25 O25 C20 129(5) 2_556 2_556 ?
N25 O25 C20 64(3) 2_556 2_556 ?
N25 O25 C20 156(5) . 2_556 ?
O25 O25 Fe 88(4) 2_556 2_556 ?
N25 O25 Fe 21(2) 2_556 2_556 ?
N25 O25 Fe 154(4) . 2_556 ?
C20 O25 Fe 43.2(8) 2_556 2_556 ?
O25 O25 Fe 71(3) 2_556 . ?
N25 O25 Fe 139(4) 2_556 . ?
N25 O25 Fe 7(3) . . ?
C20 O25 Fe 156(2) 2_556 . ?
Fe O25 Fe 160(2) 2_556 . ?
O25 O25 O25 143(8) 2_556 2_656 ?
N25 O25 O25 121(4) 2_556 2_656 ?
N25 O25 O25 96(4) . 2_656 ?
C20 O25 O25 79.8(17) 2_556 2_656 ?
Fe O25 O25 107.8(16) 2_556 2_656 ?
Fe O25 O25 89.2(15) . 2_656 ?
O25 O25 N20 143(6) 2_556 2_556 ?
N25 O25 N20 81(3) 2_556 2_556 ?
N25 O25 N20 140(4) . 2_556 ?
C20 O25 N20 17.6(9) 2_556 2_556 ?
Fe O25 N20 60.5(8) 2_556 2_556 ?
Fe O25 N20 138(2) . 2_556 ?
O25 O25 N20 71.6(16) 2_656 2_556 ?
O25 O25 C20 37(3) 2_556 . ?
N25 O25 C20 103(4) 2_556 . ?
N25 O25 C20 33(3) . . ?
C20 O25 C20 166(2) 2_556 . ?
Fe O25 C20 124.1(19) 2_556 . ?
Fe O25 C20 36.1(7) . . ?
O25 O25 C20 112(2) 2_656 . ?
N20 O25 C20 170(2) 2_556 . ?
O25 O25 C22 84(5) 2_556 . ?
N25 O25 C22 132(4) 2_556 . ?
N25 O25 C22 41(3) . . ?
C20 O25 C22 143(2) 2_556 . ?
Fe O25 C22 145(2) 2_556 . ?
Fe O25 C22 35.0(7) . . ?
O25 O25 C22 63.8(15) 2_656 . ?
N20 O25 C22 133.7(19) 2_556 . ?
C20 O25 C22 48.6(8) . . ?
O25 O25 C22 80(5) 2_556 2_556 ?
N25 O25 C22 39(3) 2_556 2_556 ?
N25 O25 C22 129(4) . 2_556 ?
C20 O25 C22 52.1(11) 2_556 2_556 ?
Fe O25 C22 34.6(8) 2_556 2_556 ?
Fe O25 C22 136.0(19) . 2_556 ?
O25 O25 C22 131.8(16) 2_656 2_556 ?
N20 O25 C22 63.0(11) 2_556 2_556 ?
C20 O25 C22 115.2(17) . 2_556 ?
C22 O25 C22 163.3(17) . 2_556 ?
O25 O25 C21 99(6) 2_556 2_556 ?
N25 O25 C21 43(3) 2_556 2_556 ?
N25 O25 C21 148(4) . 2_556 ?
C20 O25 C21 54.5(12) 2_556 2_556 ?
Fe O25 C21 37.2(8) 2_556 2_556 ?
Fe O25 C21 144(2) . 2_556 ?
O25 O25 C21 77.8(18) 2_656 2_556 ?
N20 O25 C21 69.0(13) 2_556 2_556 ?
C20 O25 C21 120(2) . 2_556 ?
C22 O25 C21 111.3(18) . 2_556 ?
C22 O25 C21 71.7(10) 2_556 2_556 ?
O25 O25 C22 147(5) 2_556 2_656 ?
N25 O25 C22 79(3) 2_556 2_656 ?
N25 O25 C22 146(4) . 2_656 ?
C20 O25 C22 19.0(8) 2_556 2_656 ?
Fe O25 C22 58.5(8) 2_556 2_656 ?
Fe O25 C22 141.8(19) . 2_656 ?
O25 O25 C22 61.0(12) 2_656 2_656 ?
N20 O25 C22 15.9(7) 2_556 2_656 ?
C20 O25 C22 173(2) . 2_656 ?
C22 O25 C22 124.9(17) . 2_656 ?
C22 O25 C22 71.1(9) 2_556 2_656 ?
C21 O25 C22 56.9(15) 2_556 2_656 ?
O25 O25 N22 133(5) 2_556 2_656 ?
N25 O25 N22 71(3) 2_556 2_656 ?
N25 O25 N22 148(4) . 2_656 ?
C20 O25 N22 8.4(12) 2_556 2_656 ?
Fe O25 N22 50.1(9) 2_556 2_656 ?
Fe O25 N22 148(2) . 2_656 ?
O25 O25 N22 79.5(15) 2_656 2_656 ?
N20 O25 N22 10.7(7) 2_556 2_656 ?
C20 O25 N22 168(2) . 2_656 ?
C22 O25 N22 142.9(18) . 2_656 ?
C22 O25 N22 53.6(10) 2_556 2_656 ?
C21 O25 N22 62.8(13) 2_556 2_656 ?
C22 O25 N22 19.1(5) 2_656 2_656 ?
O25 O25 C23 103(4) 2_556 . ?
N25 O25 C23 170(4) 2_556 . ?
N25 O25 C23 36(3) . . ?
C20 O25 C23 123(2) 2_556 . ?
Fe O25 C23 166(2) 2_556 . ?
Fe O25 C23 32.6(8) . . ?
O25 O25 C23 68.9(17) 2_656 . ?
N20 O25 C23 105.8(17) 2_556 . ?
C20 O25 C23 68.7(8) . . ?
C22 O25 C23 46.8(9) . . ?
C22 O25 C23 138(2) 2_556 . ?
C21 O25 C23 145.9(19) 2_556 . ?
C22 O25 C23 109.7(18) 2_656 . ?
N22 O25 C23 116.0(18) 2_656 . ?

loop_
_geom_bond_atom_site_label_1
_geom_bond_atom_site_label_2
_geom_bond_distance
_geom_bond_site_symmetry_2
_geom_bond_publ_flag
S1 C1 1.733(7) . ?
S1 C2 1.744(7) . ?
S1 C3 2.642(7) . ?
S1 O1 2.646(5) . ?
S1 C1 2.714(7) 2 ?
S1 S2 2.958(3) . ?
S1 S2 3.199(2) 2 ?
S1 S6 3.391(2) 1_455 ?
S1 S4 3.443(2) 1_455 ?
S1 S2 3.621(3) 1_455 ?
S1 C1 3.648(6) 1_455 ?
S1 S6 3.690(2) . ?
S1 S4 3.734(2) . ?
S2 C3 1.729(7) . ?
S2 C1 1.748(6) . ?
S2 C2 2.652(7) . ?
S2 O2 2.642(6) . ?
S2 C1 2.723(7) 2 ?
S2 S1 3.199(2) 2 ?
S2 O4 3.280(5) 2_655 ?
S2 S4 3.414(2) 2_655 ?
S2 O4 3.535(5) 2 ?
S2 S1 3.621(3) 1_655 ?
S2 C1 3.649(6) 1_655 ?
S2 S4 3.684(2) 2 ?
S2 C9 3.687(7) 2 ?
S2 C2 3.768(7) 1_655 ?
O1 C2 1.345(8) . ?
O1 C4 1.441(9) . ?
O1 C3 2.400(9) . ?
O1 C5 2.418(10) . ?
O1 O2 2.901(7) . ?
O1 S6 3.203(5) 1_455 ?
O1 O6 3.420(7) 1_455 ?
O1 C4 3.574(10) 1_455 ?
O1 S6 3.578(5) . ?
O1 O2 3.607(7) 1_455 ?
O1 C3 3.629(8) 1_455 ?
O1 O6 3.738(8) . ?
O1 C11 3.744(9) . ?
O2 C3 1.356(8) . ?
O2 C5 1.452(9) . ?
O2 C2 2.391(9) . ?
O2 C4 2.434(10) . ?
O2 C13 3.385(9) 2 ?
O2 O4 3.496(7) 2_655 ?
O2 C5 3.520(10) 1_655 ?
O2 O1 3.607(7) 1_655 ?
O2 N21 3.62(5) 2_556 ?
O2 O4 3.646(7) 2 ?
O2 C2 3.680(8) 1_655 ?
C1 C1 1.363(13) 2 ?
C1 C3 2.541(9) . ?
C1 C2 2.553(9) . ?
C1 S1 2.714(7) 2 ?
C1 S2 2.723(7) 2 ?
C1 S1 3.648(6) 1_655 ?
C1 S2 3.649(6) 1_455 ?
C2 C3 1.349(10) . ?
C2 C4 2.279(10) . ?
C2 C5 2.632(10) . ?
C2 C3 3.530(10) 1_455 ?
C2 O2 3.680(8) 1_455 ?
C2 S6 3.705(7) . ?
C2 S2 3.768(7) 1_455 ?
C3 C5 2.297(10) . ?
C3 C4 2.653(10) . ?
C3 C2 3.530(10) 1_655 ?
C3 O1 3.629(8) 1_655 ?
C3 O4 3.696(8) 2 ?
C4 C5 1.495(11) . ?
C4 N20 3.07(2) 1_655 ?
C4 N22 3.42(3) 1_455 ?
C4 N22 3.46(5) . ?
C4 O6 3.434(10) . ?
C4 C22 3.47(4) . ?
C4 N20 3.45(4) . ?
C4 O1 3.574(10) 1_655 ?
C4 C20 3.79(4) . ?
C4 H4A 0.9700 . ?
C4 H4B 0.9700 . ?
C5 N20 3.34(3) 1_655 ?
C5 O2 3.520(10) 1_455 ?
C5 N20 3.72(3) . ?
C5 N21 3.73(5) 2_556 ?
C5 C22 3.76(4) . ?
C5 H5A 0.9700 . ?
C5 H5B 0.9700 . ?
S3 C6 1.736(7) . ?
S3 C8 1.743(7) . ?
S3 C9 2.659(7) . ?
S3 O3 2.673(6) . ?
S3 C7 2.719(7) . ?
S3 S4 2.960(2) . ?
S3 S5 3.196(3) . ?
S3 S5 3.392(3) 2_565 ?
S3 S3 3.428(3) 2_565 ?
S3 S4 3.644(2) 1_455 ?
S3 C6 3.656(6) 1_455 ?
S3 S5 3.705(3) 2_665 ?
S3 S3 3.716(3) 2_665 ?
S4 C6 1.730(6) . ?
S4 C9 1.745(7) . ?
S4 C8 2.650(7) . ?
S4 O4 2.668(5) . ?
S4 C7 2.712(7) . ?
S4 S6 3.199(2) . ?
S4 S2 3.414(2) 2_655 ?
S4 S1 3.443(2) 1_655 ?
S4 S3 3.644(2) 1_655 ?
S4 C6 3.656(6) 1_655 ?
S4 S2 3.684(2) 2 ?
S5 C10 1.738(8) . ?
S5 C7 1.751(7) . ?
S5 C11 2.654(8) . ?
S5 O5 2.653(6) . ?
S5 C6 2.734(7) . ?
S5 S6 2.962(2) . ?
S5 O3 3.245(5) 2_565 ?
S5 S3 3.392(3) 2_565 ?
S5 O3 3.553(5) 2_665 ?
S5 S6 3.620(3) 1_455 ?
S5 C7 3.648(7) 1_455 ?
S5 C8 3.693(7) 2_665 ?
S5 S3 3.705(3) 2_665 ?
S6 C11 1.729(8) . ?
S6 C7 1.737(7) . ?
S6 C10 2.648(8) . ?
S6 O6 2.655(6) . ?
S6 C6 2.730(7) . ?
S6 O1 3.203(5) 1_655 ?
S6 S1 3.391(2) 1_655 ?
S6 S5 3.620(3) 1_655 ?
S6 C7 3.648(7) 1_655 ?
O3 C8 1.363(8) . ?
O3 C12 1.438(9) . ?
O3 C9 2.397(9) . ?
O3 C13 2.410(9) . ?
O3 O4 2.884(7) . ?
O3 S5 3.245(5) 2_565 ?
O3 O5 3.443(7) 2_565 ?
O3 S5 3.553(5) 2_665 ?
O3 C12 3.545(10) 1_455 ?
O3 O4 3.627(7) 1_455 ?
O3 C9 3.671(8) 1_455 ?
O3 C10 3.732(9) 2_665 ?
O3 O5 3.735(7) 2_665 ?
O4 C9 1.355(8) . ?
O4 C13 1.436(9) . ?
O4 C8 2.399(8) . ?
O4 C12 2.418(9) . ?
O4 S2 3.280(5) 2_655 ?
O4 O2 3.496(7) 2_655 ?
O4 C13 3.548(9) 1_655 ?
O4 S2 3.535(5) 2 ?
O4 O3 3.627(7) 1_655 ?
O4 O2 3.646(7) 2 ?
O4 C8 3.684(8) 1_655 ?
O4 C3 3.696(8) 2 ?
O5 C10 1.358(9) . ?
O5 C14 1.453(10) . ?
O5 C11 2.410(9) . ?
O5 C15 2.425(12) . ?
O5 O6 2.893(8) . ?
O5 O3 3.443(7) 2_565 ?
O5 C12 3.439(10) 2_665 ?
O5 C14 3.547(12) 1_455 ?
O5 O6 3.602(8) 1_455 ?
O5 C11 3.649(9) 1_455 ?
O5 O3 3.735(7) 2_665 ?
O6 C11 1.352(9) . ?
O6 C15 1.441(11) . ?
O6 C10 2.393(10) . ?
O6 C14 2.403(11) . ?
O6 O1 3.420(7) 1_655 ?
O6 N22 3.50(4) . ?
O6 C15 3.564(12) 1_655 ?
O6 O5 3.602(8) 1_655 ?
O6 C10 3.678(9) 1_655 ?
C6 C7 1.375(10) . ?
C6 C8 2.538(9) . ?
C6 C9 2.544(9) . ?
C6 S3 3.656(6) 1_655 ?
C6 S4 3.656(6) 1_455 ?
C7 C10 2.553(10) . ?
C7 C11 2.547(10) . ?
C7 S5 3.648(7) 1_655 ?
C7 S6 3.648(7) 1_455 ?
C8 C9 1.354(10) . ?
C8 C12 2.303(10) . ?
C8 C13 2.651(10) . ?
C8 C9 3.542(9) 1_455 ?
C8 O4 3.684(8) 1_455 ?
C8 S5 3.693(7) 2_665 ?
C9 C13 2.291(10) . ?
C9 C12 2.650(10) . ?
C9 C8 3.542(9) 1_655 ?
C9 O3 3.671(8) 1_655 ?
C9 S2 3.687(7) 2 ?
C10 C11 1.359(10) . ?
C10 C14 2.291(11) . ?
C10 C15 2.654(12) . ?
C10 C11 3.542(10) 1_455 ?
C10 O6 3.678(9) 1_455 ?
C10 O3 3.732(9) 2_665 ?
C11 C15 2.304(11) . ?
C11 C14 2.647(11) . ?
C11 C10 3.542(10) 1_655 ?
C11 O5 3.649(9) 1_655 ?
C12 C13 1.497(10) . ?
C12 N23 3.33(3) 1_454 ?
C12 N23 3.33(5) 1_554 ?
C12 O5 3.439(10) 2_665 ?
C12 O3 3.545(10) 1_655 ?
C12 N21 3.71(4) 1_654 ?
C12 C21 3.76(5) 1_554 ?
C12 N21 3.81(5) 1_554 ?
C12 H12A 0.9700 . ?
C12 H12B 0.9700 . ?
C13 N21 3.27(3) 1_654 ?
C13 N21 3.38(5) 1_554 ?
C13 O2 3.385(9) 2 ?
C13 N23 3.48(3) 1_454 ?
C13 N23 3.48(5) 1_554 ?
C13 O4 3.548(9) 1_455 ?
C13 C21 3.57(6) 1_554 ?
C13 C23 3.73(6) 1_554 ?
C13 H13A 0.9700 . ?
C13 H13B 0.9700 . ?
C14 C15 1.467(12) . ?
C14 O5 3.547(12) 1_655 ?
C14 N24 3.63(5) 2_666 ?
C14 H14A 0.9700 . ?
C14 H14B 0.9700 . ?
C15 N22 3.48(4) . ?
C15 O6 3.564(12) 1_455 ?
C15 H15A 0.9700 . ?
C15 H15B 0.9700 . ?
Fe N25 1.59(2) . ?
Fe C24 1.69(2) . ?
Fe C23 1.92(3) . ?
Fe C20 1.94(2) . ?
Fe C22 1.95(2) . ?
Fe C21 2.01(2) . ?
Fe O25 2.71(4) 2_556 ?
Fe N22 2.77(4) 1_455 ?
Fe N20 2.88(3) 1_655 ?
Fe O25 2.86(3) . ?
Fe N23 2.97(5) 1_455 ?
Fe C20 2.90(4) 1_655 ?
Fe N24 3.00(3) . ?
Fe C23 2.93(6) 1_455 ?
Fe N21 2.97(6) 1_655 ?
C20 N22 1.11(5) 1_455 ?
C20 N20 1.13(3) . ?
C20 C22 1.35(4) 1_455 ?
C20 N25 2.31(6) . ?
C20 C24 2.55(3) . ?
C20 O25 2.56(6) 2_556 ?
C20 C22 2.75(3) . ?
C20 C21 2.78(3) . ?
C20 Fe 2.90(4) 1_455 ?
C20 C23 2.88(8) 1_455 ?
C20 N25 3.22(6) 1_455 ?
C20 O25 3.28(6) . ?
C20 N20 3.44(5) 1_655 ?
C20 N24 3.50(6) . ?
N20 N22 0.71(4) 1_455 ?
N20 C22 0.96(4) 1_455 ?
N20 Fe 2.88(3) 1_455 ?
N20 C4 3.07(2) 1_455 ?
N20 N25 3.23(6) 1_455 ?
N20 O25 3.27(5) 2_556 ?
N20 N25 3.33(6) . ?
N20 C5 3.34(3) 1_455 ?
N20 C24 3.35(6) . ?
N20 C20 3.44(5) 1_455 ?
N20 C24 3.47(5) 1_455 ?
N20 C23 3.52(6) 1_455 ?
C21 N23 1.23(6) 1_455 ?
C21 N21 1.12(3) . ?
C21 C23 1.29(4) 1_455 ?
C21 N25 2.54(3) . ?
C21 C24 2.57(3) . ?
C21 C23 2.78(3) . ?
C21 Fe 3.05(6) 1_455 ?
C21 C22 3.25(8) 1_455 ?
C21 O25 3.32(7) 2_556 ?
C21 N21 3.40(8) 1_655 ?
C21 N24 3.56(6) . ?
C21 N25 3.47(7) 1_455 ?
C21 N22 3.60(6) 1_455 ?
N21 C23 1.22(7) 1_455 ?
N21 N23 1.36(5) 1_455 ?
N21 Fe 2.97(6) 1_455 ?
N21 N25 3.22(6) . ?
N21 N25 3.18(7) 1_455 ?
N21 C13 3.27(3) 1_456 ?
N21 C13 3.38(5) 1_556 ?
N21 C21 3.40(8) 1_455 ?
N21 C23 3.66(7) . ?
N21 O2 3.62(5) 2_556 ?
N21 C24 3.65(5) . ?
N21 C12 3.71(4) 1_456 ?
C22 N20 0.96(4) 1_655 ?
C22 N22 1.18(3) . ?
C22 C20 1.35(3) 1_655 ?
C22 N25 2.58(3) . ?
C22 C24 2.58(3) . ?
C22 C23 2.77(3) . ?
C22 Fe 3.10(4) 1_655 ?
C22 C21 3.25(8) 1_655 ?
C22 N22 3.16(5) 1_455 ?
C22 C24 3.26(6) 1_655 ?
C22 O25 3.40(5) . ?
C22 N25 3.48(7) 1_655 ?
C22 O25 3.44(5) 2_556 ?
N22 N20 0.71(4) 1_655 ?
N22 C20 1.11(5) 1_655 ?
N22 Fe 2.77(4) 1_655 ?
N22 C24 2.79(7) 1_655 ?
N22 C22 3.16(5) 1_655 ?
N22 N25 3.38(6) 1_655 ?
N22 C24 3.37(5) . ?
N22 C4 3.42(3) 1_655 ?
N22 N24 3.37(6) 1_655 ?
N22 C23 3.48(7) . ?
C23 N23 1.17(3) . ?
C23 N21 1.22(7) 1_655 ?
C23 C21 1.29(4) 1_655 ?
C23 C24 2.62(3) . ?
C23 N25 2.64(3) . ?
C23 C20 2.88(8) 1_655 ?
C23 Fe 2.93(6) 1_655 ?
C23 C24 3.15(7) 1_655 ?
C23 N25 3.39(7) 1_655 ?
C23 N23 3.55(7) 1_455 ?
C23 N20 3.52(6) 1_655 ?
N23 C21 1.23(6) 1_655 ?
N23 N21 1.36(5) 1_655 ?
N23 Fe 2.97(5) 1_655 ?
N23 C24 2.87(7) 1_655 ?
N23 C24 3.18(6) . ?
N23 C12 3.33(3) 1_656 ?
N23 C12 3.33(5) 1_556 ?
N23 C13 3.48(3) 1_656 ?
N23 C23 3.55(7) 1_655 ?
N23 N24 3.44(7) 1_655 ?
N23 C20 3.53(6) 1_655 ?
N23 C13 3.48(5) 1_556 ?
C24 N24 1.32(3) . ?
C24 N22 2.79(7) 1_455 ?
C24 N23 2.87(7) 1_455 ?
C24 C23 3.15(7) 1_455 ?
C24 N25 3.26(2) . ?
C24 C22 3.26(6) 1_455 ?
C24 N20 3.47(5) 1_655 ?
N24 N22 3.37(6) 1_455 ?
N24 N23 3.44(7) 1_455 ?
N24 C14 3.63(5) 2_666 ?
N25 O25 1.27(6) 2_556 ?
N25 O25 1.29(3) . ?
N25 N25 2.36(5) 2_556 ?
N25 N20 3.23(6) 1_655 ?
N25 N21 3.18(7) 1_655 ?
N25 C20 3.22(6) 1_655 ?
N25 N22 3.38(6) 1_455 ?
O25 O25 0.99(10) 2_556 ?
O25 N25 1.27(6) 2_556 ?
O25 C20 2.56(6) 2_556 ?
O25 Fe 2.71(4) 2_556 ?
O25 O25 3.19(11) 2_656 ?
O25 N20 3.27(5) 2_556 ?
O25 C22 3.44(5) 2_556 ?
O25 C21 3.32(7) 2_556 ?
O25 C22 3.49(5) 2_656 ?
O25 N22 3.58(6) 2_656 ?
